data_4117465
loop_
_publ_author_name
'Sam C. K. Hau'
'Ping-Shing Cheng'
'Thomas C. W. Mak'

_publ_section_title
;
 Enlargement of Globular Silver Alkynide Cluster via Core Transformation
;
_journal_name_full 'Journal of the American Chemical Society'
_journal_page_first 2922
_journal_page_last 2925
_journal_paper_doi 10.1021/ja211438q
_journal_volume 134
_journal_year 2012
_chemical_formula_sum 'C172 H246 Ag38 Cl18 O51'
_chemical_formula_weight 7866.85
_chemical_name_systematic
; 
 ? 
;
_space_group_IT_number 15
_symmetry_cell_setting monoclinic
_symmetry_space_group_name_Hall '-C 2yc'
_symmetry_space_group_name_H-M 'C 1 2/c 1'
_atom_sites_solution_hydrogens geom
_atom_sites_solution_primary direct
_atom_sites_solution_secondary difmap
_audit_creation_method SHELXL-97
_cell_angle_alpha 90.00
_cell_angle_beta 91.106(2)
_cell_angle_gamma 90.00
_cell_formula_units_Z 4
_cell_length_a 32.884(3)
_cell_length_b 20.3223(18)
_cell_length_c 33.950(3)
_cell_measurement_temperature 173(2)
_cell_volume 22684(4)
_computing_cell_refinement SAINT(Bruker,2001)
_computing_data_collection APEX2(Bruker,2003)
_computing_data_reduction APEX2(Bruker,2003)
_computing_molecular_graphics DIAMOND
_computing_publication_material 'SHELXL-97 (Sheldrick, 1997)'
_computing_structure_refinement 'SHELXL-97 (Sheldrick, 1997)'
_computing_structure_solution 'SHELXS-97 (Sheldrick, 1997)'
_diffrn_ambient_temperature 173(2)
_diffrn_measured_fraction_theta_full 1.000
_diffrn_measured_fraction_theta_max 1.000
_diffrn_measurement_device_type 'Bruker APEX II CCD diffractometer'
_diffrn_measurement_method '\f and \w scan'
_diffrn_radiation_monochromator graphite
_diffrn_radiation_source 'fine-focus sealed tube'
_diffrn_radiation_type MoK\a
_diffrn_radiation_wavelength 0.71073
_diffrn_reflns_av_R_equivalents 0.0945
_diffrn_reflns_av_sigmaI/netI 0.0299
_diffrn_reflns_limit_h_max 39
_diffrn_reflns_limit_h_min -39
_diffrn_reflns_limit_k_max 24
_diffrn_reflns_limit_k_min -24
_diffrn_reflns_limit_l_max 40
_diffrn_reflns_limit_l_min -40
_diffrn_reflns_number 377592
_diffrn_reflns_theta_full 25.25
_diffrn_reflns_theta_max 25.25
_diffrn_reflns_theta_min 1.18
_exptl_absorpt_coefficient_mu 3.472
_exptl_absorpt_correction_T_max 0.3373
_exptl_absorpt_correction_T_min 0.2757
_exptl_absorpt_correction_type none
_exptl_crystal_colour colorless
_exptl_crystal_density_diffrn 2.304
_exptl_crystal_description block
_exptl_crystal_F_000 15112
_exptl_crystal_size_max 0.50
_exptl_crystal_size_mid 0.40
_exptl_crystal_size_min 0.40
_refine_diff_density_max 1.765
_refine_diff_density_min -1.043
_refine_diff_density_rms 0.186
_refine_ls_extinction_method none
_refine_ls_goodness_of_fit_ref 1.123
_refine_ls_hydrogen_treatment constr
_refine_ls_matrix_type full
_refine_ls_number_parameters 1284
_refine_ls_number_reflns 20563
_refine_ls_number_restraints 89
_refine_ls_restrained_S_all 1.136
_refine_ls_R_factor_all 0.0510
_refine_ls_R_factor_gt 0.0393
_refine_ls_shift/su_max 0.001
_refine_ls_shift/su_mean 0.000
_refine_ls_structure_factor_coef Fsqd
_refine_ls_weighting_details 'calc w=1/[\s^2^(Fo^2^)+(0.0419P)^2^+298.8786P] where P=(Fo^2^+2Fc^2^)/3'
_refine_ls_weighting_scheme calc
_refine_ls_wR_factor_gt 0.1016
_refine_ls_wR_factor_ref 0.1121
_reflns_number_gt 17324
_reflns_number_total 20563
_reflns_threshold_expression >2sigma(I)
_cod_data_source_file ja211438q_si_002_2.cif
_cod_data_source_block 2
_cod_original_cell_volume 22683(3)
_cod_database_code 4117465

loop_
_symmetry_equiv_pos_as_xyz
'x, y, z'
'-x, y, -z+1/2'
'x+1/2, y+1/2, z'
'-x+1/2, y+1/2, -z+1/2'
'-x, -y, -z'
'x, -y, z-1/2'
'-x+1/2, -y+1/2, -z'
'x+1/2, -y+1/2, z-1/2'

loop_
_atom_site_label
_atom_site_type_symbol
_atom_site_fract_x
_atom_site_fract_y
_atom_site_fract_z
_atom_site_U_iso_or_equiv
_atom_site_adp_type
_atom_site_occupancy
_atom_site_symmetry_multiplicity
_atom_site_calc_flag
_atom_site_refinement_flags
_atom_site_disorder_assembly
_atom_site_disorder_group
Ag1 Ag 0.718458(18) 0.64032(3) -0.055250(16) 0.03782(13) Uani 1 1 d . . .
Ag2 Ag 0.715456(17) 0.63613(2) 0.049578(15) 0.03549(12) Uani 1 1 d . . .
Ag3 Ag 0.67724(2) 0.80055(3) 0.046941(17) 0.04615(15) Uani 1 1 d . . .
Ag4 Ag 0.682966(18) 0.80680(3) -0.055735(17) 0.04133(14) Uani 1 1 d . . .
Ag5 Ag 0.637677(17) 0.60773(3) -0.087584(17) 0.03938(13) Uani 1 1 d . . .
Ag6 Ag 0.630201(17) 0.59991(3) 0.067431(17) 0.04024(13) Uani 1 1 d . . .
Ag7 Ag 0.59765(2) 0.74386(3) 0.069091(19) 0.04781(15) Uani 1 1 d . . .
Ag8 Ag 0.604352(19) 0.74479(3) -0.07909(2) 0.04707(15) Uani 1 1 d . . .
Ag9 Ag 0.58387(2) 0.63888(3) -0.006863(17) 0.04835(15) Uani 1 1 d . . .
Ag10 Ag 0.63025(2) 0.92474(3) 0.045369(16) 0.04275(14) Uani 1 1 d . . .
Ag11 Ag 0.778717(19) 1.00500(3) 0.055084(16) 0.04088(14) Uani 1 1 d . . .
Ag12 Ag 0.781216(19) 1.00751(3) -0.038558(16) 0.04153(14) Uani 1 1 d . . .
Ag13 Ag 0.629265(19) 0.92388(3) -0.040702(16) 0.04018(13) Uani 1 1 d . . .
Ag14 Ag 0.69916(2) 1.02473(3) -0.002814(19) 0.04904(15) Uani 1 1 d . A .
Ag15 Ag 0.74000(2) 0.62728(3) -0.139823(17) 0.04717(15) Uani 1 1 d . . .
Ag16 Ag 0.676312(19) 0.86191(3) -0.135546(17) 0.04450(14) Uani 1 1 d . . .
Ag17 Ag 0.764908(17) 0.90675(3) -0.131208(15) 0.03808(13) Uani 1 1 d . . .
Ag18 Ag 0.821603(18) 0.67748(3) -0.133462(16) 0.04179(14) Uani 1 1 d . . .
Ag19 Ag 0.75186(2) 0.77806(3) -0.177699(19) 0.04959(16) Uani 1 1 d . . .
Cl1 Cl 0.67213(5) 0.70443(7) -0.00438(4) 0.0289(3) Uani 1 1 d . . .
Cl2 Cl 0.77667(5) 0.62449(7) -0.00133(4) 0.0279(3) Uani 1 1 d . . .
Cl3 Cl 0.75177(5) 0.75562(7) -0.07916(4) 0.0299(3) Uani 1 1 d . . .
Cl4 Cl 0.85943(6) 0.82862(9) -0.16314(5) 0.0450(4) Uani 1 1 d . . .
O1 O 0.8829(2) 0.8862(3) -0.1549(2) 0.0687(18) Uani 1 1 d . . .
O2 O 0.8388(2) 0.8070(3) -0.12783(16) 0.0643(18) Uani 1 1 d . . .
O3 O 0.8279(3) 0.8458(5) -0.1903(3) 0.120(4) Uani 1 1 d . . .
O4 O 0.8825(4) 0.7771(5) -0.1762(4) 0.154(5) Uani 1 1 d . . .
Cl5 Cl 0.37824(5) 0.52295(8) 0.01506(5) 0.0383(4) Uani 1 1 d . . .
O5 O 0.35307(18) 0.4657(3) 0.00674(17) 0.0530(14) Uani 1 1 d . . .
O6 O 0.41986(19) 0.5054(3) 0.0142(2) 0.0708(19) Uani 1 1 d . . .
O7 O 0.3685(2) 0.5421(4) 0.0543(2) 0.093(3) Uani 1 1 d . . .
O8 O 0.3688(3) 0.5726(5) -0.0114(3) 0.120(4) Uani 1 1 d . . .
Cl6 Cl 0.30709(5) -0.02692(8) 0.10605(5) 0.0343(4) Uani 1 1 d . . .
O9 O 0.32176(19) -0.0807(3) 0.08329(17) 0.0521(14) Uani 1 1 d . . .
O10 O 0.29655(17) 0.0277(2) 0.07947(14) 0.0432(12) Uani 1 1 d . . .
O11 O 0.2715(2) -0.0452(3) 0.12654(19) 0.0611(16) Uani 1 1 d . . .
O12 O 0.3379(2) -0.0037(3) 0.13288(19) 0.0644(18) Uani 1 1 d . . .
Cl7 Cl 0.35221(6) 0.29579(8) 0.17652(5) 0.0376(4) Uani 1 1 d . . .
O13 O 0.32395(18) 0.2818(3) 0.14390(15) 0.0496(14) Uani 1 1 d . . .
O14 O 0.3704(3) 0.3570(4) 0.1706(2) 0.098(3) Uani 1 1 d . . .
O15 O 0.3313(3) 0.2970(6) 0.2120(2) 0.114(4) Uani 1 1 d . . .
O16 O 0.3809(3) 0.2462(5) 0.1782(3) 0.141(5) Uani 1 1 d . . .
Cl8 Cl 0.45585(6) 0.17462(9) 0.00254(5) 0.0403(4) Uani 1 1 d . . .
O17 O 0.41669(19) 0.2058(3) 0.00635(17) 0.0574(16) Uani 1 1 d . . .
O18 O 0.4650(2) 0.1726(4) -0.03793(19) 0.086(3) Uani 1 1 d . . .
O19 O 0.4540(3) 0.1118(4) 0.0185(3) 0.106(3) Uani 1 1 d . . .
O20 O 0.4853(3) 0.2100(6) 0.0221(3) 0.141(4) Uani 1 1 d . . .
Cl9 Cl 0.19084(5) 0.50843(8) 0.11239(5) 0.0347(4) Uani 1 1 d . . .
O21 O 0.20172(16) 0.4571(3) 0.08464(15) 0.0435(12) Uani 1 1 d . . .
O22 O 0.14797(18) 0.5187(3) 0.10952(16) 0.0563(16) Uani 1 1 d . . .
O23 O 0.20175(19) 0.4877(3) 0.15175(16) 0.0541(15) Uani 1 1 d . . .
O24 O 0.2120(2) 0.5668(3) 0.10203(19) 0.070(2) Uani 1 1 d . . .
C1 C 0.5802(2) 0.6461(3) -0.0733(2) 0.0329(15) Uani 1 1 d . . .
C2 C 0.5435(3) 0.6494(4) -0.0701(3) 0.053(2) Uani 1 1 d . . .
C3 C 0.4987(3) 0.6523(5) -0.0682(4) 0.074(3) Uani 1 1 d . . .
H3A H 0.4910 0.6939 -0.0545 0.088 Uiso 1 1 calc R . .
C4 C 0.4795(4) 0.6536(7) -0.1101(4) 0.100(4) Uani 1 1 d . . .
H4A H 0.4502 0.6636 -0.1083 0.120 Uiso 1 1 calc R . .
H4B H 0.4923 0.6891 -0.1255 0.120 Uiso 1 1 calc R . .
C5 C 0.4848(5) 0.5899(8) -0.1308(4) 0.127(6) Uani 1 1 d D . .
H5A H 0.5141 0.5807 -0.1342 0.152 Uiso 1 1 calc R . .
H5B H 0.4715 0.5917 -0.1572 0.152 Uiso 1 1 calc R . .
C6 C 0.4653(6) 0.5355(10) -0.1057(5) 0.159(7) Uani 1 1 d DU . .
H6A H 0.4366 0.5465 -0.1006 0.191 Uiso 1 1 calc R . .
H6B H 0.4661 0.4929 -0.1199 0.191 Uiso 1 1 calc R . .
C7 C 0.4894(4) 0.5304(6) -0.0666(5) 0.122(6) Uani 1 1 d D . .
H7A H 0.4798 0.4928 -0.0508 0.147 Uiso 1 1 calc R . .
H7B H 0.5188 0.5249 -0.0713 0.147 Uiso 1 1 calc R . .
C8 C 0.4811(4) 0.5953(7) -0.0461(5) 0.110(5) Uani 1 1 d D . .
H8A H 0.4513 0.6015 -0.0439 0.132 Uiso 1 1 calc R . .
H8B H 0.4930 0.5941 -0.0191 0.132 Uiso 1 1 calc R . .
C9 C 0.5730(2) 0.6442(3) 0.0560(2) 0.0341(15) Uani 1 1 d . . .
C10 C 0.5408(3) 0.6570(5) 0.0681(3) 0.062(2) Uani 1 1 d . . .
C11 C 0.5025(4) 0.6740(10) 0.0844(4) 0.135(6) Uani 1 1 d DU . .
H11A H 0.5062 0.7226 0.0871 0.162 Uiso 1 1 calc R . .
C12 C 0.4989(4) 0.6558(9) 0.1270(4) 0.119(5) Uani 1 1 d DU . .
H12A H 0.5233 0.6713 0.1419 0.143 Uiso 1 1 calc R . .
H12B H 0.4974 0.6074 0.1297 0.143 Uiso 1 1 calc R . .
C13 C 0.4603(5) 0.6877(13) 0.1441(6) 0.203(10) Uani 1 1 d DU . .
H13A H 0.4544 0.6673 0.1699 0.244 Uiso 1 1 calc R . .
H13B H 0.4652 0.7352 0.1485 0.244 Uiso 1 1 calc R . .
C14 C 0.4242(5) 0.6789(11) 0.1167(5) 0.151(7) Uani 1 1 d DU . .
H14A H 0.4147 0.6331 0.1202 0.181 Uiso 1 1 calc R . .
H14B H 0.4024 0.7077 0.1267 0.181 Uiso 1 1 calc R . .
C15 C 0.4256(4) 0.6905(8) 0.0733(4) 0.118(5) Uani 1 1 d DU . .
H15A H 0.4198 0.7375 0.0678 0.141 Uiso 1 1 calc R . .
H15B H 0.4043 0.6639 0.0600 0.141 Uiso 1 1 calc R . .
C16 C 0.4667(3) 0.6728(9) 0.0569(4) 0.128(5) Uani 1 1 d DU . .
H16A H 0.4647 0.6280 0.0456 0.154 Uiso 1 1 calc R . .
H16B H 0.4723 0.7033 0.0349 0.154 Uiso 1 1 calc R . .
C17 C 0.6913(2) 0.5554(3) 0.08427(18) 0.0282(14) Uani 1 1 d . . .
C18 C 0.6749(2) 0.5152(3) 0.10539(19) 0.0324(15) Uani 1 1 d . . .
C19 C 0.6570(2) 0.4649(4) 0.1311(2) 0.0391(16) Uani 1 1 d . . .
H19A H 0.6272 0.4733 0.1329 0.047 Uiso 1 1 calc R . .
C20 C 0.6635(3) 0.3966(4) 0.1132(2) 0.051(2) Uani 1 1 d . . .
H20A H 0.6929 0.3890 0.1096 0.061 Uiso 1 1 calc R . .
H20B H 0.6497 0.3942 0.0870 0.061 Uiso 1 1 calc R . .
C21 C 0.6463(3) 0.3432(4) 0.1403(3) 0.061(3) Uani 1 1 d . . .
H21A H 0.6164 0.3486 0.1421 0.074 Uiso 1 1 calc R . .
H21B H 0.6517 0.2992 0.1291 0.074 Uiso 1 1 calc R . .
C22 C 0.6658(3) 0.3480(4) 0.1816(2) 0.052(2) Uani 1 1 d . . .
H22A H 0.6539 0.3142 0.1988 0.062 Uiso 1 1 calc R . .
H22B H 0.6954 0.3392 0.1799 0.062 Uiso 1 1 calc R . .
C23 C 0.6596(3) 0.4140(4) 0.1990(2) 0.054(2) Uani 1 1 d . . .
H23A H 0.6732 0.4160 0.2252 0.065 Uiso 1 1 calc R . .
H23B H 0.6301 0.4214 0.2027 0.065 Uiso 1 1 calc R . .
C24 C 0.6763(3) 0.4680(4) 0.1730(2) 0.0417(17) Uani 1 1 d . . .
H24A H 0.7062 0.4632 0.1713 0.050 Uiso 1 1 calc R . .
H24B H 0.6705 0.5114 0.1849 0.050 Uiso 1 1 calc R . .
C25 C 0.6307(2) 0.8464(3) -0.08756(19) 0.0312(14) Uani 1 1 d . . .
C26 C 0.6006(2) 0.8672(4) -0.1048(2) 0.0383(16) Uani 1 1 d . . .
C27 C 0.5640(3) 0.8911(5) -0.1274(2) 0.051(2) Uani 1 1 d . . .
H27A H 0.5530 0.9304 -0.1135 0.061 Uiso 1 1 calc R . .
C28 C 0.5773(3) 0.9126(5) -0.1684(3) 0.059(2) Uani 1 1 d . . .
H28A H 0.5900 0.8751 -0.1821 0.071 Uiso 1 1 calc R . .
H28B H 0.5978 0.9482 -0.1659 0.071 Uiso 1 1 calc R . .
C29 C 0.5402(3) 0.9375(6) -0.1928(3) 0.084(4) Uani 1 1 d . . .
H29A H 0.5298 0.9784 -0.1808 0.101 Uiso 1 1 calc R . .
H29B H 0.5488 0.9479 -0.2199 0.101 Uiso 1 1 calc R . .
C30 C 0.5069(3) 0.8871(7) -0.1944(3) 0.086(4) Uani 1 1 d . . .
H30A H 0.5162 0.8487 -0.2098 0.103 Uiso 1 1 calc R . .
H30B H 0.4829 0.9060 -0.2084 0.103 Uiso 1 1 calc R . .
C31 C 0.4940(3) 0.8636(8) -0.1534(3) 0.099(5) Uani 1 1 d . . .
H31A H 0.4809 0.9003 -0.1392 0.119 Uiso 1 1 calc R . .
H31B H 0.4739 0.8275 -0.1562 0.119 Uiso 1 1 calc R . .
C32 C 0.5310(3) 0.8393(7) -0.1295(3) 0.075(3) Uani 1 1 d . . .
H32A H 0.5226 0.8280 -0.1025 0.090 Uiso 1 1 calc R . .
H32B H 0.5419 0.7989 -0.1418 0.090 Uiso 1 1 calc R . .
C33 C 0.6987(2) 0.5689(3) -0.09961(18) 0.0280(13) Uani 1 1 d . . .
C34 C 0.6940(2) 0.5295(4) -0.1257(2) 0.0399(17) Uani 1 1 d . . .
C35 C 0.6879(3) 0.4792(4) -0.1568(2) 0.060(2) Uani 1 1 d . . .
H35A H 0.7023 0.4381 -0.1484 0.072 Uiso 1 1 calc R . .
C36 C 0.7037(3) 0.4997(5) -0.1957(3) 0.065(3) Uani 1 1 d . . .
H36A H 0.7333 0.5078 -0.1932 0.078 Uiso 1 1 calc R . .
H36B H 0.6904 0.5413 -0.2040 0.078 Uiso 1 1 calc R . .
C37 C 0.6958(3) 0.4472(6) -0.2269(3) 0.082(4) Uani 1 1 d D . .
H37A H 0.7063 0.4626 -0.2525 0.098 Uiso 1 1 calc R . .
H37B H 0.7105 0.4065 -0.2195 0.098 Uiso 1 1 calc R . .
C38 C 0.6507(3) 0.4323(6) -0.2315(3) 0.092(4) Uani 1 1 d D . .
H38A H 0.6361 0.4719 -0.2412 0.111 Uiso 1 1 calc R . .
H38B H 0.6465 0.3966 -0.2510 0.111 Uiso 1 1 calc R . .
C39 C 0.6343(5) 0.4116(6) -0.1921(3) 0.107(4) Uani 1 1 d DU . .
H39A H 0.6474 0.3699 -0.1838 0.129 Uiso 1 1 calc R . .
H39B H 0.6047 0.4035 -0.1949 0.129 Uiso 1 1 calc R . .
C40 C 0.6418(4) 0.4642(6) -0.1602(3) 0.098(5) Uani 1 1 d D . .
H40A H 0.6319 0.4482 -0.1346 0.117 Uiso 1 1 calc R . .
H40B H 0.6268 0.5049 -0.1672 0.117 Uiso 1 1 calc R . .
C41 C 0.6314(2) 1.0016(3) 0.0007(2) 0.0367(16) Uani 1 1 d . A .
C42 C 0.6276(3) 1.0574(4) 0.0127(2) 0.058(2) Uani 1 1 d . . .
C43A C 0.6295(4) 1.1247(6) 0.0333(4) 0.029(4) Uani 0.54(2) 1 d P A 1
H43A H 0.6543 1.1269 0.0508 0.035 Uiso 0.54(2) 1 calc PR A 1
C43B C 0.6057(6) 1.1240(8) 0.0172(5) 0.037(5) Uiso 0.46(2) 1 d P A 2
H43B H 0.5798 1.1220 0.0013 0.045 Uiso 0.46(2) 1 calc PR A 2
C44 C 0.6335(3) 1.1764(4) -0.0020(3) 0.067(3) Uani 1 1 d . . .
H44A H 0.6495 1.1690 -0.0249 0.081 Uiso 1 1 d R A .
C45 C 0.6262(5) 1.2454(6) 0.0153(5) 0.117(5) Uani 1 1 d U A .
H45A H 0.6527 1.2612 0.0260 0.140 Uiso 1 1 calc R . .
H45B H 0.6188 1.2746 -0.0071 0.140 Uiso 1 1 calc R . .
C46 C 0.6000(5) 1.2551(6) 0.0418(4) 0.106(4) Uani 1 1 d U . .
H46A H 0.5750 1.2708 0.0281 0.127 Uiso 1 1 calc R A .
H46B H 0.6102 1.2923 0.0580 0.127 Uiso 1 1 calc R . .
C47 C 0.5874(3) 1.2044(4) 0.0693(3) 0.060(2) Uani 1 1 d . A .
H47A H 0.5578 1.2090 0.0737 0.072 Uiso 1 1 calc R . .
H47B H 0.6017 1.2112 0.0948 0.072 Uiso 1 1 calc R . .
C48 C 0.5959(4) 1.1352(5) 0.0549(3) 0.090(4) Uani 1 1 d U . .
H48A H 0.5854 1.0992 0.0699 0.108 Uiso 1 1 d R A .
C49 C 0.7579(2) 1.0703(3) 0.00567(18) 0.0325(15) Uani 1 1 d . . .
C50 C 0.7689(2) 1.1174(3) 0.02496(18) 0.0307(14) Uani 1 1 d . A .
C51 C 0.7785(2) 1.1801(3) 0.04526(19) 0.0322(14) Uani 1 1 d . . .
H51A H 0.7963 1.2065 0.0277 0.039 Uiso 1 1 calc R A .
C52 C 0.7397(2) 1.2193(3) 0.0516(2) 0.0391(16) Uani 1 1 d . A .
H52A H 0.7211 1.1936 0.0683 0.047 Uiso 1 1 calc R . .
H52B H 0.7258 1.2274 0.0259 0.047 Uiso 1 1 calc R . .
C53 C 0.7494(3) 1.2852(4) 0.0716(2) 0.051(2) Uani 1 1 d . . .
H53A H 0.7662 1.3122 0.0539 0.061 Uiso 1 1 calc R A .
H53B H 0.7238 1.3092 0.0762 0.061 Uiso 1 1 calc R . .
C54 C 0.7720(3) 1.2758(4) 0.1103(2) 0.0462(19) Uani 1 1 d . A .
H54A H 0.7542 1.2527 0.1291 0.055 Uiso 1 1 calc R . .
H54B H 0.7791 1.3192 0.1216 0.055 Uiso 1 1 calc R . .
C55 C 0.8106(3) 1.2358(4) 0.1044(2) 0.0475(19) Uani 1 1 d . . .
H55A H 0.8242 1.2282 0.1303 0.057 Uiso 1 1 calc R A .
H55B H 0.8295 1.2612 0.0879 0.057 Uiso 1 1 calc R . .
C56 C 0.8018(3) 1.1695(4) 0.0848(2) 0.0439(18) Uani 1 1 d . A .
H56A H 0.7854 1.1419 0.1025 0.053 Uiso 1 1 calc R . .
H56B H 0.8277 1.1463 0.0800 0.053 Uiso 1 1 calc R . .
C57 C 0.7782(2) 0.6768(3) -0.18093(19) 0.0338(15) Uani 1 1 d . . .
C58 C 0.7742(2) 0.6801(3) -0.2165(2) 0.0330(15) Uani 1 1 d . . .
C59 C 0.7712(3) 0.6793(4) -0.2598(2) 0.0455(19) Uani 1 1 d . . .
H59A H 0.7439 0.6970 -0.2677 0.055 Uiso 1 1 calc R . .
C60 C 0.8033(3) 0.7231(5) -0.2778(2) 0.064(3) Uani 1 1 d . . .
H60A H 0.7971 0.7285 -0.3063 0.077 Uiso 1 1 calc R . .
H60B H 0.8023 0.7671 -0.2654 0.077 Uiso 1 1 calc R . .
C61 C 0.8449(3) 0.6954(6) -0.2726(3) 0.078(3) Uani 1 1 d . . .
H61A H 0.8525 0.6953 -0.2442 0.094 Uiso 1 1 calc R . .
H61B H 0.8646 0.7237 -0.2864 0.094 Uiso 1 1 calc R . .
C62 C 0.8476(4) 0.6253(7) -0.2886(3) 0.092(4) Uani 1 1 d . . .
H62A H 0.8426 0.6259 -0.3175 0.110 Uiso 1 1 calc R . .
H62B H 0.8753 0.6078 -0.2836 0.110 Uiso 1 1 calc R . .
C63 C 0.8167(3) 0.5803(5) -0.2696(3) 0.069(3) Uani 1 1 d . . .
H63A H 0.8181 0.5359 -0.2815 0.083 Uiso 1 1 calc R . .
H63B H 0.8231 0.5762 -0.2410 0.083 Uiso 1 1 calc R . .
C64 C 0.7743(3) 0.6080(4) -0.2754(2) 0.056(2) Uani 1 1 d . . .
H64A H 0.7546 0.5799 -0.2615 0.067 Uiso 1 1 calc R . .
H64B H 0.7669 0.6074 -0.3038 0.067 Uiso 1 1 calc R . .
C65 C 0.7251(2) 0.8772(3) -0.17763(19) 0.0337(15) Uani 1 1 d . . .
C66 C 0.7098(2) 0.8801(3) -0.21059(19) 0.0312(14) Uani 1 1 d . . .
C67 C 0.6931(2) 0.8863(3) -0.25062(18) 0.0308(14) Uani 1 1 d . . .
H67A H 0.7052 0.9265 -0.2627 0.037 Uiso 1 1 calc R . .
C68 C 0.6468(2) 0.8949(4) -0.2512(2) 0.0422(17) Uani 1 1 d . . .
H68A H 0.6339 0.8562 -0.2389 0.051 Uiso 1 1 calc R . .
H68B H 0.6395 0.9345 -0.2359 0.051 Uiso 1 1 calc R . .
C69 C 0.6313(3) 0.9022(5) -0.2937(3) 0.055(2) Uani 1 1 d . . .
H69A H 0.6012 0.9058 -0.2939 0.065 Uiso 1 1 calc R . .
H69B H 0.6422 0.9434 -0.3049 0.065 Uiso 1 1 calc R . .
C70 C 0.6434(3) 0.8449(5) -0.3195(3) 0.067(3) Uani 1 1 d . . .
H70A H 0.6297 0.8044 -0.3104 0.081 Uiso 1 1 calc R . .
H70B H 0.6344 0.8534 -0.3470 0.081 Uiso 1 1 calc R . .
C71 C 0.6887(3) 0.8348(4) -0.3180(2) 0.053(2) Uani 1 1 d . . .
H71A H 0.7022 0.8729 -0.3304 0.063 Uiso 1 1 calc R . .
H71B H 0.6956 0.7950 -0.3333 0.063 Uiso 1 1 calc R . .
C72 C 0.7047(3) 0.8272(4) -0.2760(2) 0.0400(17) Uani 1 1 d . . .
H72A H 0.7347 0.8229 -0.2761 0.048 Uiso 1 1 calc R . .
H72B H 0.6935 0.7865 -0.2644 0.048 Uiso 1 1 calc R . .
C73 C 0.8698(2) 0.6631(3) -0.08572(19) 0.0332(15) Uani 1 1 d . . .
C74 C 0.8931(2) 0.6395(4) -0.1088(2) 0.0372(16) Uani 1 1 d . . .
C75 C 0.9202(3) 0.6100(5) -0.1385(3) 0.060(2) Uani 1 1 d D . .
H75A H 0.9331 0.5698 -0.1268 0.072 Uiso 1 1 calc R . .
C76 C 0.9536(3) 0.6587(7) -0.1481(4) 0.098(4) Uani 1 1 d D . .
H76A H 0.9698 0.6694 -0.1241 0.117 Uiso 1 1 calc R . .
H76B H 0.9416 0.6999 -0.1587 0.117 Uiso 1 1 calc R . .
C77 C 0.9815(4) 0.6265(11) -0.1796(5) 0.142(7) Uani 1 1 d . . .
H77A H 1.0029 0.6580 -0.1872 0.171 Uiso 1 1 calc R . .
H77B H 0.9949 0.5870 -0.1683 0.171 Uiso 1 1 calc R . .
C78 C 0.9559(4) 0.6071(12) -0.2158(4) 0.157(9) Uani 1 1 d . . .
H78A H 0.9436 0.6472 -0.2275 0.188 Uiso 1 1 calc R . .
H78B H 0.9739 0.5872 -0.2356 0.188 Uiso 1 1 calc R . .
C79 C 0.9236(4) 0.5605(7) -0.2066(4) 0.100(4) Uani 1 1 d . . .
H79A H 0.9358 0.5192 -0.1964 0.121 Uiso 1 1 calc R . .
H79B H 0.9078 0.5500 -0.2308 0.121 Uiso 1 1 calc R . .
C80 C 0.8957(3) 0.5896(6) -0.1760(3) 0.071(3) Uani 1 1 d . . .
H80A H 0.8748 0.5567 -0.1690 0.085 Uiso 1 1 calc R . .
H80B H 0.8815 0.6285 -0.1872 0.085 Uiso 1 1 calc R . .
O25 O 0.4665(2) -0.0524(4) 0.09360(19) 0.074(2) Uani 1 1 d . . .
C81 C 0.4306(4) -0.0912(8) 0.0909(4) 0.093(4) Uani 1 1 d . . .
H81A H 0.4357 -0.1299 0.0740 0.112 Uiso 1 1 calc R . .
H81B H 0.4086 -0.0650 0.0782 0.112 Uiso 1 1 calc R . .
C82 C 0.4171(4) -0.1138(7) 0.1292(4) 0.102(4) Uani 1 1 d . . .
H82A H 0.3920 -0.1394 0.1258 0.153 Uiso 1 1 calc R . .
H82B H 0.4119 -0.0758 0.1461 0.153 Uiso 1 1 calc R . .
H82C H 0.4382 -0.1415 0.1414 0.153 Uiso 1 1 calc R . .
C83 C 0.4793(3) -0.0337(5) 0.0563(3) 0.062(2) Uani 1 1 d . . .
H83A H 0.4584 -0.0053 0.0436 0.074 Uiso 1 1 calc R . .
H83B H 0.4826 -0.0733 0.0397 0.074 Uiso 1 1 calc R . .
C84 C 0.5180(3) 0.0021(6) 0.0586(3) 0.076(3) Uani 1 1 d . . .
H84A H 0.5261 0.0151 0.0321 0.115 Uiso 1 1 calc R . .
H84B H 0.5390 -0.0264 0.0704 0.115 Uiso 1 1 calc R . .
H84C H 0.5148 0.0415 0.0749 0.115 Uiso 1 1 calc R . .
O26 O 0.4460(5) 0.6040(10) -0.2294(6) 0.131(9) Uani 0.50 1 d PD . .
C85 C 0.4401(14) 0.5557(17) -0.2583(10) 0.159(16) Uani 0.50 1 d PDU . .
H85A H 0.4596 0.5597 -0.2800 0.191 Uiso 0.50 1 calc PR . .
H85B H 0.4119 0.5554 -0.2691 0.191 Uiso 0.50 1 calc PR . .
C86 C 0.4503(9) 0.4873(11) -0.2282(10) 0.22(3) Uani 0.50 1 d PD . .
H86A H 0.4486 0.4470 -0.2440 0.333 Uiso 0.50 1 calc PR . .
H86B H 0.4304 0.4854 -0.2071 0.333 Uiso 0.50 1 calc PR . .
H86C H 0.4777 0.4914 -0.2165 0.333 Uiso 0.50 1 calc PR . .
C87 C 0.4460(10) 0.6672(15) -0.2469(9) 0.122(12) Uani 0.50 1 d PD . .
H87A H 0.4720 0.6708 -0.2609 0.147 Uiso 0.50 1 calc PR . .
H87B H 0.4242 0.6664 -0.2675 0.147 Uiso 0.50 1 calc PR . .
C88 C 0.4418(8) 0.7194(10) -0.2292(9) 0.096(9) Uani 0.50 1 d PD . .
H88A H 0.4417 0.7559 -0.2480 0.144 Uiso 0.50 1 calc PR . .
H88B H 0.4645 0.7251 -0.2102 0.144 Uiso 0.50 1 calc PR . .
H88C H 0.4161 0.7189 -0.2151 0.144 Uiso 0.50 1 calc PR . .

loop_
_atom_site_aniso_label
_atom_site_aniso_U_11
_atom_site_aniso_U_22
_atom_site_aniso_U_33
_atom_site_aniso_U_23
_atom_site_aniso_U_13
_atom_site_aniso_U_12
Ag1 0.0506(3) 0.0306(3) 0.0318(3) -0.0091(2) -0.0100(2) -0.0041(2)
Ag2 0.0473(3) 0.0269(3) 0.0322(3) 0.0065(2) -0.0003(2) -0.0065(2)
Ag3 0.0586(4) 0.0409(3) 0.0395(3) -0.0061(2) 0.0161(3) 0.0031(3)
Ag4 0.0437(3) 0.0381(3) 0.0416(3) 0.0036(2) -0.0157(2) 0.0055(2)
Ag5 0.0345(3) 0.0411(3) 0.0424(3) -0.0040(2) -0.0023(2) 0.0003(2)
Ag6 0.0367(3) 0.0408(3) 0.0429(3) 0.0045(2) -0.0072(2) 0.0043(2)
Ag7 0.0589(4) 0.0315(3) 0.0527(4) 0.0005(3) -0.0076(3) -0.0067(3)
Ag8 0.0504(4) 0.0307(3) 0.0600(4) -0.0010(3) -0.0012(3) -0.0083(2)
Ag9 0.0613(4) 0.0508(4) 0.0328(3) -0.0011(3) -0.0040(3) -0.0027(3)
Ag10 0.0627(4) 0.0323(3) 0.0330(3) 0.0049(2) -0.0041(3) -0.0007(3)
Ag11 0.0613(4) 0.0289(3) 0.0323(3) 0.0065(2) -0.0031(2) 0.0058(2)
Ag12 0.0635(4) 0.0296(3) 0.0315(3) -0.0080(2) 0.0022(2) 0.0041(2)
Ag13 0.0549(3) 0.0301(3) 0.0353(3) -0.0077(2) -0.0070(2) 0.0024(2)
Ag14 0.0556(4) 0.0442(3) 0.0468(3) 0.0011(3) -0.0111(3) -0.0102(3)
Ag15 0.0586(4) 0.0513(4) 0.0317(3) 0.0062(2) 0.0040(3) -0.0165(3)
Ag16 0.0477(3) 0.0461(3) 0.0399(3) 0.0033(3) 0.0059(2) -0.0042(3)
Ag17 0.0474(3) 0.0378(3) 0.0286(3) -0.0028(2) -0.0108(2) -0.0070(2)
Ag18 0.0482(3) 0.0471(3) 0.0299(3) 0.0031(2) -0.0032(2) 0.0017(3)
Ag19 0.0647(4) 0.0291(3) 0.0551(4) -0.0032(3) 0.0025(3) 0.0074(3)
Cl1 0.0366(8) 0.0252(7) 0.0246(7) -0.0008(6) -0.0032(6) 0.0012(6)
Cl2 0.0355(8) 0.0260(7) 0.0220(7) -0.0010(6) -0.0036(6) -0.0008(6)
Cl3 0.0392(9) 0.0254(8) 0.0250(7) -0.0024(6) -0.0034(6) -0.0021(6)
Cl4 0.0591(12) 0.0402(10) 0.0358(9) -0.0026(8) -0.0002(8) 0.0029(8)
O1 0.079(5) 0.063(4) 0.064(4) 0.002(3) 0.008(3) -0.021(3)
O2 0.112(5) 0.046(3) 0.035(3) 0.003(3) 0.008(3) -0.018(3)
O3 0.098(6) 0.169(9) 0.092(6) 0.076(6) -0.047(5) -0.052(6)
O4 0.141(9) 0.097(7) 0.228(13) -0.065(8) 0.089(9) 0.013(7)
Cl5 0.0429(10) 0.0321(9) 0.0398(9) 0.0032(7) -0.0012(7) -0.0029(7)
O5 0.054(3) 0.044(3) 0.061(4) -0.011(3) -0.004(3) -0.005(3)
O6 0.043(3) 0.058(4) 0.112(6) 0.010(4) 0.006(3) 0.000(3)
O7 0.092(6) 0.113(6) 0.073(5) -0.053(5) 0.016(4) -0.029(5)
O8 0.089(6) 0.107(7) 0.165(9) 0.097(7) -0.022(6) -0.016(5)
Cl6 0.0444(9) 0.0265(8) 0.0317(8) 0.0041(6) -0.0035(7) -0.0006(7)
O9 0.069(4) 0.033(3) 0.055(3) -0.007(2) 0.009(3) 0.003(3)
O10 0.065(3) 0.032(3) 0.032(3) 0.012(2) -0.006(2) 0.000(2)
O11 0.069(4) 0.046(3) 0.069(4) 0.019(3) 0.023(3) 0.001(3)
O12 0.072(4) 0.056(4) 0.063(4) -0.006(3) -0.034(3) 0.008(3)
Cl7 0.0532(10) 0.0311(8) 0.0282(8) 0.0022(6) -0.0071(7) -0.0029(7)
O13 0.061(4) 0.048(3) 0.039(3) -0.004(2) -0.019(3) 0.002(3)
O14 0.144(8) 0.085(5) 0.064(5) 0.025(4) -0.032(5) -0.069(5)
O15 0.102(6) 0.200(11) 0.039(4) -0.010(5) 0.010(4) -0.050(7)
O16 0.162(9) 0.106(7) 0.150(9) -0.064(6) -0.103(8) 0.092(7)
Cl8 0.0457(10) 0.0355(9) 0.0395(9) 0.0003(7) -0.0054(7) 0.0040(7)
O17 0.063(4) 0.059(4) 0.050(3) 0.002(3) 0.009(3) 0.027(3)
O18 0.098(6) 0.113(6) 0.047(4) 0.009(4) 0.017(4) 0.056(5)
O19 0.099(6) 0.057(4) 0.162(9) 0.052(5) 0.053(6) 0.035(4)
O20 0.101(7) 0.170(11) 0.150(10) -0.063(8) -0.043(7) -0.037(7)
Cl9 0.0431(9) 0.0305(8) 0.0304(8) -0.0023(6) 0.0026(7) 0.0021(7)
O21 0.046(3) 0.039(3) 0.046(3) -0.020(2) -0.002(2) 0.003(2)
O22 0.053(3) 0.077(4) 0.039(3) -0.001(3) -0.002(3) 0.030(3)
O23 0.066(4) 0.058(4) 0.037(3) -0.002(3) -0.011(3) 0.015(3)
O24 0.104(5) 0.040(3) 0.067(4) -0.014(3) 0.033(4) -0.026(3)
C1 0.037(4) 0.031(4) 0.031(3) 0.001(3) -0.003(3) -0.006(3)
C2 0.054(5) 0.052(5) 0.052(5) -0.001(4) -0.006(4) -0.004(4)
C3 0.056(6) 0.064(6) 0.100(8) -0.006(6) -0.011(5) -0.001(5)
C4 0.078(8) 0.085(9) 0.134(12) -0.010(8) -0.052(8) 0.025(7)
C5 0.135(13) 0.140(14) 0.103(11) -0.023(10) -0.072(10) 0.009(11)
C6 0.158(10) 0.141(10) 0.178(11) -0.006(9) -0.036(9) -0.012(8)
C7 0.095(10) 0.088(10) 0.183(17) 0.027(11) -0.046(11) -0.007(8)
C8 0.063(8) 0.111(11) 0.158(14) 0.011(10) 0.030(8) -0.027(7)
C9 0.038(4) 0.029(4) 0.036(4) 0.001(3) 0.004(3) -0.003(3)
C10 0.040(5) 0.088(7) 0.056(5) -0.007(5) -0.005(4) 0.007(5)
C11 0.102(8) 0.186(10) 0.118(9) -0.025(8) 0.014(7) 0.010(8)
C12 0.097(8) 0.148(9) 0.113(8) 0.001(7) 0.036(7) 0.011(7)
C13 0.203(10) 0.204(10) 0.203(10) -0.0002(10) 0.0042(11) -0.0001(10)
C14 0.120(9) 0.164(10) 0.170(11) 0.024(9) 0.018(8) 0.017(8)
C15 0.082(7) 0.124(9) 0.148(9) 0.010(8) 0.011(7) 0.012(7)
C16 0.081(7) 0.159(10) 0.144(9) 0.018(8) 0.000(7) 0.007(7)
C17 0.039(4) 0.024(3) 0.022(3) -0.002(3) -0.006(3) 0.000(3)
C18 0.046(4) 0.023(3) 0.028(3) 0.000(3) -0.010(3) -0.001(3)
C19 0.039(4) 0.037(4) 0.042(4) 0.007(3) 0.000(3) -0.005(3)
C20 0.087(6) 0.026(4) 0.039(4) 0.004(3) -0.018(4) -0.015(4)
C21 0.083(7) 0.034(4) 0.066(6) 0.018(4) -0.025(5) -0.022(4)
C22 0.070(6) 0.039(4) 0.047(5) 0.018(4) -0.010(4) -0.009(4)
C23 0.075(6) 0.046(5) 0.042(4) 0.018(4) 0.008(4) 0.001(4)
C24 0.059(5) 0.032(4) 0.033(4) 0.006(3) -0.001(3) -0.004(3)
C25 0.041(4) 0.027(3) 0.025(3) -0.002(3) -0.006(3) -0.004(3)
C26 0.041(4) 0.047(4) 0.028(4) 0.001(3) -0.002(3) -0.001(3)
C27 0.047(5) 0.067(6) 0.038(4) -0.008(4) -0.011(3) 0.017(4)
C28 0.056(5) 0.073(6) 0.047(5) 0.010(4) -0.019(4) 0.004(5)
C29 0.080(8) 0.117(10) 0.053(6) 0.006(6) -0.034(5) 0.031(7)
C30 0.066(7) 0.141(11) 0.049(6) -0.005(6) -0.028(5) 0.015(7)
C31 0.041(5) 0.201(16) 0.054(6) -0.001(8) -0.014(5) 0.007(7)
C32 0.037(5) 0.142(11) 0.045(5) 0.015(6) -0.010(4) -0.016(6)
C33 0.033(3) 0.027(3) 0.024(3) 0.002(3) -0.001(3) -0.005(3)
C34 0.055(5) 0.036(4) 0.029(4) -0.005(3) -0.002(3) -0.005(3)
C35 0.101(8) 0.039(5) 0.039(5) -0.002(4) -0.014(5) -0.003(5)
C36 0.057(5) 0.092(7) 0.045(5) -0.028(5) -0.004(4) 0.014(5)
C37 0.106(9) 0.098(8) 0.042(5) -0.030(5) -0.014(5) 0.039(7)
C38 0.127(11) 0.102(9) 0.047(6) -0.037(6) -0.013(6) -0.024(8)
C39 0.135(8) 0.100(7) 0.087(7) -0.015(6) -0.008(6) -0.056(7)
C40 0.141(11) 0.122(10) 0.031(5) -0.032(5) 0.024(6) -0.086(9)
C41 0.046(4) 0.031(4) 0.033(4) -0.001(3) -0.004(3) 0.007(3)
C42 0.102(7) 0.030(4) 0.043(5) 0.004(3) 0.030(5) 0.002(4)
C43A 0.028(7) 0.028(7) 0.031(7) 0.000(5) -0.012(5) 0.003(5)
C44 0.092(7) 0.029(4) 0.082(7) 0.006(4) 0.049(6) 0.006(4)
C45 0.136(8) 0.062(6) 0.156(9) 0.016(6) 0.070(7) 0.000(6)
C46 0.157(9) 0.066(6) 0.095(7) -0.011(6) 0.032(7) 0.030(6)
C47 0.083(7) 0.045(5) 0.051(5) -0.005(4) 0.008(5) 0.022(5)
C48 0.138(8) 0.054(5) 0.082(6) 0.014(5) 0.053(6) 0.029(5)
C49 0.050(4) 0.025(3) 0.022(3) 0.000(3) -0.006(3) 0.003(3)
C50 0.042(4) 0.026(3) 0.024(3) 0.001(3) -0.004(3) 0.003(3)
C51 0.041(4) 0.026(3) 0.029(3) -0.003(3) -0.004(3) -0.004(3)
C52 0.048(4) 0.029(4) 0.040(4) -0.002(3) -0.011(3) 0.004(3)
C53 0.073(6) 0.030(4) 0.048(5) -0.007(3) -0.007(4) 0.009(4)
C54 0.074(6) 0.031(4) 0.034(4) -0.008(3) 0.005(4) -0.009(4)
C55 0.060(5) 0.046(5) 0.036(4) -0.009(3) -0.012(4) -0.009(4)
C56 0.054(5) 0.031(4) 0.045(4) -0.009(3) -0.016(4) 0.004(3)
C57 0.048(4) 0.030(4) 0.024(3) 0.000(3) 0.001(3) 0.000(3)
C58 0.037(4) 0.030(3) 0.032(4) 0.000(3) 0.000(3) 0.003(3)
C59 0.063(5) 0.045(4) 0.028(4) -0.005(3) -0.011(3) 0.011(4)
C60 0.096(8) 0.065(6) 0.030(4) 0.016(4) 0.002(4) -0.008(5)
C61 0.078(7) 0.106(9) 0.051(6) -0.001(6) 0.018(5) -0.018(6)
C62 0.078(8) 0.132(11) 0.066(7) -0.031(7) 0.014(6) 0.020(8)
C63 0.095(8) 0.060(6) 0.051(5) -0.018(4) -0.006(5) 0.031(6)
C64 0.079(6) 0.050(5) 0.038(4) -0.015(4) -0.011(4) 0.004(4)
C65 0.049(4) 0.026(3) 0.026(3) 0.001(3) -0.007(3) -0.002(3)
C66 0.039(4) 0.025(3) 0.030(4) 0.000(3) -0.003(3) -0.003(3)
C67 0.038(4) 0.031(3) 0.023(3) 0.002(3) -0.007(3) -0.001(3)
C68 0.045(4) 0.043(4) 0.039(4) 0.003(3) -0.003(3) 0.001(3)
C69 0.052(5) 0.059(5) 0.051(5) 0.012(4) -0.019(4) -0.002(4)
C70 0.107(8) 0.053(5) 0.040(5) 0.000(4) -0.029(5) -0.009(5)
C71 0.094(7) 0.039(4) 0.025(4) -0.002(3) -0.005(4) -0.001(4)
C72 0.059(5) 0.033(4) 0.027(4) 0.001(3) -0.002(3) 0.002(3)
C73 0.049(4) 0.028(3) 0.023(3) 0.000(3) 0.000(3) -0.002(3)
C74 0.042(4) 0.037(4) 0.033(4) 0.000(3) -0.002(3) 0.003(3)
C75 0.053(5) 0.080(7) 0.048(5) 0.007(5) 0.009(4) 0.025(5)
C76 0.052(6) 0.161(13) 0.080(8) -0.031(8) 0.012(5) -0.015(7)
C77 0.060(8) 0.25(2) 0.117(12) -0.051(13) 0.027(8) -0.008(11)
C78 0.068(8) 0.33(3) 0.071(9) -0.040(13) 0.034(7) -0.040(13)
C79 0.100(10) 0.118(11) 0.084(9) -0.038(8) 0.024(7) 0.000(8)
C80 0.073(7) 0.085(7) 0.055(6) -0.022(5) 0.017(5) -0.002(6)
O25 0.069(5) 0.098(6) 0.055(4) 0.016(4) 0.009(3) 0.007(4)
C81 0.069(7) 0.133(12) 0.078(8) 0.022(8) 0.004(6) 0.004(7)
C82 0.080(8) 0.107(10) 0.120(11) 0.040(9) -0.003(8) -0.005(7)
C83 0.069(6) 0.064(6) 0.053(5) 0.000(4) 0.006(4) 0.015(5)
C84 0.084(8) 0.093(8) 0.053(6) 0.009(5) 0.009(5) 0.006(6)
O26 0.064(11) 0.23(3) 0.103(15) -0.032(17) 0.002(10) 0.002(14)
C85 0.152(18) 0.169(18) 0.158(18) -0.009(10) 0.008(10) -0.005(10)
C86 0.08(2) 0.41(8) 0.18(4) -0.21(5) 0.05(2) -0.08(3)
C87 0.12(2) 0.14(3) 0.10(2) 0.06(2) -0.022(19) 0.03(2)
C88 0.071(16) 0.082(18) 0.14(3) 0.032(17) 0.014(15) 0.007(14)

loop_
_atom_type_symbol
_atom_type_description
_atom_type_scat_dispersion_real
_atom_type_scat_dispersion_imag
_atom_type_scat_source
C C 0.0033 0.0016 'International Tables Vol C Tables 4.2.6.8 and 6.1.1.4'
H H 0.0000 0.0000 'International Tables Vol C Tables 4.2.6.8 and 6.1.1.4'
O O 0.0106 0.0060 'International Tables Vol C Tables 4.2.6.8 and 6.1.1.4'
Cl Cl 0.1484 0.1585 'International Tables Vol C Tables 4.2.6.8 and 6.1.1.4'
Ag Ag -0.8971 1.1015 'International Tables Vol C Tables 4.2.6.8 and 6.1.1.4'

loop_
_geom_angle_atom_site_label_1
_geom_angle_atom_site_label_2
_geom_angle_atom_site_label_3
_geom_angle
_geom_angle_site_symmetry_1
_geom_angle_site_symmetry_3
C33 Ag1 Cl2 126.80(17) . .
C33 Ag1 Cl1 127.35(18) . .
Cl2 Ag1 Cl1 91.50(5) . .
C33 Ag1 Cl3 118.92(16) . .
Cl2 Ag1 Cl3 91.21(5) . .
Cl1 Ag1 Cl3 90.62(5) . .
C33 Ag1 Ag5 48.37(17) . .
Cl2 Ag1 Ag5 150.60(4) . .
Cl1 Ag1 Ag5 80.09(4) . .
Cl3 Ag1 Ag5 116.79(4) . .
C33 Ag1 Ag11 49.10(16) . 7_665
Cl2 Ag1 Ag11 81.64(4) . 7_665
Cl1 Ag1 Ag11 120.38(4) . 7_665
Cl3 Ag1 Ag11 148.17(4) . 7_665
Ag5 Ag1 Ag11 78.64(2) . 7_665
C33 Ag1 Ag15 49.38(16) . .
Cl2 Ag1 Ag15 118.28(4) . .
Cl1 Ag1 Ag15 144.75(4) . .
Cl3 Ag1 Ag15 71.60(4) . .
Ag5 Ag1 Ag15 81.35(2) . .
Ag11 Ag1 Ag15 84.55(2) 7_665 .
C17 Ag2 Cl3 124.92(16) . 7_665
C17 Ag2 Cl1 124.35(17) . .
Cl3 Ag2 Cl1 92.07(5) 7_665 .
C17 Ag2 Cl2 124.48(17) . .
Cl3 Ag2 Cl2 90.72(5) 7_665 .
Cl1 Ag2 Cl2 90.05(5) . .
C17 Ag2 Ag12 48.46(17) . 7_665
Cl3 Ag2 Ag12 149.14(4) 7_665 7_665
Cl1 Ag2 Ag12 116.50(4) . 7_665
Cl2 Ag2 Ag12 78.52(4) . 7_665
C17 Ag2 Ag17 49.32(16) . 7_665
Cl3 Ag2 Ag17 79.00(4) 7_665 7_665
Cl1 Ag2 Ag17 153.23(4) . 7_665
Cl2 Ag2 Ag17 115.01(4) . 7_665
Ag12 Ag2 Ag17 79.60(2) 7_665 7_665
C17 Ag2 Ag6 49.34(17) . .
Cl3 Ag2 Ag6 120.57(4) 7_665 .
Cl1 Ag2 Ag6 77.12(4) . .
Cl2 Ag2 Ag6 146.11(4) . .
Ag12 Ag2 Ag6 79.51(2) 7_665 .
Ag17 Ag2 Ag6 85.75(2) 7_665 .
C73 Ag3 Cl1 128.15(18) 7_665 .
C73 Ag3 Cl2 125.09(18) 7_665 7_665
Cl1 Ag3 Cl2 93.99(5) . 7_665
C73 Ag3 Cl3 119.85(18) 7_665 7_665
Cl1 Ag3 Cl3 89.89(5) . 7_665
Cl2 Ag3 Cl3 88.90(5) 7_665 7_665
C73 Ag3 Ag10 49.10(17) 7_665 .
Cl1 Ag3 Ag10 126.65(4) . .
Cl2 Ag3 Ag10 78.73(4) 7_665 .
Cl3 Ag3 Ag10 141.75(4) 7_665 .
C73 Ag3 Ag7 48.68(18) 7_665 .
Cl1 Ag3 Ag7 80.43(4) . .
Cl2 Ag3 Ag7 151.95(4) 7_665 .
Cl3 Ag3 Ag7 118.35(4) 7_665 .
Ag10 Ag3 Ag7 82.70(2) . .
C73 Ag3 Ag18 49.24(18) 7_665 7_665
Cl1 Ag3 Ag18 140.25(4) . 7_665
Cl2 Ag3 Ag18 119.47(4) 7_665 7_665
Cl3 Ag3 Ag18 71.37(4) 7_665 7_665
Ag10 Ag3 Ag18 83.48(2) . 7_665
Ag7 Ag3 Ag18 78.61(2) . 7_665
C25 Ag4 Cl3 132.50(18) . .
C25 Ag4 Cl2 122.48(17) . 7_665
Cl3 Ag4 Cl2 90.44(5) . 7_665
C25 Ag4 Cl1 119.13(18) . .
Cl3 Ag4 Cl1 90.88(5) . .
Cl2 Ag4 Cl1 90.24(5) 7_665 .
C25 Ag4 Ag16 49.79(18) . .
Cl3 Ag4 Ag16 85.46(4) . .
Cl2 Ag4 Ag16 119.29(4) 7_665 .
Cl1 Ag4 Ag16 150.21(4) . .
C25 Ag4 Ag8 49.19(17) . .
Cl3 Ag4 Ag8 120.09(4) . .
Cl2 Ag4 Ag8 145.09(4) 7_665 .
Cl1 Ag4 Ag8 74.02(4) . .
Ag16 Ag4 Ag8 82.32(2) . .
C25 Ag4 Ag13 47.87(17) . .
Cl3 Ag4 Ag13 151.05(4) . .
Cl2 Ag4 Ag13 75.69(4) 7_665 .
Cl1 Ag4 Ag13 114.06(4) . .
Ag16 Ag4 Ag13 79.73(2) . .
Ag8 Ag4 Ag13 82.55(2) . .
C1 Ag5 C33 177.3(2) . .
C1 Ag5 Ag1 129.81(18) . .
C33 Ag5 Ag1 47.73(16) . .
C1 Ag5 Ag8 46.08(18) . .
C33 Ag5 Ag8 133.16(16) . .
Ag1 Ag5 Ag8 94.82(2) . .
C1 Ag5 Ag9 41.67(18) . .
C33 Ag5 Ag9 135.79(16) . .
Ag1 Ag5 Ag9 98.05(2) . .
Ag8 Ag5 Ag9 63.11(2) . .
C9 Ag6 C17 175.8(2) . .
C9 Ag6 C18 150.3(2) . .
C17 Ag6 C18 28.1(2) . .
C9 Ag6 Ag2 134.12(18) . .
C17 Ag6 Ag2 46.78(16) . .
C18 Ag6 Ag2 74.78(16) . .
C9 Ag6 Ag9 45.85(19) . .
C17 Ag6 Ag9 138.07(16) . .
C18 Ag6 Ag9 149.31(14) . .
Ag2 Ag6 Ag9 103.11(2) . .
C9 Ag6 Ag7 45.50(18) . .
C17 Ag6 Ag7 132.32(16) . .
C18 Ag6 Ag7 143.77(14) . .
Ag2 Ag6 Ag7 95.56(2) . .
Ag9 Ag6 Ag7 66.54(2) . .
C9 Ag7 C73 171.9(3) . 7_665
C9 Ag7 C10 27.2(3) . .
C73 Ag7 C10 158.0(3) 7_665 .
C9 Ag7 Ag3 128.44(18) . .
C73 Ag7 Ag3 46.90(18) 7_665 .
C10 Ag7 Ag3 155.1(2) . .
C9 Ag7 Ag6 42.66(19) . .
C73 Ag7 Ag6 129.36(19) 7_665 .
C10 Ag7 Ag6 66.7(2) . .
Ag3 Ag7 Ag6 93.14(2) . .
C9 Ag7 Ag9 39.36(18) . .
C73 Ag7 Ag9 141.59(17) 7_665 .
C10 Ag7 Ag9 57.9(2) . .
Ag3 Ag7 Ag9 99.08(2) . .
Ag6 Ag7 Ag9 55.461(18) . .
C1 Ag8 C25 177.6(3) . .
C1 Ag8 C26 152.6(2) . .
C25 Ag8 C26 27.4(2) . .
C1 Ag8 Ag4 133.38(19) . .
C25 Ag8 Ag4 46.59(17) . .
C26 Ag8 Ag4 73.94(16) . .
C1 Ag8 Ag5 44.48(19) . .
C25 Ag8 Ag5 133.86(18) . .
C26 Ag8 Ag5 148.84(16) . .
Ag4 Ag8 Ag5 95.83(2) . .
C1 Ag8 Ag9 42.12(18) . .
C25 Ag8 Ag9 139.92(16) . .
C26 Ag8 Ag9 147.31(16) . .
Ag4 Ag8 Ag9 105.31(2) . .
Ag5 Ag8 Ag9 63.44(2) . .
C9 Ag9 C1 165.9(3) . .
C9 Ag9 C2 137.8(3) . .
C1 Ag9 C2 28.9(3) . .
C9 Ag9 Ag6 44.27(19) . .
C1 Ag9 Ag6 149.80(18) . .
C2 Ag9 Ag6 169.7(2) . .
C9 Ag9 Ag8 136.73(18) . .
C1 Ag9 Ag8 39.99(17) . .
C2 Ag9 Ag8 55.2(2) . .
Ag6 Ag9 Ag8 132.44(3) . .
C9 Ag9 Ag5 155.74(19) . .
C1 Ag9 Ag5 38.29(18) . .
C2 Ag9 Ag5 66.1(2) . .
Ag6 Ag9 Ag5 111.52(3) . .
Ag8 Ag9 Ag5 53.444(18) . .
C9 Ag9 Ag7 40.50(18) . .
C1 Ag9 Ag7 136.55(17) . .
C2 Ag9 Ag7 131.4(2) . .
Ag6 Ag9 Ag7 58.001(19) . .
Ag8 Ag9 Ag7 97.34(2) . .
Ag5 Ag9 Ag7 132.84(3) . .
C41 Ag10 C73 173.3(2) . 7_665
C41 Ag10 C74 158.5(2) . 7_665
C73 Ag10 C74 27.0(2) 7_665 7_665
C41 Ag10 Ag13 46.21(18) . .
C73 Ag10 Ag13 127.17(17) 7_665 .
C74 Ag10 Ag13 144.46(16) 7_665 .
C41 Ag10 Ag3 127.46(19) . .
C73 Ag10 Ag3 47.06(18) 7_665 .
C74 Ag10 Ag3 73.95(16) 7_665 .
Ag13 Ag10 Ag3 90.50(2) . .
C49 Ag11 C33 173.7(2) . 7_665
C49 Ag11 C50 28.7(2) . .
C33 Ag11 C50 156.5(2) 7_665 .
C49 Ag11 C34 158.9(2) . 7_665
C33 Ag11 C34 27.0(2) 7_665 7_665
C50 Ag11 C34 130.4(2) . 7_665
C49 Ag11 Ag1 127.16(17) . 7_665
C33 Ag11 Ag1 47.19(16) 7_665 7_665
C50 Ag11 Ag1 155.54(15) . 7_665
C34 Ag11 Ag1 73.89(16) 7_665 7_665
C49 Ag11 Ag12 41.79(17) . .
C33 Ag11 Ag12 131.94(16) 7_665 .
C50 Ag11 Ag12 65.54(15) . .
C34 Ag11 Ag12 153.78(17) 7_665 .
Ag1 Ag11 Ag12 90.95(2) 7_665 .
C49 Ag11 Ag14 41.04(19) . .
C33 Ag11 Ag14 137.47(16) 7_665 .
C50 Ag11 Ag14 63.23(15) . .
C34 Ag11 Ag14 146.50(17) 7_665 .
Ag1 Ag11 Ag14 98.55(2) 7_665 .
Ag12 Ag11 Ag14 55.437(19) . .
C49 Ag12 C17 177.0(3) . 7_665
C49 Ag12 Ag2 134.43(18) . 7_665
C17 Ag12 Ag2 47.37(17) 7_665 7_665
C49 Ag12 Ag14 46.0(2) . .
C17 Ag12 Ag14 137.07(17) 7_665 .
Ag2 Ag12 Ag14 101.71(2) 7_665 .
C49 Ag12 Ag11 44.54(17) . .
C17 Ag12 Ag11 135.16(16) 7_665 .
Ag2 Ag12 Ag11 96.48(2) 7_665 .
Ag14 Ag12 Ag11 63.71(2) . .
C41 Ag13 C25 175.2(3) . .
C41 Ag13 C26 152.5(3) . .
C25 Ag13 C26 27.5(2) . .
C41 Ag13 Ag10 47.99(19) . .
C25 Ag13 Ag10 135.62(17) . .
C26 Ag13 Ag10 146.09(16) . .
C41 Ag13 Ag4 133.65(19) . .
C25 Ag13 Ag4 45.91(17) . .
C26 Ag13 Ag4 73.44(17) . .
Ag10 Ag13 Ag4 100.31(2) . .
C41 Ag13 Ag14 42.9(2) . .
C25 Ag13 Ag14 133.30(18) . .
C26 Ag13 Ag14 145.88(16) . .
Ag10 Ag13 Ag14 67.33(2) . .
Ag4 Ag13 Ag14 98.60(2) . .
C49 Ag14 C41 162.6(2) . .
C49 Ag14 C42 134.4(3) . .
C41 Ag14 C42 28.8(3) . .
C49 Ag14 Ag12 45.09(18) . .
C41 Ag14 Ag12 152.08(18) . .
C42 Ag14 Ag12 165.82(19) . .
C49 Ag14 Ag11 42.91(17) . .
C41 Ag14 Ag11 135.57(18) . .
C42 Ag14 Ag11 130.5(2) . .
Ag12 Ag14 Ag11 60.86(2) . .
C49 Ag14 Ag13 158.20(18) . .
C41 Ag14 Ag13 39.11(17) . .
C42 Ag14 Ag13 66.4(2) . .
Ag12 Ag14 Ag13 113.11(2) . .
Ag11 Ag14 Ag13 134.24(2) . .
C57 Ag15 C33 175.8(2) . .
C57 Ag15 C34 147.6(2) . .
C33 Ag15 C34 28.2(2) . .
C57 Ag15 Ag18 47.57(19) . .
C33 Ag15 Ag18 134.91(16) . .
C34 Ag15 Ag18 145.02(18) . .
C57 Ag15 Ag1 137.50(18) . .
C33 Ag15 Ag1 46.65(16) . .
C34 Ag15 Ag1 74.67(16) . .
Ag18 Ag15 Ag1 97.75(2) . .
C57 Ag15 Ag19 41.17(18) . .
C33 Ag15 Ag19 141.46(17) . .
C34 Ag15 Ag19 149.25(18) . .
Ag18 Ag15 Ag19 65.71(2) . .
Ag1 Ag15 Ag19 108.66(2) . .
C65 Ag16 C25 174.5(2) . .
C65 Ag16 Ag4 127.82(18) . .
C25 Ag16 Ag4 47.15(17) . .
C65 Ag16 Ag17 43.85(17) . .
C25 Ag16 Ag17 130.82(16) . .
Ag4 Ag16 Ag17 90.87(2) . .
C65 Ag16 Ag19 40.23(17) . .
C25 Ag16 Ag19 138.13(17) . .
Ag4 Ag16 Ag19 99.05(2) . .
Ag17 Ag16 Ag19 57.220(19) . .
C65 Ag17 C17 175.9(2) . 7_665
C65 Ag17 C18 148.9(2) . 7_665
C17 Ag17 C18 27.0(2) 7_665 7_665
C65 Ag17 Ag2 137.18(18) . 7_665
C17 Ag17 Ag2 46.93(16) 7_665 7_665
C18 Ag17 Ag2 73.82(14) 7_665 7_665
C65 Ag17 Ag16 45.9(2) . .
C17 Ag17 Ag16 136.81(17) 7_665 .
C18 Ag17 Ag16 153.28(15) 7_665 .
Ag2 Ag17 Ag16 98.50(2) 7_665 .
C65 Ag17 Ag19 45.53(18) . .
C17 Ag17 Ag19 136.93(16) 7_665 .
C18 Ag17 Ag19 140.13(15) 7_665 .
Ag2 Ag17 Ag19 104.78(2) 7_665 .
Ag16 Ag17 Ag19 66.33(2) . .
C57 Ag18 C73 171.7(3) . .
C57 Ag18 C74 146.1(2) . .
C73 Ag18 C74 27.6(2) . .
C57 Ag18 Ag15 47.98(19) . .
C73 Ag18 Ag15 130.32(17) . .
C74 Ag18 Ag15 139.14(16) . .
C57 Ag18 Ag3 138.07(19) . 7_665
C73 Ag18 Ag3 46.83(18) . 7_665
C74 Ag18 Ag3 74.42(16) . 7_665
Ag15 Ag18 Ag3 96.99(2) . 7_665
C65 Ag19 C57 177.2(2) . .
C65 Ag19 C58 148.2(2) . .
C57 Ag19 C58 29.0(2) . .
C65 Ag19 Ag17 43.36(17) . .
C57 Ag19 Ag17 139.13(18) . .
C58 Ag19 Ag17 154.77(16) . .
C65 Ag19 Ag15 142.07(19) . .
C57 Ag19 Ag15 39.18(18) . .
C58 Ag19 Ag15 60.83(16) . .
Ag17 Ag19 Ag15 126.60(3) . .
C65 Ag19 Ag16 40.07(19) . .
C57 Ag19 Ag16 141.15(18) . .
C58 Ag19 Ag16 148.77(16) . .
Ag17 Ag19 Ag16 56.447(19) . .
Ag15 Ag19 Ag16 102.02(2) . .
Ag3 Cl1 Ag1 139.92(7) . .
Ag3 Cl1 Ag2 84.57(5) . .
Ag1 Cl1 Ag2 83.51(5) . .
Ag3 Cl1 Ag4 81.36(5) . .
Ag1 Cl1 Ag4 82.87(5) . .
Ag2 Cl1 Ag4 138.78(6) . .
Ag1 Cl2 Ag3 86.59(5) . 7_665
Ag1 Cl2 Ag2 83.87(5) . .
Ag3 Cl2 Ag2 139.84(6) 7_665 .
Ag1 Cl2 Ag4 140.32(6) . 7_665
Ag3 Cl2 Ag4 81.08(5) 7_665 7_665
Ag2 Cl2 Ag4 81.82(4) . 7_665
Ag4 Cl3 Ag2 84.41(5) . 7_665
Ag4 Cl3 Ag1 84.06(5) . .
Ag2 Cl3 Ag1 140.26(6) 7_665 .
Ag4 Cl3 Ag3 139.37(6) . 7_665
Ag2 Cl3 Ag3 81.95(5) 7_665 7_665
Ag1 Cl3 Ag3 82.51(5) . 7_665
O4 Cl4 O3 112.3(8) . .
O4 Cl4 O1 112.9(6) . .
O3 Cl4 O1 108.2(5) . .
O4 Cl4 O2 107.8(6) . .
O3 Cl4 O2 105.2(5) . .
O1 Cl4 O2 110.2(4) . .
O8 Cl5 O6 112.1(5) . .
O8 Cl5 O7 110.8(7) . .
O6 Cl5 O7 108.7(5) . .
O8 Cl5 O5 109.7(5) . .
O6 Cl5 O5 110.0(4) . .
O7 Cl5 O5 105.2(4) . .
O11 Cl6 O9 110.8(4) . .
O11 Cl6 O12 110.8(4) . .
O9 Cl6 O12 110.8(4) . .
O11 Cl6 O10 108.1(3) . .
O9 Cl6 O10 108.9(3) . .
O12 Cl6 O10 107.3(3) . .
O16 Cl7 O14 111.1(7) . .
O16 Cl7 O15 108.9(7) . .
O14 Cl7 O15 109.2(6) . .
O16 Cl7 O13 108.2(4) . .
O14 Cl7 O13 109.4(4) . .
O15 Cl7 O13 110.0(4) . .
O20 Cl8 O19 109.3(7) . .
O20 Cl8 O18 109.0(7) . .
O19 Cl8 O18 111.4(6) . .
O20 Cl8 O17 110.5(6) . .
O19 Cl8 O17 108.8(4) . .
O18 Cl8 O17 107.9(4) . .
O24 Cl9 O22 110.4(4) . .
O24 Cl9 O23 111.0(4) . .
O22 Cl9 O23 109.5(3) . .
O24 Cl9 O21 108.1(3) . .
O22 Cl9 O21 108.4(3) . .
O23 Cl9 O21 109.4(3) . .
C2 C1 Ag5 159.5(6) . .
C2 C1 Ag8 108.8(6) . .
Ag5 C1 Ag8 89.4(3) . .
C2 C1 Ag9 87.0(5) . .
Ag5 C1 Ag9 100.0(3) . .
Ag8 C1 Ag9 97.9(3) . .
C1 C2 C3 177.2(10) . .
C1 C2 Ag9 64.1(5) . .
C3 C2 Ag9 118.5(7) . .
C2 C3 C8 112.6(10) . .
C2 C3 C4 110.5(10) . .
C8 C3 C4 108.6(11) . .
C2 C3 H3A 108.3 . .
C8 C3 H3A 108.3 . .
C4 C3 H3A 108.3 . .
C5 C4 C3 111.9(10) . .
C5 C4 H4A 109.2 . .
C3 C4 H4A 109.2 . .
C5 C4 H4B 109.2 . .
C3 C4 H4B 109.2 . .
H4A C4 H4B 107.9 . .
C4 C5 C6 108.0(15) . .
C4 C5 H5A 110.1 . .
C6 C5 H5A 110.1 . .
C4 C5 H5B 110.1 . .
C6 C5 H5B 110.1 . .
H5A C5 H5B 108.4 . .
C7 C6 C5 108.3(13) . .
C7 C6 H6A 110.0 . .
C5 C6 H6A 110.0 . .
C7 C6 H6B 110.0 . .
C5 C6 H6B 110.0 . .
H6A C6 H6B 108.4 . .
C8 C7 C6 104.1(13) . .
C8 C7 H7A 110.9 . .
C6 C7 H7A 110.9 . .
C8 C7 H7B 110.9 . .
C6 C7 H7B 110.9 . .
H7A C7 H7B 109.0 . .
C3 C8 C7 111.4(11) . .
C3 C8 H8A 109.3 . .
C7 C8 H8A 109.3 . .
C3 C8 H8B 109.3 . .
C7 C8 H8B 109.3 . .
H8A C8 H8B 108.0 . .
C10 C9 Ag6 146.6(7) . .
C10 C9 Ag9 121.5(7) . .
Ag6 C9 Ag9 89.9(3) . .
C10 C9 Ag7 93.1(7) . .
Ag6 C9 Ag7 91.8(3) . .
Ag9 C9 Ag7 100.1(3) . .
C9 C10 C11 177.4(12) . .
C9 C10 Ag7 59.7(5) . .
C11 C10 Ag7 118.4(10) . .
C10 C11 C16 116.5(11) . .
C10 C11 C12 113.6(11) . .
C16 C11 C12 121.6(14) . .
C10 C11 H11A 99.6 . .
C16 C11 H11A 99.6 . .
C12 C11 H11A 99.6 . .
C11 C12 C13 109.8(15) . .
C11 C12 H12A 109.7 . .
C13 C12 H12A 109.7 . .
C11 C12 H12B 109.7 . .
C13 C12 H12B 109.7 . .
H12A C12 H12B 108.2 . .
C14 C13 C12 111.2(16) . .
C14 C13 H13A 109.4 . .
C12 C13 H13A 109.4 . .
C14 C13 H13B 109.4 . .
C12 C13 H13B 109.4 . .
H13A C13 H13B 108.0 . .
C15 C14 C13 123.6(17) . .
C15 C14 H14A 106.4 . .
C13 C14 H14A 106.4 . .
C15 C14 H14B 106.4 . .
C13 C14 H14B 106.4 . .
H14A C14 H14B 106.5 . .
C14 C15 C16 111.7(13) . .
C14 C15 H15A 109.3 . .
C16 C15 H15A 109.3 . .
C14 C15 H15B 109.3 . .
C16 C15 H15B 109.3 . .
H15A C15 H15B 107.9 . .
C11 C16 C15 117.8(13) . .
C11 C16 H16A 107.9 . .
C15 C16 H16A 107.9 . .
C11 C16 H16B 107.9 . .
C15 C16 H16B 107.9 . .
H16A C16 H16B 107.2 . .
C18 C17 Ag2 172.9(6) . .
C18 C17 Ag12 102.5(5) . 7_665
Ag2 C17 Ag12 84.2(2) . 7_665
C18 C17 Ag17 95.5(4) . 7_665
Ag2 C17 Ag17 83.7(2) . 7_665
Ag12 C17 Ag17 115.3(3) 7_665 7_665
C18 C17 Ag6 90.9(5) . .
Ag2 C17 Ag6 83.9(2) . .
Ag12 C17 Ag6 115.1(3) 7_665 .
Ag17 C17 Ag6 126.2(3) 7_665 .
C17 C18 C19 177.2(8) . .
C17 C18 Ag6 61.0(4) . .
C19 C18 Ag6 121.7(5) . .
C17 C18 Ag17 57.4(4) . 7_665
C19 C18 Ag17 121.3(4) . 7_665
Ag6 C18 Ag17 100.3(2) . 7_665
C18 C19 C20 109.5(6) . .
C18 C19 C24 110.8(6) . .
C20 C19 C24 110.1(6) . .
C18 C19 H19A 108.8 . .
C20 C19 H19A 108.8 . .
C24 C19 H19A 108.8 . .
C19 C20 C21 110.3(7) . .
C19 C20 H20A 109.6 . .
C21 C20 H20A 109.6 . .
C19 C20 H20B 109.6 . .
C21 C20 H20B 109.6 . .
H20A C20 H20B 108.1 . .
C22 C21 C20 110.4(7) . .
C22 C21 H21A 109.6 . .
C20 C21 H21A 109.6 . .
C22 C21 H21B 109.6 . .
C20 C21 H21B 109.6 . .
H21A C21 H21B 108.1 . .
C23 C22 C21 111.3(7) . .
C23 C22 H22A 109.4 . .
C21 C22 H22A 109.4 . .
C23 C22 H22B 109.4 . .
C21 C22 H22B 109.4 . .
H22A C22 H22B 108.0 . .
C22 C23 C24 111.5(7) . .
C22 C23 H23A 109.3 . .
C24 C23 H23A 109.3 . .
C22 C23 H23B 109.3 . .
C24 C23 H23B 109.3 . .
H23A C23 H23B 108.0 . .
C23 C24 C19 111.0(7) . .
C23 C24 H24A 109.4 . .
C19 C24 H24A 109.4 . .
C23 C24 H24B 109.4 . .
C19 C24 H24B 109.4 . .
H24A C24 H24B 108.0 . .
C26 C25 Ag4 178.0(6) . .
C26 C25 Ag13 94.1(5) . .
Ag4 C25 Ag13 86.2(2) . .
C26 C25 Ag16 98.6(5) . .
Ag4 C25 Ag16 83.1(2) . .
Ag13 C25 Ag16 115.9(3) . .
C26 C25 Ag8 94.0(5) . .
Ag4 C25 Ag8 84.2(2) . .
Ag13 C25 Ag8 122.6(3) . .
Ag16 C25 Ag8 118.7(3) . .
C25 C26 C27 177.8(8) . .
C25 C26 Ag13 58.4(4) . .
C27 C26 Ag13 123.8(5) . .
C25 C26 Ag8 58.7(4) . .
C27 C26 Ag8 120.5(5) . .
Ag13 C26 Ag8 97.2(2) . .
C26 C27 C32 111.6(8) . .
C26 C27 C28 108.6(7) . .
C32 C27 C28 112.0(7) . .
C26 C27 H27A 108.2 . .
C32 C27 H27A 108.2 . .
C28 C27 H27A 108.2 . .
C27 C28 C29 110.1(8) . .
C27 C28 H28A 109.6 . .
C29 C28 H28A 109.6 . .
C27 C28 H28B 109.6 . .
C29 C28 H28B 109.6 . .
H28A C28 H28B 108.1 . .
C30 C29 C28 111.4(10) . .
C30 C29 H29A 109.3 . .
C28 C29 H29A 109.3 . .
C30 C29 H29B 109.3 . .
C28 C29 H29B 109.3 . .
H29A C29 H29B 108.0 . .
C29 C30 C31 113.0(9) . .
C29 C30 H30A 109.0 . .
C31 C30 H30A 109.0 . .
C29 C30 H30B 109.0 . .
C31 C30 H30B 109.0 . .
H30A C30 H30B 107.8 . .
C32 C31 C30 110.5(8) . .
C32 C31 H31A 109.5 . .
C30 C31 H31A 109.5 . .
C32 C31 H31B 109.5 . .
C30 C31 H31B 109.5 . .
H31A C31 H31B 108.1 . .
C27 C32 C31 111.2(10) . .
C27 C32 H32A 109.4 . .
C31 C32 H32A 109.4 . .
C27 C32 H32B 109.4 . .
C31 C32 H32B 109.4 . .
H32A C32 H32B 108.0 . .
C34 C33 Ag1 170.0(6) . .
C34 C33 Ag5 105.6(5) . .
Ag1 C33 Ag5 83.9(2) . .
C34 C33 Ag11 95.0(5) . 7_665
Ag1 C33 Ag11 83.7(2) . 7_665
Ag5 C33 Ag11 113.9(3) . 7_665
C34 C33 Ag15 88.6(5) . .
Ag1 C33 Ag15 84.0(2) . .
Ag5 C33 Ag15 118.7(3) . .
Ag11 C33 Ag15 124.0(3) 7_665 .
C33 C34 C35 178.0(8) . .
C33 C34 Ag15 63.2(4) . .
C35 C34 Ag15 118.5(5) . .
C33 C34 Ag11 58.0(4) . 7_665
C35 C34 Ag11 120.2(5) . 7_665
Ag15 C34 Ag11 100.6(2) . 7_665
C34 C35 C36 113.2(8) . .
C34 C35 C40 107.9(8) . .
C36 C35 C40 110.4(8) . .
C34 C35 H35A 108.4 . .
C36 C35 H35A 108.4 . .
C40 C35 H35A 108.4 . .
C35 C36 C37 111.4(9) . .
C35 C36 H36A 109.4 . .
C37 C36 H36A 109.4 . .
C35 C36 H36B 109.4 . .
C37 C36 H36B 109.4 . .
H36A C36 H36B 108.0 . .
C38 C37 C36 111.3(8) . .
C38 C37 H37A 109.4 . .
C36 C37 H37A 109.4 . .
C38 C37 H37B 109.4 . .
C36 C37 H37B 109.4 . .
H37A C37 H37B 108.0 . .
C39 C38 C37 109.3(10) . .
C39 C38 H38A 109.8 . .
C37 C38 H38A 109.8 . .
C39 C38 H38B 109.8 . .
C37 C38 H38B 109.8 . .
H38A C38 H38B 108.3 . .
C38 C39 C40 111.9(8) . .
C38 C39 H39A 109.2 . .
C40 C39 H39A 109.2 . .
C38 C39 H39B 109.2 . .
C40 C39 H39B 109.2 . .
H39A C39 H39B 107.9 . .
C39 C40 C35 109.5(10) . .
C39 C40 H40A 109.8 . .
C35 C40 H40A 109.8 . .
C39 C40 H40B 109.8 . .
C35 C40 H40B 109.8 . .
H40A C40 H40B 108.2 . .
C42 C41 Ag13 156.8(7) . .
C42 C41 Ag10 115.8(6) . .
Ag13 C41 Ag10 85.8(3) . .
C42 C41 Ag14 86.1(6) . .
Ag13 C41 Ag14 98.0(3) . .
Ag10 C41 Ag14 102.4(3) . .
C41 C42 C43A 168.9(11) . .
C41 C42 C43B 155.0(12) . .
C43A C42 C43B 35.9(7) . .
C41 C42 Ag14 65.1(6) . .
C43A C42 Ag14 107.4(7) . .
C43B C42 Ag14 134.0(8) . .
C48 C43A C42 111.0(10) . .
C48 C43A C44 112.4(9) . .
C42 C43A C44 104.3(8) . .
C48 C43A H43A 109.7 . .
C42 C43A H43A 109.7 . .
C44 C43A H43A 109.7 . .
C48 C43B C42 111.3(13) . .
C48 C43B C44 115.9(13) . .
C42 C43B C44 106.2(11) . .
C48 C43B H43B 107.7 . .
C42 C43B H43B 107.7 . .
C44 C43B H43B 107.7 . .
C45 C44 C43B 111.5(9) . .
C45 C44 C43A 107.3(9) . .
C43B C44 C43A 34.9(7) . .
C45 C44 H44A 123.0 . .
C43B C44 H44A 124.6 . .
C43A C44 H44A 123.9 . .
C46 C45 C44 121.5(12) . .
C46 C45 H45A 107.0 . .
C44 C45 H45A 107.0 . .
C46 C45 H45B 107.0 . .
C44 C45 H45B 107.0 . .
H45A C45 H45B 106.7 . .
C45 C46 C47 123.4(11) . .
C45 C46 H46A 106.5 . .
C47 C46 H46A 106.5 . .
C45 C46 H46B 106.5 . .
C47 C46 H46B 106.5 . .
H46A C46 H46B 106.5 . .
C46 C47 C48 113.2(8) . .
C46 C47 H47A 108.9 . .
C48 C47 H47A 108.9 . .
C46 C47 H47B 108.9 . .
C48 C47 H47B 108.9 . .
H47A C47 H47B 107.8 . .
C43B C48 C43A 41.1(9) . .
C43B C48 C47 120.7(11) . .
C43A C48 C47 118.5(11) . .
C43B C48 H48A 118.2 . .
C43A C48 H48A 118.3 . .
C47 C48 H48A 117.7 . .
C50 C49 Ag12 138.6(6) . .
C50 C49 Ag14 131.9(6) . .
Ag12 C49 Ag14 89.0(2) . .
C50 C49 Ag11 88.9(4) . .
Ag12 C49 Ag11 93.7(3) . .
Ag14 C49 Ag11 96.0(3) . .
C49 C50 C51 172.4(7) . .
C49 C50 Ag11 62.5(4) . .
C51 C50 Ag11 124.5(4) . .
C50 C51 C52 110.2(6) . .
C50 C51 C56 112.4(6) . .
C52 C51 C56 110.6(6) . .
C50 C51 H51A 107.8 . .
C52 C51 H51A 107.8 . .
C56 C51 H51A 107.8 . .
C51 C52 C53 110.6(6) . .
C51 C52 H52A 109.5 . .
C53 C52 H52A 109.5 . .
C51 C52 H52B 109.5 . .
C53 C52 H52B 109.5 . .
H52A C52 H52B 108.1 . .
C54 C53 C52 111.7(6) . .
C54 C53 H53A 109.3 . .
C52 C53 H53A 109.3 . .
C54 C53 H53B 109.3 . .
C52 C53 H53B 109.3 . .
H53A C53 H53B 107.9 . .
C53 C54 C55 110.5(6) . .
C53 C54 H54A 109.5 . .
C55 C54 H54A 109.5 . .
C53 C54 H54B 109.5 . .
C55 C54 H54B 109.5 . .
H54A C54 H54B 108.1 . .
C54 C55 C56 112.1(7) . .
C54 C55 H55A 109.2 . .
C56 C55 H55A 109.2 . .
C54 C55 H55B 109.2 . .
C56 C55 H55B 109.2 . .
H55A C55 H55B 107.9 . .
C55 C56 C51 110.0(6) . .
C55 C56 H56A 109.7 . .
C51 C56 H56A 109.7 . .
C55 C56 H56B 109.7 . .
C51 C56 H56B 109.7 . .
H56A C56 H56B 108.2 . .
C58 C57 Ag18 144.0(6) . .
C58 C57 Ag15 128.3(6) . .
Ag18 C57 Ag15 84.4(2) . .
C58 C57 Ag19 87.9(5) . .
Ag18 C57 Ag19 102.2(3) . .
Ag15 C57 Ag19 99.6(3) . .
C57 C58 C59 175.6(8) . .
C57 C58 Ag19 63.1(4) . .
C59 C58 Ag19 121.3(5) . .
C58 C59 C60 111.3(7) . .
C58 C59 C64 110.4(6) . .
C60 C59 C64 111.1(7) . .
C58 C59 H59A 108.0 . .
C60 C59 H59A 108.0 . .
C64 C59 H59A 108.0 . .
C61 C60 C59 112.0(8) . .
C61 C60 H60A 109.2 . .
C59 C60 H60A 109.2 . .
C61 C60 H60B 109.2 . .
C59 C60 H60B 109.2 . .
H60A C60 H60B 107.9 . .
C60 C61 C62 111.6(10) . .
C60 C61 H61A 109.3 . .
C62 C61 H61A 109.3 . .
C60 C61 H61B 109.3 . .
C62 C61 H61B 109.3 . .
H61A C61 H61B 108.0 . .
C63 C62 C61 111.4(8) . .
C63 C62 H62A 109.3 . .
C61 C62 H62A 109.3 . .
C63 C62 H62B 109.3 . .
C61 C62 H62B 109.3 . .
H62A C62 H62B 108.0 . .
C64 C63 C62 110.0(9) . .
C64 C63 H63A 109.7 . .
C62 C63 H63A 109.7 . .
C64 C63 H63B 109.7 . .
C62 C63 H63B 109.7 . .
H63A C63 H63B 108.2 . .
C63 C64 C59 111.7(7) . .
C63 C64 H64A 109.3 . .
C59 C64 H64A 109.3 . .
C63 C64 H64B 109.3 . .
C59 C64 H64B 109.3 . .
H64A C64 H64B 107.9 . .
C66 C65 Ag17 155.3(6) . .
C66 C65 Ag16 108.0(6) . .
Ag17 C65 Ag16 90.3(3) . .
C66 C65 Ag19 101.7(5) . .
Ag17 C65 Ag19 91.1(3) . .
Ag16 C65 Ag19 99.7(3) . .
C65 C66 C67 176.9(7) . .
C66 C67 C72 111.3(6) . .
C66 C67 C68 112.1(6) . .
C72 C67 C68 110.0(6) . .
C66 C67 H67A 107.7 . .
C72 C67 H67A 107.7 . .
C68 C67 H67A 107.7 . .
C69 C68 C67 109.7(6) . .
C69 C68 H68A 109.7 . .
C67 C68 H68A 109.7 . .
C69 C68 H68B 109.7 . .
C67 C68 H68B 109.7 . .
H68A C68 H68B 108.2 . .
C70 C69 C68 112.6(7) . .
C70 C69 H69A 109.1 . .
C68 C69 H69A 109.1 . .
C70 C69 H69B 109.1 . .
C68 C69 H69B 109.1 . .
H69A C69 H69B 107.8 . .
C71 C70 C69 110.9(7) . .
C71 C70 H70A 109.5 . .
C69 C70 H70A 109.5 . .
C71 C70 H70B 109.5 . .
C69 C70 H70B 109.5 . .
H70A C70 H70B 108.0 . .
C70 C71 C72 111.7(7) . .
C70 C71 H71A 109.3 . .
C72 C71 H71A 109.3 . .
C70 C71 H71B 109.3 . .
C72 C71 H71B 109.3 . .
H71A C71 H71B 107.9 . .
C71 C72 C67 111.2(6) . .
C71 C72 H72A 109.4 . .
C67 C72 H72A 109.4 . .
C71 C72 H72B 109.4 . .
C67 C72 H72B 109.4 . .
H72A C72 H72B 108.0 . .
C74 C73 Ag3 174.1(6) . 7_665
C74 C73 Ag7 101.1(5) . 7_665
Ag3 C73 Ag7 84.4(2) 7_665 7_665
C74 C73 Ag10 95.1(5) . 7_665
Ag3 C73 Ag10 83.9(2) 7_665 7_665
Ag7 C73 Ag10 121.5(3) 7_665 7_665
C74 C73 Ag18 91.7(5) . .
Ag3 C73 Ag18 83.9(3) 7_665 .
Ag7 C73 Ag18 113.3(3) 7_665 .
Ag10 C73 Ag18 122.0(3) 7_665 .
C73 C74 C75 177.5(8) . .
C73 C74 Ag18 60.6(4) . .
C75 C74 Ag18 117.0(5) . .
C73 C74 Ag10 57.9(4) . 7_665
C75 C74 Ag10 122.7(5) . 7_665
Ag18 C74 Ag10 97.7(2) . 7_665
C74 C75 C76 109.3(8) . .
C74 C75 C80 110.8(7) . .
C76 C75 C80 111.4(8) . .
C74 C75 H75A 108.4 . .
C76 C75 H75A 108.4 . .
C80 C75 H75A 108.4 . .
C75 C76 C77 108.1(11) . .
C75 C76 H76A 110.1 . .
C77 C76 H76A 110.1 . .
C75 C76 H76B 110.1 . .
C77 C76 H76B 110.1 . .
H76A C76 H76B 108.4 . .
C78 C77 C76 109.7(11) . .
C78 C77 H77A 109.7 . .
C76 C77 H77A 109.7 . .
C78 C77 H77B 109.7 . .
C76 C77 H77B 109.7 . .
H77A C77 H77B 108.2 . .
C79 C78 C77 112.7(14) . .
C79 C78 H78A 109.1 . .
C77 C78 H78A 109.1 . .
C79 C78 H78B 109.1 . .
C77 C78 H78B 109.1 . .
H78A C78 H78B 107.8 . .
C78 C79 C80 110.3(12) . .
C78 C79 H79A 109.6 . .
C80 C79 H79A 109.6 . .
C78 C79 H79B 109.6 . .
C80 C79 H79B 109.6 . .
H79A C79 H79B 108.1 . .
C79 C80 C75 110.7(9) . .
C79 C80 H80A 109.5 . .
C75 C80 H80A 109.5 . .
C79 C80 H80B 109.5 . .
C75 C80 H80B 109.5 . .
H80A C80 H80B 108.1 . .
C83 O25 C81 110.9(8) . .
O25 C81 C82 112.6(11) . .
O25 C81 H81A 109.1 . .
C82 C81 H81A 109.1 . .
O25 C81 H81B 109.1 . .
C82 C81 H81B 109.1 . .
H81A C81 H81B 107.8 . .
C81 C82 H82A 109.5 . .
C81 C82 H82B 109.5 . .
H82A C82 H82B 109.5 . .
C81 C82 H82C 109.5 . .
H82A C82 H82C 109.5 . .
H82B C82 H82C 109.5 . .
O25 C83 C84 111.2(8) . .
O25 C83 H83A 109.4 . .
C84 C83 H83A 109.4 . .
O25 C83 H83B 109.4 . .
C84 C83 H83B 109.4 . .
H83A C83 H83B 108.0 . .
C83 C84 H84A 109.5 . .
C83 C84 H84B 109.5 . .
H84A C84 H84B 109.5 . .
C83 C84 H84C 109.5 . .
H84A C84 H84C 109.5 . .
H84B C84 H84C 109.5 . .
C85 O26 C87 110(3) . .
O26 C85 C86 97(2) . .
O26 C85 H85A 112.3 . .
C86 C85 H85A 112.3 . .
O26 C85 H85B 112.3 . .
C86 C85 H85B 112.3 . .
H85A C85 H85B 109.9 . .
C85 C86 H86A 109.5 . .
C85 C86 H86B 109.5 . .
H86A C86 H86B 109.5 . .
C85 C86 H86C 109.5 . .
H86A C86 H86C 109.5 . .
H86B C86 H86C 109.5 . .
C88 C87 O26 125(3) . .
C88 C87 H87A 106.0 . .
O26 C87 H87A 106.0 . .
C88 C87 H87B 106.0 . .
O26 C87 H87B 106.0 . .
H87A C87 H87B 106.3 . .
C87 C88 H88A 109.5 . .
C87 C88 H88B 109.5 . .
H88A C88 H88B 109.5 . .
C87 C88 H88C 109.5 . .
H88A C88 H88C 109.5 . .
H88B C88 H88C 109.5 . .

loop_
_geom_bond_atom_site_label_1
_geom_bond_atom_site_label_2
_geom_bond_distance
_geom_bond_site_symmetry_2
Ag1 C33 2.181(6) .
Ag1 Cl2 2.6426(16) .
Ag1 Cl1 2.6650(16) .
Ag1 Cl3 2.7173(16) .
Ag1 Ag5 2.9305(8) .
Ag1 Ag11 2.9547(8) 7_665
Ag1 Ag15 2.9824(8) .
Ag2 C17 2.178(6) .
Ag2 Cl3 2.6396(16) 7_665
Ag2 Cl1 2.6855(16) .
Ag2 Cl2 2.6888(16) .
Ag2 Ag12 2.9452(8) 7_665
Ag2 Ag17 2.9644(8) 7_665
Ag2 Ag6 2.9723(8) .
Ag3 C73 2.179(7) 7_665
Ag3 Cl1 2.6207(16) .
Ag3 Cl2 2.6658(16) 7_665
Ag3 Cl3 2.8021(17) 7_665
Ag3 Ag10 2.9592(9) .
Ag3 Ag7 2.9695(9) .
Ag3 Ag18 2.9707(8) 7_665
Ag4 C25 2.169(7) .
Ag4 Cl3 2.6273(17) .
Ag4 Cl2 2.7138(16) 7_665
Ag4 Cl1 2.7420(16) .
Ag4 Ag16 2.9361(8) .
Ag4 Ag8 2.9700(9) .
Ag4 Ag13 3.0124(8) .
Ag5 C1 2.108(7) .
Ag5 C33 2.203(7) .
Ag5 Ag8 3.0092(9) .
Ag5 Ag9 3.3509(9) .
Ag6 C9 2.113(7) .
Ag6 C17 2.268(6) .
Ag6 C18 2.592(6) .
Ag6 Ag9 3.0268(8) .
Ag6 Ag7 3.1162(9) .
Ag7 C9 2.224(7) .
Ag7 C73 2.241(7) 7_665
Ag7 C10 2.571(10) .
Ag7 Ag9 3.3707(9) .
Ag8 C1 2.168(7) .
Ag8 C25 2.259(7) .
Ag8 C26 2.639(8) .
Ag8 Ag9 3.3412(9) .
Ag9 C9 2.172(7) .
Ag9 C1 2.262(7) .
Ag9 C2 2.512(9) .
Ag10 C41 2.177(7) .
Ag10 C73 2.250(7) 7_665
Ag10 C74 2.645(7) 7_665
Ag10 Ag13 2.9217(8) .
Ag11 C49 2.236(6) .
Ag11 C33 2.247(6) 7_665
Ag11 C50 2.522(6) .
Ag11 C34 2.640(7) 7_665
Ag11 Ag1 2.9547(8) 7_665
Ag11 Ag12 3.1822(8) .
Ag11 Ag14 3.2666(9) .
Ag12 C49 2.125(7) .
Ag12 C17 2.216(6) 7_665
Ag12 Ag2 2.9453(8) 7_665
Ag12 Ag14 3.0004(10) .
Ag13 C41 2.115(7) .
Ag13 C25 2.239(6) .
Ag13 C26 2.623(7) .
Ag13 Ag14 3.3202(8) .
Ag14 C49 2.157(7) .
Ag14 C41 2.283(8) .
Ag14 C42 2.512(10) .
Ag15 C57 2.146(7) .
Ag15 C33 2.276(6) .
Ag15 C34 2.548(7) .
Ag15 Ag18 2.8751(9) .
Ag15 Ag19 3.3486(9) .
Ag16 C65 2.192(7) .
Ag16 C25 2.259(7) .
Ag16 Ag17 3.0534(9) .
Ag16 Ag19 3.3557(9) .
Ag17 C65 2.115(7) .
Ag17 C17 2.262(6) 7_665
Ag17 C18 2.671(7) 7_665
Ag17 Ag2 2.9642(8) 7_665
Ag17 Ag19 3.0804(8) .
Ag18 C57 2.132(7) .
Ag18 C73 2.263(7) .
Ag18 C74 2.596(7) .
Ag18 Ag3 2.9708(8) 7_665
Ag19 C65 2.199(7) .
Ag19 C57 2.236(7) .
Ag19 C58 2.505(7) .
Cl2 Ag3 2.6657(16) 7_665
Cl2 Ag4 2.7139(16) 7_665
Cl3 Ag2 2.6395(16) 7_665
Cl3 Ag3 2.8021(17) 7_665
Cl4 O4 1.373(9) .
Cl4 O3 1.417(8) .
Cl4 O1 1.426(7) .
Cl4 O2 1.457(6) .
Cl5 O8 1.382(7) .
Cl5 O6 1.415(6) .
Cl5 O7 1.431(7) .
Cl5 O5 1.452(6) .
Cl6 O11 1.424(6) .
Cl6 O9 1.428(5) .
Cl6 O12 1.430(6) .
Cl6 O10 1.468(5) .
Cl7 O16 1.381(7) .
Cl7 O14 1.397(7) .
Cl7 O15 1.399(7) .
Cl7 O13 1.460(5) .
Cl8 O20 1.366(8) .
Cl8 O19 1.389(7) .
Cl8 O18 1.413(7) .
Cl8 O17 1.443(6) .
Cl9 O24 1.423(6) .
Cl9 O22 1.427(6) .
Cl9 O23 1.440(6) .
Cl9 O21 1.455(5) .
C1 C2 1.217(11) .
C2 C3 1.478(13) .
C3 C8 1.502(16) .
C3 C4 1.543(16) .
C3 H3A 1.0000 .
C4 C5 1.485(19) .
C4 H4A 0.9900 .
C4 H4B 0.9900 .
C5 C6 1.544(10) .
C5 H5A 0.9900 .
C5 H5B 0.9900 .
C6 C7 1.534(9) .
C6 H6A 0.9900 .
C6 H6B 0.9900 .
C7 C8 1.520(9) .
C7 H7A 0.9900 .
C7 H7B 0.9900 .
C8 H8A 0.9900 .
C8 H8B 0.9900 .
C9 C10 1.175(11) .
C10 C11 1.426(17) .
C11 C16 1.488(9) .
C11 C12 1.501(9) .
C11 H11A 1.0000 .
C12 C13 1.549(10) .
C12 H12A 0.9900 .
C12 H12B 0.9900 .
C13 C14 1.505(10) .
C13 H13A 0.9900 .
C13 H13B 0.9900 .
C14 C15 1.491(9) .
C14 H14A 0.9900 .
C14 H14B 0.9900 .
C15 C16 1.517(9) .
C15 H15A 0.9900 .
C15 H15B 0.9900 .
C16 H16A 0.9900 .
C16 H16B 0.9900 .
C17 C18 1.220(9) .
C17 Ag12 2.216(6) 7_665
C17 Ag17 2.262(6) 7_665
C18 C19 1.472(10) .
C18 Ag17 2.671(7) 7_665
C19 C20 1.531(11) .
C19 C24 1.548(10) .
C19 H19A 1.0000 .
C20 C21 1.539(11) .
C20 H20A 0.9900 .
C20 H20B 0.9900 .
C21 C22 1.533(12) .
C21 H21A 0.9900 .
C21 H21B 0.9900 .
C22 C23 1.482(12) .
C22 H22A 0.9900 .
C22 H22B 0.9900 .
C23 C24 1.519(10) .
C23 H23A 0.9900 .
C23 H23B 0.9900 .
C24 H24A 0.9900 .
C24 H24B 0.9900 .
C25 C26 1.216(10) .
C26 C27 1.494(10) .
C27 C32 1.513(14) .
C27 C28 1.530(12) .
C27 H27A 1.0000 .
C28 C29 1.546(12) .
C28 H28A 0.9900 .
C28 H28B 0.9900 .
C29 C30 1.500(17) .
C29 H29A 0.9900 .
C29 H29B 0.9900 .
C30 C31 1.541(16) .
C30 H30A 0.9900 .
C30 H30B 0.9900 .
C31 C32 1.531(13) .
C31 H31A 0.9900 .
C31 H31B 0.9900 .
C32 H32A 0.9900 .
C32 H32B 0.9900 .
C33 C34 1.203(9) .
C33 Ag11 2.247(6) 7_665
C34 C35 1.481(10) .
C34 Ag11 2.640(7) 7_665
C35 C36 1.486(13) .
C35 C40 1.546(15) .
C35 H35A 1.0000 .
C36 C37 1.523(12) .
C36 H36A 0.9900 .
C36 H36B 0.9900 .
C37 C38 1.517(9) .
C37 H37A 0.9900 .
C37 H37B 0.9900 .
C38 C39 1.513(9) .
C38 H38A 0.9900 .
C38 H38B 0.9900 .
C39 C40 1.539(8) .
C39 H39A 0.9900 .
C39 H39B 0.9900 .
C40 H40A 0.9900 .
C40 H40B 0.9900 .
C41 C42 1.213(10) .
C42 C43A 1.537(14) .
C42 C43B 1.543(18) .
C43A C48 1.356(16) .
C43A C44 1.601(15) .
C43A H43A 1.0000 .
C43B C48 1.345(19) .
C43B C44 1.555(18) .
C43B H43B 1.0000 .
C44 C45 1.540(15) .
C44 H44A 0.9603 .
C45 C46 1.273(17) .
C45 H45A 0.9900 .
C45 H45B 0.9900 .
C46 C47 1.455(16) .
C46 H46A 0.9900 .
C46 H46B 0.9900 .
C47 C48 1.516(13) .
C47 H47A 0.9900 .
C47 H47B 0.9900 .
C48 H48A 0.9603 .
C49 C50 1.211(9) .
C50 C51 1.480(9) .
C51 C52 1.522(10) .
C51 C56 1.549(9) .
C51 H51A 1.0000 .
C52 C53 1.531(10) .
C52 H52A 0.9900 .
C52 H52B 0.9900 .
C53 C54 1.509(11) .
C53 H53A 0.9900 .
C53 H53B 0.9900 .
C54 C55 1.524(12) .
C54 H54A 0.9900 .
C54 H54B 0.9900 .
C55 C56 1.528(10) .
C55 H55A 0.9900 .
C55 H55B 0.9900 .
C56 H56A 0.9900 .
C56 H56B 0.9900 .
C57 C58 1.214(9) .
C58 C59 1.470(10) .
C59 C60 1.518(12) .
C59 C64 1.548(11) .
C59 H59A 1.0000 .
C60 C61 1.488(15) .
C60 H60A 0.9900 .
C60 H60B 0.9900 .
C61 C62 1.530(17) .
C61 H61A 0.9900 .
C61 H61B 0.9900 .
C62 C63 1.521(17) .
C62 H62A 0.9900 .
C62 H62B 0.9900 .
C63 C64 1.515(13) .
C63 H63A 0.9900 .
C63 H63B 0.9900 .
C64 H64A 0.9900 .
C64 H64B 0.9900 .
C65 C66 1.220(9) .
C66 C67 1.461(9) .
C67 C72 1.531(10) .
C67 C68 1.532(10) .
C67 H67A 1.0000 .
C68 C69 1.528(11) .
C68 H68A 0.9900 .
C68 H68B 0.9900 .
C69 C70 1.515(13) .
C69 H69A 0.9900 .
C69 H69B 0.9900 .
C70 C71 1.506(14) .
C70 H70A 0.9900 .
C70 H70B 0.9900 .
C71 C72 1.518(10) .
C71 H71A 0.9900 .
C71 H71B 0.9900 .
C72 H72A 0.9900 .
C72 H72B 0.9900 .
C73 C74 1.205(10) .
C73 Ag3 2.179(7) 7_665
C73 Ag7 2.241(7) 7_665
C73 Ag10 2.249(7) 7_665
C74 C75 1.486(11) .
C74 Ag10 2.644(7) 7_665
C75 C76 1.518(9) .
C75 C80 1.553(13) .
C75 H75A 1.0000 .
C76 C77 1.564(17) .
C76 H76A 0.9900 .
C76 H76B 0.9900 .
C77 C78 1.53(2) .
C77 H77A 0.9900 .
C77 H77B 0.9900 .
C78 C79 1.46(2) .
C78 H78A 0.9900 .
C78 H78B 0.9900 .
C79 C80 1.519(14) .
C79 H79A 0.9900 .
C79 H79B 0.9900 .
C80 H80A 0.9900 .
C80 H80B 0.9900 .
O25 C83 1.397(11) .
O25 C81 1.423(14) .
C81 C82 1.455(16) .
C81 H81A 0.9900 .
C81 H81B 0.9900 .
C82 H82A 0.9800 .
C82 H82B 0.9800 .
C82 H82C 0.9800 .
C83 C84 1.466(15) .
C83 H83A 0.9900 .
C83 H83B 0.9900 .
C84 H84A 0.9800 .
C84 H84B 0.9800 .
C84 H84C 0.9800 .
O26 C85 1.399(10) .
O26 C87 1.414(10) .
C85 C86 1.75(5) .
C85 H85A 0.9900 .
C85 H85B 0.9900 .
C86 H86A 0.9800 .
C86 H86B 0.9800 .
C86 H86C 0.9800 .
C87 C88 1.23(3) .
C87 H87A 0.9900 .
C87 H87B 0.9900 .
C88 H88A 0.9800 .
C88 H88B 0.9800 .
C88 H88C 0.9800 .

loop_
_geom_torsion_atom_site_label_1
_geom_torsion_atom_site_label_2
_geom_torsion_atom_site_label_3
_geom_torsion_atom_site_label_4
_geom_torsion
_geom_torsion_site_symmetry_1
_geom_torsion_site_symmetry_4
C33 Ag1 Ag5 C1 178.4(3) . .
Cl2 Ag1 Ag5 C1 85.2(3) . .
Cl1 Ag1 Ag5 C1 10.1(2) . .
Cl3 Ag1 Ag5 C1 -75.6(2) . .
Ag11 Ag1 Ag5 C1 134.0(2) 7_665 .
Ag15 Ag1 Ag5 C1 -139.8(2) . .
Cl2 Ag1 Ag5 C33 -93.2(2) . .
Cl1 Ag1 Ag5 C33 -168.3(2) . .
Cl3 Ag1 Ag5 C33 106.0(2) . .
Ag11 Ag1 Ag5 C33 -44.4(2) 7_665 .
Ag15 Ag1 Ag5 C33 41.8(2) . .
C33 Ag1 Ag5 Ag8 -148.3(2) . .
Cl2 Ag1 Ag5 Ag8 118.50(8) . .
Cl1 Ag1 Ag5 Ag8 43.34(4) . .
Cl3 Ag1 Ag5 Ag8 -42.31(5) . .
Ag11 Ag1 Ag5 Ag8 167.31(2) 7_665 .
Ag15 Ag1 Ag5 Ag8 -106.56(2) . .
C33 Ag1 Ag5 Ag9 148.2(2) . .
Cl2 Ag1 Ag5 Ag9 55.02(8) . .
Cl1 Ag1 Ag5 Ag9 -20.15(4) . .
Cl3 Ag1 Ag5 Ag9 -105.79(4) . .
Ag11 Ag1 Ag5 Ag9 103.82(2) 7_665 .
Ag15 Ag1 Ag5 Ag9 -170.05(2) . .
C17 Ag2 Ag6 C9 174.4(3) . .
Cl3 Ag2 Ag6 C9 62.7(3) 7_665 .
Cl1 Ag2 Ag6 C9 -22.0(3) . .
Cl2 Ag2 Ag6 C9 -92.2(3) . .
Ag12 Ag2 Ag6 C9 -142.5(3) 7_665 .
Ag17 Ag2 Ag6 C9 137.3(3) 7_665 .
Cl3 Ag2 Ag6 C17 -111.7(2) 7_665 .
Cl1 Ag2 Ag6 C17 163.6(2) . .
Cl2 Ag2 Ag6 C17 93.4(2) . .
Ag12 Ag2 Ag6 C17 43.1(2) 7_665 .
Ag17 Ag2 Ag6 C17 -37.1(2) 7_665 .
C17 Ag2 Ag6 C18 2.4(3) . .
Cl3 Ag2 Ag6 C18 -109.28(15) 7_665 .
Cl1 Ag2 Ag6 C18 165.99(15) . .
Cl2 Ag2 Ag6 C18 95.80(16) . .
Ag12 Ag2 Ag6 C18 45.48(15) 7_665 .
Ag17 Ag2 Ag6 C18 -34.71(15) 7_665 .
C17 Ag2 Ag6 Ag9 -146.0(2) . .
Cl3 Ag2 Ag6 Ag9 102.32(5) 7_665 .
Cl1 Ag2 Ag6 Ag9 17.60(4) . .
Cl2 Ag2 Ag6 Ag9 -52.60(7) . .
Ag12 Ag2 Ag6 Ag9 -102.92(2) 7_665 .
Ag17 Ag2 Ag6 Ag9 176.89(2) 7_665 .
C17 Ag2 Ag6 Ag7 146.8(2) . .
Cl3 Ag2 Ag6 Ag7 35.15(5) 7_665 .
Cl1 Ag2 Ag6 Ag7 -49.57(4) . .
Cl2 Ag2 Ag6 Ag7 -119.76(7) . .
Ag12 Ag2 Ag6 Ag7 -170.08(2) 7_665 .
Ag17 Ag2 Ag6 Ag7 109.72(2) 7_665 .
C73 Ag3 Ag7 C9 -171.2(3) 7_665 .
Cl1 Ag3 Ag7 C9 19.6(2) . .
Cl2 Ag3 Ag7 C9 100.1(2) 7_665 .
Cl3 Ag3 Ag7 C9 -65.0(2) 7_665 .
Ag10 Ag3 Ag7 C9 148.8(2) . .
Ag18 Ag3 Ag7 C9 -126.4(2) 7_665 .
Cl1 Ag3 Ag7 C73 -169.2(2) . 7_665
Cl2 Ag3 Ag7 C73 -88.7(2) 7_665 7_665
Cl3 Ag3 Ag7 C73 106.2(2) 7_665 7_665
Ag10 Ag3 Ag7 C73 -40.0(2) . 7_665
Ag18 Ag3 Ag7 C73 44.8(2) 7_665 7_665
C73 Ag3 Ag7 C10 -179.6(6) 7_665 .
Cl1 Ag3 Ag7 C10 11.2(5) . .
Cl2 Ag3 Ag7 C10 91.7(5) 7_665 .
Cl3 Ag3 Ag7 C10 -73.4(5) 7_665 .
Ag10 Ag3 Ag7 C10 140.4(5) . .
Ag18 Ag3 Ag7 C10 -134.8(5) 7_665 .
C73 Ag3 Ag7 Ag6 -144.9(2) 7_665 .
Cl1 Ag3 Ag7 Ag6 45.91(4) . .
Cl2 Ag3 Ag7 Ag6 126.34(8) 7_665 .
Cl3 Ag3 Ag7 Ag6 -38.74(4) 7_665 .
Ag10 Ag3 Ag7 Ag6 175.11(2) . .
Ag18 Ag3 Ag7 Ag6 -100.12(2) 7_665 .
C73 Ag3 Ag7 Ag9 159.6(2) 7_665 .
Cl1 Ag3 Ag7 Ag9 -9.60(4) . .
Cl2 Ag3 Ag7 Ag9 70.83(9) 7_665 .
Cl3 Ag3 Ag7 Ag9 -94.25(4) 7_665 .
Ag10 Ag3 Ag7 Ag9 119.59(2) . .
Ag18 Ag3 Ag7 Ag9 -155.63(2) 7_665 .
C17 Ag6 Ag7 C9 -175.1(3) . .
C18 Ag6 Ag7 C9 -136.0(4) . .
Ag2 Ag6 Ag7 C9 152.2(3) . .
Ag9 Ag6 Ag7 C9 50.3(3) . .
C9 Ag6 Ag7 C73 177.9(3) . 7_665
C17 Ag6 Ag7 C73 2.8(3) . 7_665
C18 Ag6 Ag7 C73 41.9(4) . 7_665
Ag2 Ag6 Ag7 C73 -29.8(2) . 7_665
Ag9 Ag6 Ag7 C73 -131.7(2) . 7_665
C9 Ag6 Ag7 C10 15.7(3) . .
C17 Ag6 Ag7 C10 -159.4(3) . .
C18 Ag6 Ag7 C10 -120.3(4) . .
Ag2 Ag6 Ag7 C10 167.9(2) . .
Ag9 Ag6 Ag7 C10 66.0(2) . .
C9 Ag6 Ag7 Ag3 -149.2(3) . .
C17 Ag6 Ag7 Ag3 35.7(2) . .
C18 Ag6 Ag7 Ag3 74.8(3) . .
Ag2 Ag6 Ag7 Ag3 3.03(2) . .
Ag9 Ag6 Ag7 Ag3 -98.87(3) . .
C9 Ag6 Ag7 Ag9 -50.3(3) . .
C17 Ag6 Ag7 Ag9 134.6(2) . .
C18 Ag6 Ag7 Ag9 173.6(3) . .
Ag2 Ag6 Ag7 Ag9 101.90(2) . .
C25 Ag4 Ag8 C1 176.6(3) . .
Cl3 Ag4 Ag8 C1 54.6(3) . .
Cl2 Ag4 Ag8 C1 -93.2(3) 7_665 .
Cl1 Ag4 Ag8 C1 -27.0(3) . .
Ag16 Ag4 Ag8 C1 134.7(3) . .
Ag13 Ag4 Ag8 C1 -144.7(3) . .
Cl3 Ag4 Ag8 C25 -122.1(2) . .
Cl2 Ag4 Ag8 C25 90.1(2) 7_665 .
Cl1 Ag4 Ag8 C25 156.4(2) . .
Ag16 Ag4 Ag8 C25 -41.9(2) . .
Ag13 Ag4 Ag8 C25 38.7(2) . .
C25 Ag4 Ag8 C26 -0.4(3) . .
Cl3 Ag4 Ag8 C26 -122.50(17) . .
Cl2 Ag4 Ag8 C26 89.73(17) 7_665 .
Cl1 Ag4 Ag8 C26 155.99(17) . .
Ag16 Ag4 Ag8 C26 -42.30(16) . .
Ag13 Ag4 Ag8 C26 38.26(16) . .
C25 Ag4 Ag8 Ag5 149.6(2) . .
Cl3 Ag4 Ag8 Ag5 27.46(5) . .
Cl2 Ag4 Ag8 Ag5 -120.31(7) 7_665 .
Cl1 Ag4 Ag8 Ag5 -54.06(4) . .
Ag16 Ag4 Ag8 Ag5 107.66(2) . .
Ag13 Ag4 Ag8 Ag5 -171.78(2) . .
C25 Ag4 Ag8 Ag9 -146.4(2) . .
Cl3 Ag4 Ag8 Ag9 91.49(5) . .
Cl2 Ag4 Ag8 Ag9 -56.28(7) 7_665 .
Cl1 Ag4 Ag8 Ag9 9.97(4) . .
Ag16 Ag4 Ag8 Ag9 171.68(2) . .
Ag13 Ag4 Ag8 Ag9 -107.75(2) . .
C33 Ag5 Ag8 C1 -176.4(3) . .
Ag1 Ag5 Ag8 C1 -144.2(3) . .
Ag9 Ag5 Ag8 C1 -47.6(3) . .
C1 Ag5 Ag8 C25 -177.5(3) . .
C33 Ag5 Ag8 C25 6.1(3) . .
Ag1 Ag5 Ag8 C25 38.3(2) . .
Ag9 Ag5 Ag8 C25 134.9(2) . .
C1 Ag5 Ag8 C26 -139.8(4) . .
C33 Ag5 Ag8 C26 43.8(4) . .
Ag1 Ag5 Ag8 C26 76.0(3) . .
Ag9 Ag5 Ag8 C26 172.6(3) . .
C1 Ag5 Ag8 Ag4 151.8(3) . .
C33 Ag5 Ag8 Ag4 -24.6(2) . .
Ag1 Ag5 Ag8 Ag4 7.63(3) . .
Ag9 Ag5 Ag8 Ag4 104.22(2) . .
C1 Ag5 Ag8 Ag9 47.6(3) . .
C33 Ag5 Ag8 Ag9 -128.8(2) . .
Ag1 Ag5 Ag8 Ag9 -96.59(2) . .
C17 Ag6 Ag9 C9 -177.9(3) . .
C18 Ag6 Ag9 C9 137.4(4) . .
Ag2 Ag6 Ag9 C9 -140.4(3) . .
Ag7 Ag6 Ag9 C9 -49.9(3) . .
C9 Ag6 Ag9 C1 178.9(4) . .
C17 Ag6 Ag9 C1 1.0(4) . .
C18 Ag6 Ag9 C1 -43.7(5) . .
Ag2 Ag6 Ag9 C1 38.5(3) . .
Ag7 Ag6 Ag9 C1 128.9(3) . .
C9 Ag6 Ag9 C2 -107.2(12) . .
C17 Ag6 Ag9 C2 74.9(12) . .
C18 Ag6 Ag9 C2 30.3(12) . .
Ag2 Ag6 Ag9 C2 112.5(12) . .
Ag7 Ag6 Ag9 C2 -157.1(12) . .
C9 Ag6 Ag9 Ag8 118.4(3) . .
C17 Ag6 Ag9 Ag8 -59.5(2) . .
C18 Ag6 Ag9 Ag8 -104.2(3) . .
Ag2 Ag6 Ag9 Ag8 -21.97(4) . .
Ag7 Ag6 Ag9 Ag8 68.45(3) . .
C9 Ag6 Ag9 Ag5 177.9(3) . .
C17 Ag6 Ag9 Ag5 0.0(2) . .
C18 Ag6 Ag9 Ag5 -44.6(3) . .
Ag2 Ag6 Ag9 Ag5 37.57(3) . .
Ag7 Ag6 Ag9 Ag5 127.99(3) . .
C9 Ag6 Ag9 Ag7 49.9(3) . .
C17 Ag6 Ag9 Ag7 -128.0(2) . .
C18 Ag6 Ag9 Ag7 -172.6(3) . .
Ag2 Ag6 Ag9 Ag7 -90.42(2) . .
C1 Ag8 Ag9 C9 -159.3(4) . .
C25 Ag8 Ag9 C9 22.7(4) . .
C26 Ag8 Ag9 C9 -22.7(4) . .
Ag4 Ag8 Ag9 C9 61.3(3) . .
Ag5 Ag8 Ag9 C9 150.2(3) . .
C25 Ag8 Ag9 C1 -178.0(4) . .
C26 Ag8 Ag9 C1 136.6(4) . .
Ag4 Ag8 Ag9 C1 -139.4(3) . .
Ag5 Ag8 Ag9 C1 -50.5(3) . .
C1 Ag8 Ag9 C2 -34.0(4) . .
C25 Ag8 Ag9 C2 148.0(4) . .
C26 Ag8 Ag9 C2 102.7(4) . .
Ag4 Ag8 Ag9 C2 -173.3(3) . .
Ag5 Ag8 Ag9 C2 -84.4(3) . .
C1 Ag8 Ag9 Ag6 137.1(3) . .
C25 Ag8 Ag9 Ag6 -40.9(3) . .
C26 Ag8 Ag9 Ag6 -86.3(3) . .
Ag4 Ag8 Ag9 Ag6 -2.30(4) . .
Ag5 Ag8 Ag9 Ag6 86.61(4) . .
C1 Ag8 Ag9 Ag5 50.5(3) . .
C25 Ag8 Ag9 Ag5 -127.5(3) . .
C26 Ag8 Ag9 Ag5 -172.9(3) . .
Ag4 Ag8 Ag9 Ag5 -88.91(3) . .
C1 Ag8 Ag9 Ag7 -170.2(3) . .
C25 Ag8 Ag9 Ag7 11.8(3) . .
C26 Ag8 Ag9 Ag7 -33.6(3) . .
Ag4 Ag8 Ag9 Ag7 50.38(3) . .
Ag5 Ag8 Ag9 Ag7 139.29(3) . .
C1 Ag5 Ag9 C9 -177.2(5) . .
C33 Ag5 Ag9 C9 1.2(5) . .
Ag1 Ag5 Ag9 C9 -32.8(4) . .
Ag8 Ag5 Ag9 C9 -124.1(4) . .
C33 Ag5 Ag9 C1 178.5(4) . .
Ag1 Ag5 Ag9 C1 144.5(3) . .
Ag8 Ag5 Ag9 C1 53.1(3) . .
C1 Ag5 Ag9 C2 10.1(4) . .
C33 Ag5 Ag9 C2 -171.4(3) . .
Ag1 Ag5 Ag9 C2 154.6(2) . .
Ag8 Ag5 Ag9 C2 63.3(2) . .
C1 Ag5 Ag9 Ag6 179.2(3) . .
C33 Ag5 Ag9 Ag6 -2.3(2) . .
Ag1 Ag5 Ag9 Ag6 -36.30(3) . .
Ag8 Ag5 Ag9 Ag6 -127.64(3) . .
C1 Ag5 Ag9 Ag8 -53.1(3) . .
C33 Ag5 Ag9 Ag8 125.4(2) . .
Ag1 Ag5 Ag9 Ag8 91.34(2) . .
C1 Ag5 Ag9 Ag7 -115.0(3) . .
C33 Ag5 Ag9 Ag7 63.4(2) . .
Ag1 Ag5 Ag9 Ag7 29.43(4) . .
Ag8 Ag5 Ag9 Ag7 -61.91(3) . .
C73 Ag7 Ag9 C9 167.1(4) 7_665 .
C10 Ag7 Ag9 C9 -26.9(4) . .
Ag3 Ag7 Ag9 C9 142.9(3) . .
Ag6 Ag7 Ag9 C9 55.4(3) . .
C9 Ag7 Ag9 C1 159.3(4) . .
C73 Ag7 Ag9 C1 -33.5(4) 7_665 .
C10 Ag7 Ag9 C1 132.4(4) . .
Ag3 Ag7 Ag9 C1 -57.8(3) . .
Ag6 Ag7 Ag9 C1 -145.3(3) . .
C9 Ag7 Ag9 C2 119.3(4) . .
C73 Ag7 Ag9 C2 -73.6(4) 7_665 .
C10 Ag7 Ag9 C2 92.4(4) . .
Ag3 Ag7 Ag9 C2 -97.8(3) . .
Ag6 Ag7 Ag9 C2 174.7(3) . .
C9 Ag7 Ag9 Ag6 -55.4(3) . .
C73 Ag7 Ag9 Ag6 111.8(3) 7_665 .
C10 Ag7 Ag9 Ag6 -82.3(3) . .
Ag3 Ag7 Ag9 Ag6 87.56(3) . .
C9 Ag7 Ag9 Ag8 168.4(3) . .
C73 Ag7 Ag9 Ag8 -24.4(3) 7_665 .
C10 Ag7 Ag9 Ag8 141.5(3) . .
Ag3 Ag7 Ag9 Ag8 -48.65(3) . .
Ag6 Ag7 Ag9 Ag8 -136.21(3) . .
C9 Ag7 Ag9 Ag5 -146.0(3) . .
C73 Ag7 Ag9 Ag5 21.2(3) 7_665 .
C10 Ag7 Ag9 Ag5 -172.9(3) . .
Ag3 Ag7 Ag9 Ag5 -3.05(4) . .
Ag6 Ag7 Ag9 Ag5 -90.60(4) . .
C73 Ag3 Ag10 C41 -174.9(3) 7_665 .
Cl1 Ag3 Ag10 C41 -62.9(2) . .
Cl2 Ag3 Ag10 C41 23.6(2) 7_665 .
Cl3 Ag3 Ag10 C41 97.1(3) 7_665 .
Ag7 Ag3 Ag10 C41 -135.2(2) . .
Ag18 Ag3 Ag10 C41 145.5(2) 7_665 .
Cl1 Ag3 Ag10 C73 112.0(2) . 7_665
Cl2 Ag3 Ag10 C73 -161.5(2) 7_665 7_665
Cl3 Ag3 Ag10 C73 -88.0(2) 7_665 7_665
Ag7 Ag3 Ag10 C73 39.7(2) . 7_665
Ag18 Ag3 Ag10 C73 -39.6(2) 7_665 7_665
C73 Ag3 Ag10 C74 2.8(3) 7_665 7_665
Cl1 Ag3 Ag10 C74 114.73(17) . 7_665
Cl2 Ag3 Ag10 C74 -158.70(17) 7_665 7_665
Cl3 Ag3 Ag10 C74 -85.21(18) 7_665 7_665
Ag7 Ag3 Ag10 C74 42.44(16) . 7_665
Ag18 Ag3 Ag10 C74 -36.86(16) 7_665 7_665
C73 Ag3 Ag10 Ag13 -144.8(2) 7_665 .
Cl1 Ag3 Ag10 Ag13 -32.86(5) . .
Cl2 Ag3 Ag10 Ag13 53.71(4) 7_665 .
Cl3 Ag3 Ag10 Ag13 127.20(6) 7_665 .
Ag7 Ag3 Ag10 Ag13 -105.15(2) . .
Ag18 Ag3 Ag10 Ag13 175.56(2) 7_665 .
C33 Ag11 Ag12 C49 178.6(4) 7_665 .
C50 Ag11 Ag12 C49 -20.4(3) . .
C34 Ag11 Ag12 C49 -153.9(5) 7_665 .
Ag1 Ag11 Ag12 C49 152.6(3) 7_665 .
Ag14 Ag11 Ag12 C49 52.9(3) . .
C49 Ag11 Ag12 C17 175.7(4) . 7_665
C33 Ag11 Ag12 C17 -5.7(3) 7_665 7_665
C50 Ag11 Ag12 C17 155.3(3) . 7_665
C34 Ag11 Ag12 C17 21.9(4) 7_665 7_665
Ag1 Ag11 Ag12 C17 -31.7(2) 7_665 7_665
Ag14 Ag11 Ag12 C17 -131.4(2) . 7_665
C49 Ag11 Ag12 Ag2 -152.8(3) . 7_665
C33 Ag11 Ag12 Ag2 25.9(2) 7_665 7_665
C50 Ag11 Ag12 Ag2 -173.18(17) . 7_665
C34 Ag11 Ag12 Ag2 53.4(4) 7_665 7_665
Ag1 Ag11 Ag12 Ag2 -0.15(3) 7_665 7_665
Ag14 Ag11 Ag12 Ag2 -99.89(2) . 7_665
C49 Ag11 Ag12 Ag14 -52.9(3) . .
C33 Ag11 Ag12 Ag14 125.7(2) 7_665 .
C50 Ag11 Ag12 Ag14 -73.29(17) . .
C34 Ag11 Ag12 Ag14 153.3(4) 7_665 .
Ag1 Ag11 Ag12 Ag14 99.74(2) 7_665 .
C73 Ag10 Ag13 C41 -178.5(4) 7_665 .
C74 Ag10 Ag13 C41 151.1(4) 7_665 .
Ag3 Ag10 Ag13 C41 -146.5(3) . .
C41 Ag10 Ag13 C25 175.7(4) . .
C73 Ag10 Ag13 C25 -2.8(4) 7_665 .
C74 Ag10 Ag13 C25 -33.2(4) 7_665 .
Ag3 Ag10 Ag13 C25 29.2(3) . .
C41 Ag10 Ag13 C26 -143.1(4) . .
C73 Ag10 Ag13 C26 38.4(4) 7_665 .
C74 Ag10 Ag13 C26 8.0(4) 7_665 .
Ag3 Ag10 Ag13 C26 70.4(3) . .
C41 Ag10 Ag13 Ag4 141.3(3) . .
C73 Ag10 Ag13 Ag4 -37.2(2) 7_665 .
C74 Ag10 Ag13 Ag4 -67.6(3) 7_665 .
Ag3 Ag10 Ag13 Ag4 -5.24(3) . .
C41 Ag10 Ag13 Ag14 46.2(3) . .
C73 Ag10 Ag13 Ag14 -132.3(2) 7_665 .
C74 Ag10 Ag13 Ag14 -162.7(3) 7_665 .
Ag3 Ag10 Ag13 Ag14 -100.33(2) . .
C25 Ag4 Ag13 C41 -173.4(4) . .
Cl3 Ag4 Ag13 C41 -69.1(3) . .
Cl2 Ag4 Ag13 C41 -5.5(3) 7_665 .
Cl1 Ag4 Ag13 C41 78.2(3) . .
Ag16 Ag4 Ag13 C41 -129.5(3) . .
Ag8 Ag4 Ag13 C41 147.0(3) . .
Cl3 Ag4 Ag13 C25 104.3(3) . .
Cl2 Ag4 Ag13 C25 167.9(2) 7_665 .
Cl1 Ag4 Ag13 C25 -108.4(2) . .
Ag16 Ag4 Ag13 C25 43.9(2) . .
Ag8 Ag4 Ag13 C25 -39.6(2) . .
C25 Ag4 Ag13 C26 0.9(3) . .
Cl3 Ag4 Ag13 C26 105.25(19) . .
Cl2 Ag4 Ag13 C26 168.85(17) 7_665 .
Cl1 Ag4 Ag13 C26 -107.41(17) . .
Ag16 Ag4 Ag13 C26 44.84(17) . .
Ag8 Ag4 Ag13 C26 -38.66(17) . .
C25 Ag4 Ag13 Ag10 146.6(2) . .
Cl3 Ag4 Ag13 Ag10 -109.06(8) . .
Cl2 Ag4 Ag13 Ag10 -45.47(4) 7_665 .
Cl1 Ag4 Ag13 Ag10 38.27(4) . .
Ag16 Ag4 Ag13 Ag10 -169.48(2) . .
Ag8 Ag4 Ag13 Ag10 107.02(2) . .
C25 Ag4 Ag13 Ag14 -145.0(2) . .
Cl3 Ag4 Ag13 Ag14 -40.70(9) . .
Cl2 Ag4 Ag13 Ag14 22.90(4) 7_665 .
Cl1 Ag4 Ag13 Ag14 106.64(4) . .
Ag16 Ag4 Ag13 Ag14 -101.11(2) . .
Ag8 Ag4 Ag13 Ag14 175.39(2) . .
C17 Ag12 Ag14 C49 -179.9(3) 7_665 .
Ag2 Ag12 Ag14 C49 142.6(2) 7_665 .
Ag11 Ag12 Ag14 C49 51.1(2) . .
C49 Ag12 Ag14 C41 175.0(4) . .
C17 Ag12 Ag14 C41 -4.9(4) 7_665 .
Ag2 Ag12 Ag14 C41 -42.5(4) 7_665 .
Ag11 Ag12 Ag14 C41 -133.9(4) . .
C49 Ag12 Ag14 C42 94.8(9) . .
C17 Ag12 Ag14 C42 -85.0(9) 7_665 .
Ag2 Ag12 Ag14 C42 -122.6(8) 7_665 .
Ag11 Ag12 Ag14 C42 145.9(9) . .
C49 Ag12 Ag14 Ag11 -51.1(2) . .
C17 Ag12 Ag14 Ag11 129.1(2) 7_665 .
Ag2 Ag12 Ag14 Ag11 91.49(2) 7_665 .
C49 Ag12 Ag14 Ag13 179.8(2) . .
C17 Ag12 Ag14 Ag13 0.0(2) 7_665 .
Ag2 Ag12 Ag14 Ag13 -37.60(3) 7_665 .
Ag11 Ag12 Ag14 Ag13 -129.09(3) . .
C33 Ag11 Ag14 C49 -170.7(4) 7_665 .
C50 Ag11 Ag14 C49 23.5(3) . .
C34 Ag11 Ag14 C49 147.1(4) 7_665 .
Ag1 Ag11 Ag14 C49 -139.2(3) 7_665 .
Ag12 Ag11 Ag14 C49 -54.0(3) . .
C49 Ag11 Ag14 C41 -154.8(4) . .
C33 Ag11 Ag14 C41 34.5(3) 7_665 .
C50 Ag11 Ag14 C41 -131.2(3) . .
C34 Ag11 Ag14 C41 -7.7(4) 7_665 .
Ag1 Ag11 Ag14 C41 66.0(2) 7_665 .
Ag12 Ag11 Ag14 C41 151.2(3) . .
C49 Ag11 Ag14 C42 -115.6(4) . .
C33 Ag11 Ag14 C42 73.7(3) 7_665 .
C50 Ag11 Ag14 C42 -92.0(3) . .
C34 Ag11 Ag14 C42 31.5(4) 7_665 .
Ag1 Ag11 Ag14 C42 105.2(2) 7_665 .
Ag12 Ag11 Ag14 C42 -169.6(2) . .
C49 Ag11 Ag14 Ag12 54.0(3) . .
C33 Ag11 Ag14 Ag12 -116.7(2) 7_665 .
C50 Ag11 Ag14 Ag12 77.55(17) . .
C34 Ag11 Ag14 Ag12 -158.9(3) 7_665 .
Ag1 Ag11 Ag14 Ag12 -85.22(2) 7_665 .
C49 Ag11 Ag14 Ag13 148.9(3) . .
C33 Ag11 Ag14 Ag13 -21.9(2) 7_665 .
C50 Ag11 Ag14 Ag13 172.38(17) . .
C34 Ag11 Ag14 Ag13 -64.1(3) 7_665 .
Ag1 Ag11 Ag14 Ag13 9.61(4) 7_665 .
Ag12 Ag11 Ag14 Ag13 94.83(4) . .
C41 Ag13 Ag14 C49 -176.1(5) . .
C25 Ag13 Ag14 C49 -0.2(5) . .
C26 Ag13 Ag14 C49 -38.8(5) . .
Ag10 Ag13 Ag14 C49 132.0(5) . .
Ag4 Ag13 Ag14 C49 34.3(5) . .
C25 Ag13 Ag14 C41 175.9(4) . .
C26 Ag13 Ag14 C41 137.3(4) . .
Ag10 Ag13 Ag14 C41 -52.0(3) . .
Ag4 Ag13 Ag14 C41 -149.6(3) . .
C41 Ag13 Ag14 C42 -11.8(3) . .
C25 Ag13 Ag14 C42 164.1(3) . .
C26 Ag13 Ag14 C42 125.4(4) . .
Ag10 Ag13 Ag14 C42 -63.8(2) . .
Ag4 Ag13 Ag14 C42 -161.5(2) . .
C41 Ag13 Ag14 Ag12 -176.4(3) . .
C25 Ag13 Ag14 Ag12 -0.5(2) . .
C26 Ag13 Ag14 Ag12 -39.1(3) . .
Ag10 Ag13 Ag14 Ag12 131.63(3) . .
Ag4 Ag13 Ag14 Ag12 33.99(3) . .
C41 Ag13 Ag14 Ag11 112.5(3) . .
C25 Ag13 Ag14 Ag11 -71.6(2) . .
C26 Ag13 Ag14 Ag11 -110.2(3) . .
Ag10 Ag13 Ag14 Ag11 60.50(4) . .
Ag4 Ag13 Ag14 Ag11 -37.14(4) . .
C33 Ag1 Ag15 C57 -179.1(4) . .
Cl2 Ag1 Ag15 C57 -63.3(3) . .
Cl1 Ag1 Ag15 C57 81.0(3) . .
Cl3 Ag1 Ag15 C57 17.8(3) . .
Ag5 Ag1 Ag15 C57 139.9(3) . .
Ag11 Ag1 Ag15 C57 -140.8(3) 7_665 .
Cl2 Ag1 Ag15 C33 115.8(2) . .
Cl1 Ag1 Ag15 C33 -99.9(2) . .
Cl3 Ag1 Ag15 C33 -163.1(2) . .
Ag5 Ag1 Ag15 C33 -41.0(2) . .
Ag11 Ag1 Ag15 C33 38.3(2) 7_665 .
C33 Ag1 Ag15 C34 -3.3(3) . .
Cl2 Ag1 Ag15 C34 112.51(19) . .
Cl1 Ag1 Ag15 C34 -103.1(2) . .
Cl3 Ag1 Ag15 C34 -166.32(19) . .
Ag5 Ag1 Ag15 C34 -44.25(19) . .
Ag11 Ag1 Ag15 C34 35.06(19) 7_665 .
C33 Ag1 Ag15 Ag18 -148.4(2) . .
Cl2 Ag1 Ag15 Ag18 -32.58(5) . .
Cl1 Ag1 Ag15 Ag18 111.78(7) . .
Cl3 Ag1 Ag15 Ag18 48.58(4) . .
Ag5 Ag1 Ag15 Ag18 170.66(3) . .
Ag11 Ag1 Ag15 Ag18 -110.04(3) 7_665 .
C33 Ag1 Ag15 Ag19 144.7(2) . .
Cl2 Ag1 Ag15 Ag19 -99.49(5) . .
Cl1 Ag1 Ag15 Ag19 44.87(8) . .
Cl3 Ag1 Ag15 Ag19 -18.33(4) . .
Ag5 Ag1 Ag15 Ag19 103.75(3) . .
Ag11 Ag1 Ag15 Ag19 -176.95(3) 7_665 .
C25 Ag4 Ag16 C65 177.0(3) . .
Cl3 Ag4 Ag16 C65 -20.3(2) . .
Cl2 Ag4 Ag16 C65 67.6(2) 7_665 .
Cl1 Ag4 Ag16 C65 -104.1(2) . .
Ag8 Ag4 Ag16 C65 -141.5(2) . .
Ag13 Ag4 Ag16 C65 134.7(2) . .
Cl3 Ag4 Ag16 C25 162.7(2) . .
Cl2 Ag4 Ag16 C25 -109.4(2) 7_665 .
Cl1 Ag4 Ag16 C25 78.8(2) . .
Ag8 Ag4 Ag16 C25 41.4(2) . .
Ag13 Ag4 Ag16 C25 -42.3(2) . .
C25 Ag4 Ag16 Ag17 151.3(2) . .
Cl3 Ag4 Ag16 Ag17 -45.99(4) . .
Cl2 Ag4 Ag16 Ag17 41.96(5) 7_665 .
Cl1 Ag4 Ag16 Ag17 -129.82(8) . .
Ag8 Ag4 Ag16 Ag17 -167.21(2) . .
Ag13 Ag4 Ag16 Ag17 109.03(2) . .
C25 Ag4 Ag16 Ag19 -151.7(2) . .
Cl3 Ag4 Ag16 Ag19 10.92(4) . .
Cl2 Ag4 Ag16 Ag19 98.87(5) 7_665 .
Cl1 Ag4 Ag16 Ag19 -72.90(9) . .
Ag8 Ag4 Ag16 Ag19 -110.29(2) . .
Ag13 Ag4 Ag16 Ag19 165.94(2) . .
C25 Ag16 Ag17 C65 178.1(3) . .
Ag4 Ag16 Ag17 C65 150.4(3) . .
Ag19 Ag16 Ag17 C65 50.2(3) . .
C65 Ag16 Ag17 C17 175.5(3) . 7_665
C25 Ag16 Ag17 C17 -6.4(3) . 7_665
Ag4 Ag16 Ag17 C17 -34.1(2) . 7_665
Ag19 Ag16 Ag17 C17 -134.3(2) . 7_665
C65 Ag16 Ag17 C18 136.6(4) . 7_665
C25 Ag16 Ag17 C18 -45.3(4) . 7_665
Ag4 Ag16 Ag17 C18 -73.0(3) . 7_665
Ag19 Ag16 Ag17 C18 -173.2(3) . 7_665
C65 Ag16 Ag17 Ag2 -152.7(3) . 7_665
C25 Ag16 Ag17 Ag2 25.4(2) . 7_665
Ag4 Ag16 Ag17 Ag2 -2.27(2) . 7_665
Ag19 Ag16 Ag17 Ag2 -102.48(2) . 7_665
C65 Ag16 Ag17 Ag19 -50.2(3) . .
C25 Ag16 Ag17 Ag19 127.9(2) . .
Ag4 Ag16 Ag17 Ag19 100.21(2) . .
C33 Ag15 Ag18 C57 175.3(3) . .
C34 Ag15 Ag18 C57 133.6(4) . .
Ag1 Ag15 Ag18 C57 -152.1(2) . .
Ag19 Ag15 Ag18 C57 -45.1(2) . .
C57 Ag15 Ag18 C73 -169.2(3) . .
C33 Ag15 Ag18 C73 6.1(3) . .
C34 Ag15 Ag18 C73 -35.6(4) . .
Ag1 Ag15 Ag18 C73 38.7(2) . .
Ag19 Ag15 Ag18 C73 145.8(2) . .
C57 Ag15 Ag18 C74 -131.8(3) . .
C33 Ag15 Ag18 C74 43.5(3) . .
C34 Ag15 Ag18 C74 1.8(4) . .
Ag1 Ag15 Ag18 C74 76.1(2) . .
Ag19 Ag15 Ag18 C74 -176.9(2) . .
C57 Ag15 Ag18 Ag3 154.0(2) . 7_665
C33 Ag15 Ag18 Ag3 -30.7(2) . 7_665
C34 Ag15 Ag18 Ag3 -72.4(3) . 7_665
Ag1 Ag15 Ag18 Ag3 1.86(3) . 7_665
Ag19 Ag15 Ag18 Ag3 108.89(2) . 7_665
C17 Ag17 Ag19 C65 -175.2(4) 7_665 .
C18 Ag17 Ag19 C65 -134.2(3) 7_665 .
Ag2 Ag17 Ag19 C65 143.5(3) 7_665 .
Ag16 Ag17 Ag19 C65 50.6(3) . .
C65 Ag17 Ag19 C57 178.0(4) . .
C17 Ag17 Ag19 C57 2.7(4) 7_665 .
C18 Ag17 Ag19 C57 43.8(3) 7_665 .
Ag2 Ag17 Ag19 C57 -38.5(3) 7_665 .
Ag16 Ag17 Ag19 C57 -131.4(3) . .
C65 Ag17 Ag19 C58 131.1(5) . .
C17 Ag17 Ag19 C58 -44.1(4) 7_665 .
C18 Ag17 Ag19 C58 -3.0(4) 7_665 .
Ag2 Ag17 Ag19 C58 -85.3(4) 7_665 .
Ag16 Ag17 Ag19 C58 -178.3(4) . .
C65 Ag17 Ag19 Ag15 -130.1(3) . .
C17 Ag17 Ag19 Ag15 54.6(2) 7_665 .
C18 Ag17 Ag19 Ag15 95.7(2) 7_665 .
Ag2 Ag17 Ag19 Ag15 13.38(4) 7_665 .
Ag16 Ag17 Ag19 Ag15 -79.55(3) . .
C65 Ag17 Ag19 Ag16 -50.6(3) . .
C17 Ag17 Ag19 Ag16 134.2(2) 7_665 .
C18 Ag17 Ag19 Ag16 175.3(2) 7_665 .
Ag2 Ag17 Ag19 Ag16 92.94(2) 7_665 .
C57 Ag15 Ag19 C65 175.9(4) . .
C33 Ag15 Ag19 C65 1.0(4) . .
C34 Ag15 Ag19 C65 49.9(4) . .
Ag18 Ag15 Ag19 C65 -131.6(3) . .
Ag1 Ag15 Ag19 C65 -41.3(3) . .
C33 Ag15 Ag19 C57 -174.9(4) . .
C34 Ag15 Ag19 C57 -126.0(4) . .
Ag18 Ag15 Ag19 C57 52.5(3) . .
Ag1 Ag15 Ag19 C57 142.7(3) . .
C57 Ag15 Ag19 C58 25.7(3) . .
C33 Ag15 Ag19 C58 -149.2(3) . .
C34 Ag15 Ag19 C58 -100.3(4) . .
Ag18 Ag15 Ag19 C58 78.24(18) . .
Ag1 Ag15 Ag19 C58 168.45(18) . .
C57 Ag15 Ag19 Ag17 -125.4(3) . .
C33 Ag15 Ag19 Ag17 59.7(3) . .
C34 Ag15 Ag19 Ag17 108.6(3) . .
Ag18 Ag15 Ag19 Ag17 -72.91(3) . .
Ag1 Ag15 Ag19 Ag17 17.31(4) . .
C57 Ag15 Ag19 Ag16 177.6(3) . .
C33 Ag15 Ag19 Ag16 2.7(3) . .
C34 Ag15 Ag19 Ag16 51.6(3) . .
Ag18 Ag15 Ag19 Ag16 -129.83(3) . .
Ag1 Ag15 Ag19 Ag16 -39.62(3) . .
C25 Ag16 Ag19 C65 -172.0(4) . .
Ag4 Ag16 Ag19 C65 -140.6(3) . .
Ag17 Ag16 Ag19 C65 -55.5(3) . .
C65 Ag16 Ag19 C57 -176.0(4) . .
C25 Ag16 Ag19 C57 12.0(4) . .
Ag4 Ag16 Ag19 C57 43.4(3) . .
Ag17 Ag16 Ag19 C57 128.6(3) . .
C65 Ag16 Ag19 C58 -125.9(4) . .
C25 Ag16 Ag19 C58 62.1(4) . .
Ag4 Ag16 Ag19 C58 93.4(3) . .
Ag17 Ag16 Ag19 C58 178.6(3) . .
C65 Ag16 Ag19 Ag17 55.5(3) . .
C25 Ag16 Ag19 Ag17 -116.5(2) . .
Ag4 Ag16 Ag19 Ag17 -85.17(2) . .
C65 Ag16 Ag19 Ag15 -178.3(3) . .
C25 Ag16 Ag19 Ag15 9.7(2) . .
Ag4 Ag16 Ag19 Ag15 41.00(3) . .
Ag17 Ag16 Ag19 Ag15 126.18(3) . .
C73 Ag3 Cl1 Ag1 -177.6(2) 7_665 .
Cl2 Ag3 Cl1 Ag1 40.45(10) 7_665 .
Cl3 Ag3 Cl1 Ag1 -48.44(10) 7_665 .
Ag10 Ag3 Cl1 Ag1 119.37(9) . .
Ag7 Ag3 Cl1 Ag1 -167.25(10) . .
Ag18 Ag3 Cl1 Ag1 -108.31(10) 7_665 .
C73 Ag3 Cl1 Ag2 -104.4(2) 7_665 .
Cl2 Ag3 Cl1 Ag2 113.63(5) 7_665 .
Cl3 Ag3 Cl1 Ag2 24.74(5) 7_665 .
Ag10 Ag3 Cl1 Ag2 -167.45(3) . .
Ag7 Ag3 Cl1 Ag2 -94.07(4) . .
Ag18 Ag3 Cl1 Ag2 -35.13(8) 7_665 .
C73 Ag3 Cl1 Ag4 114.5(2) 7_665 .
Cl2 Ag3 Cl1 Ag4 -27.50(5) 7_665 .
Cl3 Ag3 Cl1 Ag4 -116.40(5) 7_665 .
Ag10 Ag3 Cl1 Ag4 51.42(6) . .
Ag7 Ag3 Cl1 Ag4 124.80(4) . .
Ag18 Ag3 Cl1 Ag4 -176.27(5) 7_665 .
C33 Ag1 Cl1 Ag3 -170.7(2) . .
Cl2 Ag1 Cl1 Ag3 48.55(10) . .
Cl3 Ag1 Cl1 Ag3 -42.68(10) . .
Ag5 Ag1 Cl1 Ag3 -159.79(10) . .
Ag11 Ag1 Cl1 Ag3 129.74(8) 7_665 .
Ag15 Ag1 Cl1 Ag3 -100.56(10) . .
C33 Ag1 Cl1 Ag2 115.7(2) . .
Cl2 Ag1 Cl1 Ag2 -25.00(5) . .
Cl3 Ag1 Cl1 Ag2 -116.23(5) . .
Ag5 Ag1 Cl1 Ag2 126.66(4) . .
Ag11 Ag1 Cl1 Ag2 56.18(5) 7_665 .
Ag15 Ag1 Cl1 Ag2 -174.12(5) . .
C33 Ag1 Cl1 Ag4 -103.3(2) . .
Cl2 Ag1 Cl1 Ag4 115.99(5) . .
Cl3 Ag1 Cl1 Ag4 24.77(5) . .
Ag5 Ag1 Cl1 Ag4 -92.34(3) . .
Ag11 Ag1 Cl1 Ag4 -162.82(3) 7_665 .
Ag15 Ag1 Cl1 Ag4 -33.12(8) . .
C17 Ag2 Cl1 Ag3 109.5(2) . .
Cl3 Ag2 Cl1 Ag3 -26.40(5) 7_665 .
Cl2 Ag2 Cl1 Ag3 -117.12(5) . .
Ag12 Ag2 Cl1 Ag3 165.70(3) 7_665 .
Ag17 Ag2 Cl1 Ag3 43.00(10) 7_665 .
Ag6 Ag2 Cl1 Ag3 94.52(4) . .
C17 Ag2 Cl1 Ag1 -108.8(2) . .
Cl3 Ag2 Cl1 Ag1 115.26(5) 7_665 .
Cl2 Ag2 Cl1 Ag1 24.54(5) . .
Ag12 Ag2 Cl1 Ag1 -52.65(5) 7_665 .
Ag17 Ag2 Cl1 Ag1 -175.35(6) 7_665 .
Ag6 Ag2 Cl1 Ag1 -123.82(4) . .
C17 Ag2 Cl1 Ag4 179.8(2) . .
Cl3 Ag2 Cl1 Ag4 43.88(10) 7_665 .
Cl2 Ag2 Cl1 Ag4 -46.85(9) . .
Ag12 Ag2 Cl1 Ag4 -124.03(8) 7_665 .
Ag17 Ag2 Cl1 Ag4 113.27(10) 7_665 .
Ag6 Ag2 Cl1 Ag4 164.80(9) . .
C25 Ag4 Cl1 Ag3 -101.2(2) . .
Cl3 Ag4 Cl1 Ag3 117.35(5) . .
Cl2 Ag4 Cl1 Ag3 26.91(5) 7_665 .
Ag16 Ag4 Cl1 Ag3 -160.26(6) . .
Ag8 Ag4 Cl1 Ag3 -121.51(4) . .
Ag13 Ag4 Cl1 Ag3 -47.51(5) . .
C25 Ag4 Cl1 Ag1 115.8(2) . .
Cl3 Ag4 Cl1 Ag1 -25.68(5) . .
Cl2 Ag4 Cl1 Ag1 -116.12(5) 7_665 .
Ag16 Ag4 Cl1 Ag1 56.71(9) . .
Ag8 Ag4 Cl1 Ag1 95.47(4) . .
Ag13 Ag4 Cl1 Ag1 169.47(3) . .
C25 Ag4 Cl1 Ag2 -172.6(2) . .
Cl3 Ag4 Cl1 Ag2 45.93(10) . .
Cl2 Ag4 Cl1 Ag2 -44.51(10) 7_665 .
Ag16 Ag4 Cl1 Ag2 128.32(8) . .
Ag8 Ag4 Cl1 Ag2 167.07(10) . .
Ag13 Ag4 Cl1 Ag2 -118.92(8) . .
C33 Ag1 Cl2 Ag3 103.0(2) . 7_665
Cl1 Ag1 Cl2 Ag3 -115.98(5) . 7_665
Cl3 Ag1 Cl2 Ag3 -25.33(5) . 7_665
Ag5 Ag1 Cl2 Ag3 171.74(6) . 7_665
Ag11 Ag1 Cl2 Ag3 123.52(4) 7_665 7_665
Ag15 Ag1 Cl2 Ag3 44.36(5) . 7_665
C33 Ag1 Cl2 Ag2 -116.1(2) . .
Cl1 Ag1 Cl2 Ag2 24.95(5) . .
Cl3 Ag1 Cl2 Ag2 115.60(5) . .
Ag5 Ag1 Cl2 Ag2 -47.33(9) . .
Ag11 Ag1 Cl2 Ag2 -95.55(3) 7_665 .
Ag15 Ag1 Cl2 Ag2 -174.71(3) . .
C33 Ag1 Cl2 Ag4 174.6(2) . 7_665
Cl1 Ag1 Cl2 Ag4 -44.35(10) . 7_665
Cl3 Ag1 Cl2 Ag4 46.30(10) . 7_665
Ag5 Ag1 Cl2 Ag4 -116.63(10) . 7_665
Ag11 Ag1 Cl2 Ag4 -164.85(10) 7_665 7_665
Ag15 Ag1 Cl2 Ag4 115.99(9) . 7_665
C17 Ag2 Cl2 Ag1 108.5(2) . .
Cl3 Ag2 Cl2 Ag1 -116.81(5) 7_665 .
Cl1 Ag2 Cl2 Ag1 -24.74(5) . .
Ag12 Ag2 Cl2 Ag1 92.33(4) 7_665 .
Ag17 Ag2 Cl2 Ag1 164.99(3) 7_665 .
Ag6 Ag2 Cl2 Ag1 41.78(8) . .
C17 Ag2 Cl2 Ag3 -174.2(2) . 7_665
Cl3 Ag2 Cl2 Ag3 -39.52(10) 7_665 7_665
Cl1 Ag2 Cl2 Ag3 52.55(10) . 7_665
Ag12 Ag2 Cl2 Ag3 169.62(9) 7_665 7_665
Ag17 Ag2 Cl2 Ag3 -117.72(8) 7_665 7_665
Ag6 Ag2 Cl2 Ag3 119.07(9) . 7_665
C17 Ag2 Cl2 Ag4 -108.6(2) . 7_665
Cl3 Ag2 Cl2 Ag4 26.07(5) 7_665 7_665
Cl1 Ag2 Cl2 Ag4 118.15(5) . 7_665
Ag12 Ag2 Cl2 Ag4 -124.79(4) 7_665 7_665
Ag17 Ag2 Cl2 Ag4 -52.12(4) 7_665 7_665
Ag6 Ag2 Cl2 Ag4 -175.34(5) . 7_665
C25 Ag4 Cl3 Ag2 110.8(2) . 7_665
Cl2 Ag4 Cl3 Ag2 -26.57(5) 7_665 7_665
Cl1 Ag4 Cl3 Ag2 -116.82(5) . 7_665
Ag16 Ag4 Cl3 Ag2 92.78(4) . 7_665
Ag8 Ag4 Cl3 Ag2 171.20(3) . 7_665
Ag13 Ag4 Cl3 Ag2 33.65(10) . 7_665
C25 Ag4 Cl3 Ag1 -107.3(2) . .
Cl2 Ag4 Cl3 Ag1 115.33(5) 7_665 .
Cl1 Ag4 Cl3 Ag1 25.09(4) . .
Ag16 Ag4 Cl3 Ag1 -125.31(4) . .
Ag8 Ag4 Cl3 Ag1 -46.90(5) . .
Ag13 Ag4 Cl3 Ag1 175.56(6) . .
C25 Ag4 Cl3 Ag3 -178.5(2) . 7_665
Cl2 Ag4 Cl3 Ag3 44.15(10) 7_665 7_665
Cl1 Ag4 Cl3 Ag3 -46.10(10) . 7_665
Ag16 Ag4 Cl3 Ag3 163.50(9) . 7_665
Ag8 Ag4 Cl3 Ag3 -118.08(8) . 7_665
Ag13 Ag4 Cl3 Ag3 104.37(11) . 7_665
C33 Ag1 Cl3 Ag4 108.5(2) . .
Cl2 Ag1 Cl3 Ag4 -117.37(5) . .
Cl1 Ag1 Cl3 Ag4 -25.86(5) . .
Ag5 Ag1 Cl3 Ag4 53.34(5) . .
Ag11 Ag1 Cl3 Ag4 166.61(5) 7_665 .
Ag15 Ag1 Cl3 Ag4 123.13(4) . .
C33 Ag1 Cl3 Ag2 -177.7(2) . 7_665
Cl2 Ag1 Cl3 Ag2 -43.54(11) . 7_665
Cl1 Ag1 Cl3 Ag2 47.97(11) . 7_665
Ag5 Ag1 Cl3 Ag2 127.17(9) . 7_665
Ag11 Ag1 Cl3 Ag2 -119.55(9) 7_665 7_665
Ag15 Ag1 Cl3 Ag2 -163.04(11) . 7_665
C33 Ag1 Cl3 Ag3 -109.9(2) . 7_665
Cl2 Ag1 Cl3 Ag3 24.19(5) . 7_665
Cl1 Ag1 Cl3 Ag3 115.70(4) . 7_665
Ag5 Ag1 Cl3 Ag3 -165.10(3) . 7_665
Ag11 Ag1 Cl3 Ag3 -51.83(8) 7_665 7_665
Ag15 Ag1 Cl3 Ag3 -95.31(4) . 7_665
C33 Ag5 C1 C2 -131(5) . .
Ag1 Ag5 C1 C2 -157.2(17) . .
Ag8 Ag5 C1 C2 153(2) . .
Ag9 Ag5 C1 C2 -108.6(19) . .
C33 Ag5 C1 Ag8 75(5) . .
Ag1 Ag5 C1 Ag8 49.4(3) . .
Ag9 Ag5 C1 Ag8 97.9(3) . .
C33 Ag5 C1 Ag9 -23(5) . .
Ag1 Ag5 C1 Ag9 -48.5(3) . .
Ag8 Ag5 C1 Ag9 -97.9(3) . .
C25 Ag8 C1 C2 -123(6) . .
C26 Ag8 C1 C2 -36.9(9) . .
Ag4 Ag8 C1 C2 149.3(5) . .
Ag5 Ag8 C1 C2 -170.5(7) . .
Ag9 Ag8 C1 C2 89.5(6) . .
C25 Ag8 C1 Ag5 48(6) . .
C26 Ag8 C1 Ag5 133.6(4) . .
Ag4 Ag8 C1 Ag5 -40.3(3) . .
Ag9 Ag8 C1 Ag5 -100.1(3) . .
C25 Ag8 C1 Ag9 148(6) . .
C26 Ag8 C1 Ag9 -126.4(4) . .
Ag4 Ag8 C1 Ag9 59.8(3) . .
Ag5 Ag8 C1 Ag9 100.1(3) . .
C9 Ag9 C1 C2 -24.1(13) . .
Ag6 Ag9 C1 C2 159.1(4) . .
Ag8 Ag9 C1 C2 -108.6(6) . .
Ag5 Ag9 C1 C2 160.6(7) . .
Ag7 Ag9 C1 C2 -94.5(5) . .
C9 Ag9 C1 Ag5 175.3(9) . .
C2 Ag9 C1 Ag5 -160.6(7) . .
Ag6 Ag9 C1 Ag5 -1.4(5) . .
Ag8 Ag9 C1 Ag5 90.8(3) . .
Ag7 Ag9 C1 Ag5 105.0(3) . .
C9 Ag9 C1 Ag8 84.5(10) . .
C2 Ag9 C1 Ag8 108.6(6) . .
Ag6 Ag9 C1 Ag8 -92.2(4) . .
Ag5 Ag9 C1 Ag8 -90.8(3) . .
Ag7 Ag9 C1 Ag8 14.1(4) . .
Ag5 C1 C2 C3 -48(21) . .
Ag8 C1 C2 C3 104(20) . .
Ag9 C1 C2 C3 -159(20) . .
Ag5 C1 C2 Ag9 110.9(18) . .
Ag8 C1 C2 Ag9 -97.3(4) . .
C9 Ag9 C2 C1 171.5(5) . .
Ag6 Ag9 C2 C1 -92.2(13) . .
Ag8 Ag9 C2 C1 47.9(5) . .
Ag5 Ag9 C2 C1 -13.0(5) . .
Ag7 Ag9 C2 C1 113.9(5) . .
C9 Ag9 C2 C3 -9.7(9) . .
C1 Ag9 C2 C3 178.8(11) . .
Ag6 Ag9 C2 C3 86.7(14) . .
Ag8 Ag9 C2 C3 -133.2(8) . .
Ag5 Ag9 C2 C3 165.8(8) . .
Ag7 Ag9 C2 C3 -67.2(8) . .
C1 C2 C3 C8 104(20) . .
Ag9 C2 C3 C8 -54.2(12) . .
C1 C2 C3 C4 -17(21) . .
Ag9 C2 C3 C4 -175.9(7) . .
C2 C3 C4 C5 69.0(15) . .
C8 C3 C4 C5 -55.1(15) . .
C3 C4 C5 C6 57.8(16) . .
C4 C5 C6 C7 -64.8(18) . .
C5 C6 C7 C8 66.7(19) . .
C2 C3 C8 C7 -63.5(15) . .
C4 C3 C8 C7 59.3(14) . .
C6 C7 C8 C3 -65.4(16) . .
C17 Ag6 C9 C10 -38(4) . .
C18 Ag6 C9 C10 25.5(16) . .
Ag2 Ag6 C9 C10 -138.7(12) . .
Ag9 Ag6 C9 C10 161.3(14) . .
Ag7 Ag6 C9 C10 -98.5(13) . .
C17 Ag6 C9 Ag9 160(3) . .
C18 Ag6 C9 Ag9 -135.8(4) . .
Ag2 Ag6 C9 Ag9 59.9(3) . .
Ag7 Ag6 C9 Ag9 100.1(3) . .
C17 Ag6 C9 Ag7 60(3) . .
C18 Ag6 C9 Ag7 124.0(4) . .
Ag2 Ag6 C9 Ag7 -40.2(3) . .
Ag9 Ag6 C9 Ag7 -100.1(3) . .
C1 Ag9 C9 C10 14.3(15) . .
C2 Ag9 C9 C10 -2.9(10) . .
Ag6 Ag9 C9 C10 -168.1(9) . .
Ag8 Ag9 C9 C10 83.2(8) . .
Ag5 Ag9 C9 C10 -172.8(6) . .
Ag7 Ag9 C9 C10 100.1(9) . .
C1 Ag9 C9 Ag6 -177.7(9) . .
C2 Ag9 C9 Ag6 165.2(3) . .
Ag8 Ag9 C9 Ag6 -108.7(2) . .
Ag5 Ag9 C9 Ag6 -4.7(6) . .
Ag7 Ag9 C9 Ag6 -91.8(3) . .
C1 Ag9 C9 Ag7 -85.8(10) . .
C2 Ag9 C9 Ag7 -102.9(4) . .
Ag6 Ag9 C9 Ag7 91.8(3) . .
Ag8 Ag9 C9 Ag7 -16.9(4) . .
Ag5 Ag9 C9 Ag7 87.1(5) . .
C73 Ag7 C9 C10 135.5(17) 7_665 .
Ag3 Ag7 C9 C10 -172.3(5) . .
Ag6 Ag7 C9 C10 147.0(7) . .
Ag9 Ag7 C9 C10 -122.8(7) . .
C73 Ag7 C9 Ag6 -11.5(19) 7_665 .
C10 Ag7 C9 Ag6 -147.0(7) . .
Ag3 Ag7 C9 Ag6 40.7(3) . .
Ag9 Ag7 C9 Ag6 90.2(3) . .
C73 Ag7 C9 Ag9 -101.7(17) 7_665 .
C10 Ag7 C9 Ag9 122.8(7) . .
Ag3 Ag7 C9 Ag9 -49.5(3) . .
Ag6 Ag7 C9 Ag9 -90.2(3) . .
Ag6 C9 C10 C11 55(32) . .
Ag9 C9 C10 C11 -147(31) . .
Ag7 C9 C10 C11 -43(31) . .
Ag6 C9 C10 Ag7 98.1(12) . .
Ag9 C9 C10 Ag7 -103.9(6) . .
C73 Ag7 C10 C9 -164.7(6) 7_665 .
Ag3 Ag7 C10 C9 14.5(10) . .
Ag6 Ag7 C10 C9 -23.7(5) . .
Ag9 Ag7 C10 C9 39.0(5) . .
C9 Ag7 C10 C11 178.0(12) . .
C73 Ag7 C10 C11 13.3(13) 7_665 .
Ag3 Ag7 C10 C11 -167.5(6) . .
Ag6 Ag7 C10 C11 154.3(9) . .
Ag9 Ag7 C10 C11 -143.0(9) . .
C9 C10 C11 C16 161(31) . .
Ag7 C10 C11 C16 118.3(15) . .
C9 C10 C11 C12 -50(32) . .
Ag7 C10 C11 C12 -92.7(16) . .
C10 C11 C12 C13 169.2(16) . .
C16 C11 C12 C13 -44(3) . .
C11 C12 C13 C14 45(3) . .
C12 C13 C14 C15 -46(3) . .
C13 C14 C15 C16 33(3) . .
C10 C11 C16 C15 179.9(15) . .
C12 C11 C16 C15 34(3) . .
C14 C15 C16 C11 -24(2) . .
Cl3 Ag2 C17 C18 60(5) 7_665 .
Cl1 Ag2 C17 C18 -62(5) . .
Cl2 Ag2 C17 C18 179(100) . .
Ag12 Ag2 C17 C18 -159(5) 7_665 .
Ag17 Ag2 C17 C18 84(4) 7_665 .
Ag6 Ag2 C17 C18 -43(4) . .
Cl3 Ag2 C17 Ag12 -141.27(10) 7_665 7_665
Cl1 Ag2 C17 Ag12 96.69(19) . 7_665
Cl2 Ag2 C17 Ag12 -21.4(3) . 7_665
Ag17 Ag2 C17 Ag12 -116.3(3) 7_665 7_665
Ag6 Ag2 C17 Ag12 116.1(2) . 7_665
Cl3 Ag2 C17 Ag17 -24.9(3) 7_665 7_665
Cl1 Ag2 C17 Ag17 -146.99(9) . 7_665
Cl2 Ag2 C17 Ag17 94.93(18) . 7_665
Ag12 Ag2 C17 Ag17 116.3(3) 7_665 7_665
Ag6 Ag2 C17 Ag17 -127.5(3) . 7_665
Cl3 Ag2 C17 Ag6 102.60(17) 7_665 .
Cl1 Ag2 C17 Ag6 -19.4(2) . .
Cl2 Ag2 C17 Ag6 -137.52(11) . .
Ag12 Ag2 C17 Ag6 -116.1(2) 7_665 .
Ag17 Ag2 C17 Ag6 127.5(3) 7_665 .
C9 Ag6 C17 C18 71(3) . .
Ag2 Ag6 C17 C18 175.1(5) . .
Ag9 Ag6 C17 C18 -130.3(4) . .
Ag7 Ag6 C17 C18 127.7(4) . .
C9 Ag6 C17 Ag2 -104(3) . .
C18 Ag6 C17 Ag2 -175.1(5) . .
Ag9 Ag6 C17 Ag2 54.5(3) . .
Ag7 Ag6 C17 Ag2 -47.5(3) . .
C9 Ag6 C17 Ag12 175(3) . 7_665
C18 Ag6 C17 Ag12 104.3(5) . 7_665
Ag2 Ag6 C17 Ag12 -80.6(3) . 7_665
Ag9 Ag6 C17 Ag12 -26.1(4) . 7_665
Ag7 Ag6 C17 Ag12 -128.1(2) . 7_665
C9 Ag6 C17 Ag17 -27(4) . 7_665
C18 Ag6 C17 Ag17 -97.5(5) . 7_665
Ag2 Ag6 C17 Ag17 77.6(3) . 7_665
Ag9 Ag6 C17 Ag17 132.2(2) . 7_665
Ag7 Ag6 C17 Ag17 30.2(5) . 7_665
Ag2 C17 C18 C19 -148(12) . .
Ag12 C17 C18 C19 53(15) 7_665 .
Ag17 C17 C18 C19 -64(14) 7_665 .
Ag6 C17 C18 C19 169(100) . .
Ag2 C17 C18 Ag6 43(4) . .
Ag12 C17 C18 Ag6 -116.0(3) 7_665 .
Ag17 C17 C18 Ag6 126.5(3) 7_665 .
Ag2 C17 C18 Ag17 -84(4) . 7_665
Ag12 C17 C18 Ag17 117.5(4) 7_665 7_665
Ag6 C17 C18 Ag17 -126.5(3) . 7_665
C9 Ag6 C18 C17 -172.0(5) . .
Ag2 Ag6 C18 C17 -3.7(4) . .
Ag9 Ag6 C18 C17 86.5(5) . .
Ag7 Ag6 C18 C17 -82.0(5) . .
C9 Ag6 C18 C19 8.6(8) . .
C17 Ag6 C18 C19 -179.4(8) . .
Ag2 Ag6 C18 C19 176.9(5) . .
Ag9 Ag6 C18 C19 -92.9(6) . .
Ag7 Ag6 C18 C19 98.6(5) . .
C9 Ag6 C18 Ag17 -128.5(4) . 7_665
C17 Ag6 C18 Ag17 43.5(4) . 7_665
Ag2 Ag6 C18 Ag17 39.83(16) . 7_665
Ag9 Ag6 C18 Ag17 129.96(19) . 7_665
Ag7 Ag6 C18 Ag17 -38.5(4) . 7_665
C17 C18 C19 C20 -56(15) . .
Ag6 C18 C19 C20 112.8(6) . .
Ag17 C18 C19 C20 -118.8(6) 7_665 .
C17 C18 C19 C24 66(15) . .
Ag6 C18 C19 C24 -125.5(6) . .
Ag17 C18 C19 C24 2.9(8) 7_665 .
C18 C19 C20 C21 178.1(7) . .
C24 C19 C20 C21 56.0(9) . .
C19 C20 C21 C22 -56.7(11) . .
C20 C21 C22 C23 57.4(11) . .
C21 C22 C23 C24 -57.4(11) . .
C22 C23 C24 C19 56.6(10) . .
C18 C19 C24 C23 -177.0(7) . .
C20 C19 C24 C23 -55.7(9) . .
Cl3 Ag4 C25 C26 121(19) . .
Cl2 Ag4 C25 C26 -112(19) 7_665 .
Cl1 Ag4 C25 C26 -1(19) . .
Ag16 Ag4 C25 C26 145(19) . .
Ag8 Ag4 C25 C26 25(19) . .
Ag13 Ag4 C25 C26 -98(19) . .
Cl3 Ag4 C25 Ag13 -140.49(12) . .
Cl2 Ag4 C25 Ag13 -13.9(3) 7_665 .
Cl1 Ag4 C25 Ag13 97.20(18) . .
Ag16 Ag4 C25 Ag13 -116.7(3) . .
Ag8 Ag4 C25 Ag13 123.4(3) . .
Cl3 Ag4 C25 Ag16 -23.8(3) . .
Cl2 Ag4 C25 Ag16 102.79(17) 7_665 .
Cl1 Ag4 C25 Ag16 -146.08(10) . .
Ag8 Ag4 C25 Ag16 -119.9(3) . .
Ag13 Ag4 C25 Ag16 116.7(3) . .
Cl3 Ag4 C25 Ag8 96.2(2) . .
Cl2 Ag4 C25 Ag8 -137.29(11) 7_665 .
Cl1 Ag4 C25 Ag8 -26.2(2) . .
Ag16 Ag4 C25 Ag8 119.9(3) . .
Ag13 Ag4 C25 Ag8 -123.4(3) . .
C41 Ag13 C25 C26 -95(3) . .
Ag10 Ag13 C25 C26 127.4(4) . .
Ag4 Ag13 C25 C26 178.0(6) . .
Ag14 Ag13 C25 C26 -130.8(4) . .
C41 Ag13 C25 Ag4 87(3) . .
C26 Ag13 C25 Ag4 -178.0(6) . .
Ag10 Ag13 C25 Ag4 -50.7(3) . .
Ag14 Ag13 C25 Ag4 51.2(3) . .
C41 Ag13 C25 Ag16 7(3) . .
C26 Ag13 C25 Ag16 101.6(6) . .
Ag10 Ag13 C25 Ag16 -131.1(2) . .
Ag4 Ag13 C25 Ag16 -80.4(3) . .
Ag14 Ag13 C25 Ag16 -29.2(4) . .
C41 Ag13 C25 Ag8 168(3) . .
C26 Ag13 C25 Ag8 -97.4(6) . .
Ag10 Ag13 C25 Ag8 30.0(5) . .
Ag4 Ag13 C25 Ag8 80.7(3) . .
Ag14 Ag13 C25 Ag8 131.9(2) . .
C65 Ag16 C25 C26 156(2) . .
Ag4 Ag16 C25 C26 -178.9(6) . .
Ag17 Ag16 C25 C26 141.8(4) . .
Ag19 Ag16 C25 C26 -134.4(4) . .
C65 Ag16 C25 Ag4 -25(3) . .
Ag17 Ag16 C25 Ag4 -39.3(3) . .
Ag19 Ag16 C25 Ag4 44.5(3) . .
C65 Ag16 C25 Ag13 57(3) . .
Ag4 Ag16 C25 Ag13 82.3(3) . .
Ag17 Ag16 C25 Ag13 43.0(4) . .
Ag19 Ag16 C25 Ag13 126.8(2) . .
C65 Ag16 C25 Ag8 -105(2) . .
Ag4 Ag16 C25 Ag8 -79.5(3) . .
Ag17 Ag16 C25 Ag8 -118.8(2) . .
Ag19 Ag16 C25 Ag8 -35.0(4) . .
C1 Ag8 C25 C26 90(6) . .
Ag4 Ag8 C25 C26 -179.2(6) . .
Ag5 Ag8 C25 C26 136.5(4) . .
Ag9 Ag8 C25 C26 -123.2(4) . .
C1 Ag8 C25 Ag4 -91(6) . .
C26 Ag8 C25 Ag4 179.2(6) . .
Ag5 Ag8 C25 Ag4 -44.3(3) . .
Ag9 Ag8 C25 Ag4 56.0(3) . .
C1 Ag8 C25 Ag13 -172(28) . .
C26 Ag8 C25 Ag13 97.4(6) . .
Ag4 Ag8 C25 Ag13 -81.7(3) . .
Ag5 Ag8 C25 Ag13 -126.1(3) . .
Ag9 Ag8 C25 Ag13 -25.8(5) . .
C1 Ag8 C25 Ag16 -12(6) . .
C26 Ag8 C25 Ag16 -102.0(6) . .
Ag4 Ag8 C25 Ag16 78.8(3) . .
Ag5 Ag8 C25 Ag16 34.5(4) . .
Ag9 Ag8 C25 Ag16 134.8(2) . .
Ag4 C25 C26 C27 -94(30) . .
Ag13 C25 C26 C27 168(23) . .
Ag16 C25 C26 C27 51(23) . .
Ag8 C25 C26 C27 -69(23) . .
Ag4 C25 C26 Ag13 98(19) . .
Ag16 C25 C26 Ag13 -117.0(4) . .
Ag8 C25 C26 Ag13 123.2(3) . .
Ag4 C25 C26 Ag8 -25(19) . .
Ag13 C25 C26 Ag8 -123.2(3) . .
Ag16 C25 C26 Ag8 119.8(4) . .
C41 Ag13 C26 C25 169.7(6) . .
Ag10 Ag13 C26 C25 -85.3(6) . .
Ag4 Ag13 C26 C25 -1.5(5) . .
Ag14 Ag13 C26 C25 79.3(6) . .
C41 Ag13 C26 C27 -9.7(10) . .
C25 Ag13 C26 C27 -179.4(10) . .
Ag10 Ag13 C26 C27 95.3(7) . .
Ag4 Ag13 C26 C27 179.1(7) . .
Ag14 Ag13 C26 C27 -100.2(6) . .
C41 Ag13 C26 Ag8 -144.2(5) . .
C25 Ag13 C26 Ag8 46.1(4) . .
Ag10 Ag13 C26 Ag8 -39.2(4) . .
Ag4 Ag13 C26 Ag8 44.64(15) . .
Ag14 Ag13 C26 Ag8 125.4(2) . .
C1 Ag8 C26 C25 -174.7(5) . .
Ag4 Ag8 C26 C25 0.6(5) . .
Ag5 Ag8 C26 C25 -73.6(6) . .
Ag9 Ag8 C26 C25 94.1(5) . .
C1 Ag8 C26 C27 2.9(9) . .
C25 Ag8 C26 C27 177.6(9) . .
Ag4 Ag8 C26 C27 178.2(6) . .
Ag5 Ag8 C26 C27 104.0(6) . .
Ag9 Ag8 C26 C27 -88.3(6) . .
C1 Ag8 C26 Ag13 139.4(4) . .
C25 Ag8 C26 Ag13 -45.9(4) . .
Ag4 Ag8 C26 Ag13 -45.31(16) . .
Ag5 Ag8 C26 Ag13 -119.6(2) . .
Ag9 Ag8 C26 Ag13 48.2(4) . .
C25 C26 C27 C32 73(23) . .
Ag13 C26 C27 C32 -119.9(7) . .
Ag8 C26 C27 C32 4.8(9) . .
C25 C26 C27 C28 -51(23) . .
Ag13 C26 C27 C28 116.2(7) . .
Ag8 C26 C27 C28 -119.1(7) . .
C26 C27 C28 C29 179.8(8) . .
C32 C27 C28 C29 56.2(11) . .
C27 C28 C29 C30 -54.5(12) . .
C28 C29 C30 C31 54.3(14) . .
C29 C30 C31 C32 -53.9(16) . .
C26 C27 C32 C31 -178.8(8) . .
C28 C27 C32 C31 -56.9(11) . .
C30 C31 C32 C27 54.3(14) . .
Cl2 Ag1 C33 C34 -56(3) . .
Cl1 Ag1 C33 C34 176(3) . .
Cl3 Ag1 C33 C34 60(3) . .
Ag5 Ag1 C33 C34 162(3) . .
Ag11 Ag1 C33 C34 -83(3) 7_665 .
Ag15 Ag1 C33 C34 42(3) . .
Cl2 Ag1 C33 Ag5 142.26(11) . .
Cl1 Ag1 C33 Ag5 14.5(3) . .
Cl3 Ag1 C33 Ag5 -101.42(16) . .
Ag11 Ag1 C33 Ag5 114.9(2) 7_665 .
Ag15 Ag1 C33 Ag5 -119.8(3) . .
Cl2 Ag1 C33 Ag11 27.3(3) . 7_665
Cl1 Ag1 C33 Ag11 -100.40(19) . 7_665
Cl3 Ag1 C33 Ag11 143.67(10) . 7_665
Ag5 Ag1 C33 Ag11 -114.9(2) . 7_665
Ag15 Ag1 C33 Ag11 125.3(3) . 7_665
Cl2 Ag1 C33 Ag15 -97.92(18) . .
Cl1 Ag1 C33 Ag15 134.33(12) . .
Cl3 Ag1 C33 Ag15 18.4(2) . .
Ag5 Ag1 C33 Ag15 119.8(3) . .
Ag11 Ag1 C33 Ag15 -125.3(3) 7_665 .
C1 Ag5 C33 C34 156(5) . .
Ag1 Ag5 C33 C34 -176.8(6) . .
Ag8 Ag5 C33 C34 -131.0(5) . .
Ag9 Ag5 C33 C34 134.8(4) . .
C1 Ag5 C33 Ag1 -27(5) . .
Ag8 Ag5 C33 Ag1 45.8(3) . .
Ag9 Ag5 C33 Ag1 -48.5(3) . .
C1 Ag5 C33 Ag11 54(5) . 7_665
Ag1 Ag5 C33 Ag11 80.3(3) . 7_665
Ag8 Ag5 C33 Ag11 126.2(2) . 7_665
Ag9 Ag5 C33 Ag11 31.9(4) . 7_665
C1 Ag5 C33 Ag15 -106(5) . .
Ag1 Ag5 C33 Ag15 -79.7(3) . .
Ag8 Ag5 C33 Ag15 -33.9(4) . .
Ag9 Ag5 C33 Ag15 -128.1(2) . .
C57 Ag15 C33 C34 -2(4) . .
Ag18 Ag15 C33 C34 -126.1(4) . .
Ag1 Ag15 C33 C34 -173.3(6) . .
Ag19 Ag15 C33 C34 125.3(5) . .
C57 Ag15 C33 Ag1 172(3) . .
C34 Ag15 C33 Ag1 173.3(6) . .
Ag18 Ag15 C33 Ag1 47.2(3) . .
Ag19 Ag15 C33 Ag1 -61.4(3) . .
C57 Ag15 C33 Ag5 -109(3) . .
C34 Ag15 C33 Ag5 -107.0(6) . .
Ag18 Ag15 C33 Ag5 126.9(2) . .
Ag1 Ag15 C33 Ag5 79.6(3) . .
Ag19 Ag15 C33 Ag5 18.3(5) . .
C57 Ag15 C33 Ag11 94(3) . 7_665
C34 Ag15 C33 Ag11 95.1(6) . 7_665
Ag18 Ag15 C33 Ag11 -31.0(4) . 7_665
Ag1 Ag15 C33 Ag11 -78.2(3) . 7_665
Ag19 Ag15 C33 Ag11 -139.6(2) . 7_665
Ag1 C33 C34 C35 109(24) . .
Ag5 C33 C34 C35 -90(25) . .
Ag11 C33 C34 C35 27(25) 7_665 .
Ag15 C33 C34 C35 151(25) . .
Ag1 C33 C34 Ag15 -42(3) . .
Ag5 C33 C34 Ag15 119.5(4) . .
Ag11 C33 C34 Ag15 -124.0(3) 7_665 .
Ag1 C33 C34 Ag11 82(3) . 7_665
Ag5 C33 C34 Ag11 -116.5(4) . 7_665
Ag15 C33 C34 Ag11 124.0(3) . 7_665
C57 Ag15 C34 C33 179.8(5) . .
Ag18 Ag15 C34 C33 86.5(6) . .
Ag1 Ag15 C34 C33 5.0(4) . .
Ag19 Ag15 C34 C33 -95.8(5) . .
C57 Ag15 C34 C35 0.9(9) . .
C33 Ag15 C34 C35 -178.9(10) . .
Ag18 Ag15 C34 C35 -92.4(7) . .
Ag1 Ag15 C34 C35 -173.8(7) . .
Ag19 Ag15 C34 C35 85.3(7) . .
C57 Ag15 C34 Ag11 134.1(4) . 7_665
C33 Ag15 C34 Ag11 -45.7(4) . 7_665
Ag18 Ag15 C34 Ag11 40.9(4) . 7_665
Ag1 Ag15 C34 Ag11 -40.63(17) . 7_665
Ag19 Ag15 C34 Ag11 -141.48(17) . 7_665
C33 C34 C35 C36 -161(25) . .
Ag15 C34 C35 C36 -11.2(11) . .
Ag11 C34 C35 C36 -135.2(7) 7_665 .
C33 C34 C35 C40 76(25) . .
Ag15 C34 C35 C40 -133.6(7) . .
Ag11 C34 C35 C40 102.3(8) 7_665 .
C34 C35 C36 C37 -178.5(8) . .
C40 C35 C36 C37 -57.5(11) . .
C35 C36 C37 C38 58.4(12) . .
C36 C37 C38 C39 -56.7(14) . .
C37 C38 C39 C40 56.9(16) . .
C38 C39 C40 C35 -56.6(16) . .
C34 C35 C40 C39 -179.6(9) . .
C36 C35 C40 C39 56.2(12) . .
C25 Ag13 C41 C42 60(4) . .
C26 Ag13 C41 C42 -26(2) . .
Ag10 Ag13 C41 C42 -159(2) . .
Ag4 Ag13 C41 C42 142.6(18) . .
Ag14 Ag13 C41 C42 98.9(19) . .
C25 Ag13 C41 Ag10 -141(3) . .
C26 Ag13 C41 Ag10 133.5(5) . .
Ag4 Ag13 C41 Ag10 -58.2(3) . .
Ag14 Ag13 C41 Ag10 -102.0(3) . .
C25 Ag13 C41 Ag14 -39(3) . .
C26 Ag13 C41 Ag14 -124.5(5) . .
Ag10 Ag13 C41 Ag14 102.0(3) . .
Ag4 Ag13 C41 Ag14 43.7(4) . .
C73 Ag10 C41 C42 -179(100) 7_665 .
C74 Ag10 C41 C42 41.1(12) 7_665 .
Ag13 Ag10 C41 C42 171.0(9) . .
Ag3 Ag10 C41 C42 -145.0(7) . .
C73 Ag10 C41 Ag13 10(2) 7_665 .
C74 Ag10 C41 Ag13 -129.9(6) 7_665 .
Ag3 Ag10 C41 Ag13 44.0(3) . .
C73 Ag10 C41 Ag14 -87(2) 7_665 .
C74 Ag10 C41 Ag14 132.8(6) 7_665 .
Ag13 Ag10 C41 Ag14 -97.3(3) . .
Ag3 Ag10 C41 Ag14 -53.3(3) . .
C49 Ag14 C41 C42 18.1(11) . .
Ag12 Ag14 C41 C42 -149.9(4) . .
Ag11 Ag14 C41 C42 94.0(5) . .
Ag13 Ag14 C41 C42 -157.0(7) . .
C49 Ag14 C41 Ag13 175.1(7) . .
C42 Ag14 C41 Ag13 157.0(7) . .
Ag12 Ag14 C41 Ag13 7.1(5) . .
Ag11 Ag14 C41 Ag13 -109.0(2) . .
C49 Ag14 C41 Ag10 -97.4(8) . .
C42 Ag14 C41 Ag10 -115.6(6) . .
Ag12 Ag14 C41 Ag10 94.5(4) . .
Ag11 Ag14 C41 Ag10 -21.5(4) . .
Ag13 Ag14 C41 Ag10 87.4(3) . .
Ag13 C41 C42 C43A -150(4) . .
Ag10 C41 C42 C43A 53(5) . .
Ag14 C41 C42 C43A -49(5) . .
Ag13 C41 C42 C43B 43(3) . .
Ag10 C41 C42 C43B -114(2) . .
Ag14 C41 C42 C43B 145(2) . .
Ag13 C41 C42 Ag14 -101.3(18) . .
Ag10 C41 C42 Ag14 101.9(5) . .
C49 Ag14 C42 C41 -172.5(5) . .
Ag12 Ag14 C42 C41 106.7(8) . .
Ag11 Ag14 C42 C41 -113.3(5) . .
Ag13 Ag14 C42 C41 15.6(5) . .
C49 Ag14 C42 C43A -1.3(8) . .
C41 Ag14 C42 C43A 171.3(9) . .
Ag12 Ag14 C42 C43A -82.0(11) . .
Ag11 Ag14 C42 C43A 57.9(7) . .
Ag13 Ag14 C42 C43A -173.1(7) . .
C49 Ag14 C42 C43B 27.3(13) . .
C41 Ag14 C42 C43B -160.1(14) . .
Ag12 Ag14 C42 C43B -53.4(17) . .
Ag11 Ag14 C42 C43B 86.5(11) . .
Ag13 Ag14 C42 C43B -144.5(12) . .
C41 C42 C43A C48 -112(5) . .
C43B C42 C43A C48 58.1(13) . .
Ag14 C42 C43A C48 -157.9(8) . .
C41 C42 C43A C44 127(5) . .
C43B C42 C43A C44 -63.1(12) . .
Ag14 C42 C43A C44 80.9(8) . .
C41 C42 C43B C48 116(2) . .
C43A C42 C43B C48 -59.1(15) . .
Ag14 C42 C43B C48 -110.4(13) . .
C41 C42 C43B C44 -117(2) . .
C43A C42 C43B C44 67.9(14) . .
Ag14 C42 C43B C44 16.6(18) . .
C48 C43B C44 C45 -31(2) . .
C42 C43B C44 C45 -155.2(12) . .
C48 C43B C44 C43A 58.7(15) . .
C42 C43B C44 C43A -65.5(13) . .
C48 C43A C44 C45 47.4(15) . .
C42 C43A C44 C45 167.8(10) . .
C48 C43A C44 C43B -55.5(14) . .
C42 C43A C44 C43B 64.8(13) . .
C43B C44 C45 C46 0(2) . .
C43A C44 C45 C46 -37(2) . .
C44 C45 C46 C47 26(3) . .
C45 C46 C47 C48 -21(2) . .
C42 C43B C48 C43A 60.1(14) . .
C44 C43B C48 C43A -61.4(14) . .
C42 C43B C48 C47 159.5(12) . .
C44 C43B C48 C47 38(2) . .
C42 C43A C48 C43B -60.3(13) . .
C44 C43A C48 C43B 56.1(13) . .
C42 C43A C48 C47 -165.4(10) . .
C44 C43A C48 C47 -49.1(16) . .
C46 C47 C48 C43B -14(2) . .
C46 C47 C48 C43A 34.0(17) . .
C17 Ag12 C49 C50 7(5) 7_665 .
Ag2 Ag12 C49 C50 132.0(7) 7_665 .
Ag14 Ag12 C49 C50 -171.6(9) . .
Ag11 Ag12 C49 C50 92.4(8) . .
C17 Ag12 C49 Ag14 178(100) 7_665 .
Ag2 Ag12 C49 Ag14 -56.4(3) 7_665 .
Ag11 Ag12 C49 Ag14 -96.0(3) . .
C17 Ag12 C49 Ag11 -86(5) 7_665 .
Ag2 Ag12 C49 Ag11 39.6(4) 7_665 .
Ag14 Ag12 C49 Ag11 96.0(3) . .
C41 Ag14 C49 C50 0.4(13) . .
C42 Ag14 C49 C50 12.5(9) . .
Ag12 Ag14 C49 C50 172.5(8) . .
Ag11 Ag14 C49 C50 -93.9(7) . .
Ag13 Ag14 C49 C50 172.1(4) . .
C41 Ag14 C49 Ag12 -172.1(7) . .
C42 Ag14 C49 Ag12 -160.0(3) . .
Ag11 Ag14 C49 Ag12 93.6(3) . .
Ag13 Ag14 C49 Ag12 -0.4(6) . .
C41 Ag14 C49 Ag11 94.3(8) . .
C42 Ag14 C49 Ag11 106.4(3) . .
Ag12 Ag14 C49 Ag11 -93.6(3) . .
Ag13 Ag14 C49 Ag11 -94.0(4) . .
C33 Ag11 C49 C50 -148(2) 7_665 .
C34 Ag11 C49 C50 8.6(10) 7_665 .
Ag1 Ag11 C49 C50 -173.8(4) 7_665 .
Ag12 Ag11 C49 C50 -138.6(6) . .
Ag14 Ag11 C49 C50 132.1(6) . .
C33 Ag11 C49 Ag12 -9(2) 7_665 .
C50 Ag11 C49 Ag12 138.6(6) . .
C34 Ag11 C49 Ag12 147.2(6) 7_665 .
Ag1 Ag11 C49 Ag12 -35.2(3) 7_665 .
Ag14 Ag11 C49 Ag12 -89.3(3) . .
C33 Ag11 C49 Ag14 80(2) 7_665 .
C50 Ag11 C49 Ag14 -132.1(6) . .
C34 Ag11 C49 Ag14 -123.4(6) 7_665 .
Ag1 Ag11 C49 Ag14 54.1(3) 7_665 .
Ag12 Ag11 C49 Ag14 89.3(3) . .
Ag12 C49 C50 C51 108(6) . .
Ag14 C49 C50 C51 -61(6) . .
Ag11 C49 C50 C51 -158(6) . .
Ag12 C49 C50 Ag11 -94.2(7) . .
Ag14 C49 C50 Ag11 97.1(6) . .
C33 Ag11 C50 C49 171.6(6) 7_665 .
C34 Ag11 C50 C49 -175.9(5) 7_665 .
Ag1 Ag11 C50 C49 11.9(8) 7_665 .
Ag12 Ag11 C50 C49 29.0(5) . .
Ag14 Ag11 C50 C49 -33.1(5) . .
C49 Ag11 C50 C51 176.6(9) . .
C33 Ag11 C50 C51 -11.9(10) 7_665 .
C34 Ag11 C50 C51 0.6(7) 7_665 .
Ag1 Ag11 C50 C51 -171.5(4) 7_665 .
Ag12 Ag11 C50 C51 -154.5(6) . .
Ag14 Ag11 C50 C51 143.5(6) . .
C49 C50 C51 C52 42(6) . .
Ag11 C50 C51 C52 -114.6(6) . .
C49 C50 C51 C56 166(6) . .
Ag11 C50 C51 C56 9.2(9) . .
C50 C51 C52 C53 -178.4(6) . .
C56 C51 C52 C53 56.7(8) . .
C51 C52 C53 C54 -57.2(9) . .
C52 C53 C54 C55 56.1(9) . .
C53 C54 C55 C56 -56.0(9) . .
C54 C55 C56 C51 55.8(9) . .
C50 C51 C56 C55 -179.6(6) . .
C52 C51 C56 C55 -56.0(8) . .
C73 Ag18 C57 C58 -76(2) . .
C74 Ag18 C57 C58 -38.8(12) . .
Ag15 Ag18 C57 C58 -157.8(11) . .
Ag3 Ag18 C57 C58 161.5(8) 7_665 .
C73 Ag18 C57 Ag15 81.8(18) . .
C74 Ag18 C57 Ag15 119.0(4) . .
Ag3 Ag18 C57 Ag15 -40.7(3) 7_665 .
C73 Ag18 C57 Ag19 -180(100) . .
C74 Ag18 C57 Ag19 -142.3(3) . .
Ag15 Ag18 C57 Ag19 98.7(3) . .
Ag3 Ag18 C57 Ag19 58.0(4) 7_665 .
C33 Ag15 C57 C58 36(4) . .
C34 Ag15 C57 C58 34.4(10) . .
Ag18 Ag15 C57 C58 163.5(8) . .
Ag1 Ag15 C57 C58 -153.1(6) . .
Ag19 Ag15 C57 C58 -95.0(8) . .
C33 Ag15 C57 Ag18 -128(3) . .
C34 Ag15 C57 Ag18 -129.2(4) . .
Ag1 Ag15 C57 Ag18 43.4(4) . .
Ag19 Ag15 C57 Ag18 101.5(3) . .
C33 Ag15 C57 Ag19 131(3) . .
C34 Ag15 C57 Ag19 129.4(4) . .
Ag18 Ag15 C57 Ag19 -101.5(3) . .
Ag1 Ag15 C57 Ag19 -58.1(4) . .
C65 Ag19 C57 C58 11(6) . .
Ag17 Ag19 C57 C58 -140.1(4) . .
Ag15 Ag19 C57 C58 128.6(6) . .
Ag16 Ag19 C57 C58 124.9(4) . .
C65 Ag19 C57 Ag18 156(5) . .
C58 Ag19 C57 Ag18 145.1(6) . .
Ag17 Ag19 C57 Ag18 5.0(4) . .
Ag15 Ag19 C57 Ag18 -86.3(3) . .
Ag16 Ag19 C57 Ag18 -90.0(3) . .
C65 Ag19 C57 Ag15 -118(5) . .
C58 Ag19 C57 Ag15 -128.6(6) . .
Ag17 Ag19 C57 Ag15 91.4(3) . .
Ag16 Ag19 C57 Ag15 -3.7(4) . .
Ag18 C57 C58 C59 64(11) . .
Ag15 C57 C58 C59 -87(11) . .
Ag19 C57 C58 C59 172(100) . .
Ag18 C57 C58 Ag19 -108.0(9) . .
Ag15 C57 C58 Ag19 100.7(6) . .
C65 Ag19 C58 C57 -179.0(5) . .
Ag17 Ag19 C58 C57 80.2(6) . .
Ag15 Ag19 C58 C57 -34.5(4) . .
Ag16 Ag19 C58 C57 -97.0(5) . .
C65 Ag19 C58 C59 1.7(9) . .
C57 Ag19 C58 C59 -179.3(9) . .
Ag17 Ag19 C58 C59 -99.1(6) . .
Ag15 Ag19 C58 C59 146.2(6) . .
Ag16 Ag19 C58 C59 83.7(7) . .
C57 C58 C59 C60 -98(11) . .
Ag19 C58 C59 C60 73.4(8) . .
C57 C58 C59 C64 25(11) . .
Ag19 C58 C59 C64 -162.8(5) . .
C58 C59 C60 C61 70.0(10) . .
C64 C59 C60 C61 -53.5(10) . .
C59 C60 C61 C62 54.9(11) . .
C60 C61 C62 C63 -56.6(13) . .
C61 C62 C63 C64 56.5(12) . .
C62 C63 C64 C59 -55.5(10) . .
C58 C59 C64 C63 -69.8(10) . .
C60 C59 C64 C63 54.1(10) . .
C17 Ag17 C65 C66 6(5) 7_665 .
C18 Ag17 C65 C66 -4.7(18) 7_665 .
Ag2 Ag17 C65 C66 -179.5(13) 7_665 .
Ag16 Ag17 C65 C66 138.6(16) . .
Ag19 Ag17 C65 C66 -121.7(16) . .
C17 Ag17 C65 Ag16 -132(4) 7_665 .
C18 Ag17 C65 Ag16 -143.2(4) 7_665 .
Ag2 Ag17 C65 Ag16 41.9(4) 7_665 .
Ag19 Ag17 C65 Ag16 99.7(3) . .
C17 Ag17 C65 Ag19 128(4) 7_665 .
C18 Ag17 C65 Ag19 117.0(4) 7_665 .
Ag2 Ag17 C65 Ag19 -57.8(4) 7_665 .
Ag16 Ag17 C65 Ag19 -99.7(3) . .
C25 Ag16 C65 C66 -179(44) . .
Ag4 Ag16 C65 C66 158.2(4) . .
Ag17 Ag16 C65 C66 -163.1(6) . .
Ag19 Ag16 C65 C66 105.7(6) . .
C25 Ag16 C65 Ag17 -15(3) . .
Ag4 Ag16 C65 Ag17 -38.7(3) . .
Ag19 Ag16 C65 Ag17 -91.2(3) . .
C25 Ag16 C65 Ag19 76(3) . .
Ag4 Ag16 C65 Ag19 52.4(3) . .
Ag17 Ag16 C65 Ag19 91.2(3) . .
C57 Ag19 C65 C66 6(6) . .
C58 Ag19 C65 C66 16.3(8) . .
Ag17 Ag19 C65 C66 158.7(7) . .
Ag15 Ag19 C65 C66 -108.2(5) . .
Ag16 Ag19 C65 C66 -110.8(6) . .
C57 Ag19 C65 Ag17 -152(5) . .
C58 Ag19 C65 Ag17 -142.4(4) . .
Ag15 Ag19 C65 Ag17 93.1(3) . .
Ag16 Ag19 C65 Ag17 90.5(3) . .
C57 Ag19 C65 Ag16 117(5) . .
C58 Ag19 C65 Ag16 127.1(4) . .
Ag17 Ag19 C65 Ag16 -90.5(3) . .
Ag15 Ag19 C65 Ag16 2.6(4) . .
Ag17 C65 C66 C67 10(16) . .
Ag16 C65 C66 C67 146(14) . .
Ag19 C65 C66 C67 -110(15) . .
C65 C66 C67 C72 103(15) . .
C65 C66 C67 C68 -133(14) . .
C66 C67 C68 C69 179.0(6) . .
C72 C67 C68 C69 -56.6(8) . .
C67 C68 C69 C70 56.4(10) . .
C68 C69 C70 C71 -55.1(10) . .
C69 C70 C71 C72 54.4(10) . .
C70 C71 C72 C67 -56.2(9) . .
C66 C67 C72 C71 -177.9(7) . .
C68 C67 C72 C71 57.2(8) . .
C57 Ag18 C73 C74 47(2) . .
Ag15 Ag18 C73 C74 121.2(5) . .
Ag3 Ag18 C73 C74 175.9(6) 7_665 .
C57 Ag18 C73 Ag3 -129.4(17) . 7_665
C74 Ag18 C73 Ag3 -175.9(6) . 7_665
Ag15 Ag18 C73 Ag3 -54.8(3) . 7_665
C57 Ag18 C73 Ag7 149.4(16) . 7_665
C74 Ag18 C73 Ag7 102.8(6) . 7_665
Ag15 Ag18 C73 Ag7 -135.99(19) . 7_665
Ag3 Ag18 C73 Ag7 -81.2(3) 7_665 7_665
C57 Ag18 C73 Ag10 -50.6(19) . 7_665
C74 Ag18 C73 Ag10 -97.1(6) . 7_665
Ag15 Ag18 C73 Ag10 24.1(5) . 7_665
Ag3 Ag18 C73 Ag10 78.8(3) 7_665 7_665
Ag3 C73 C74 C75 26(23) 7_665 .
Ag7 C73 C74 C75 -131(18) 7_665 .
Ag10 C73 C74 C75 105(19) 7_665 .
Ag18 C73 C74 C75 -17(19) . .
Ag3 C73 C74 Ag18 43(6) 7_665 .
Ag7 C73 C74 Ag18 -114.2(4) 7_665 .
Ag10 C73 C74 Ag18 122.4(3) 7_665 .
Ag3 C73 C74 Ag10 -79(6) 7_665 7_665
Ag7 C73 C74 Ag10 123.4(4) 7_665 7_665
Ag18 C73 C74 Ag10 -122.4(3) . 7_665
C57 Ag18 C74 C73 -169.1(5) . .
Ag15 Ag18 C74 C73 -85.7(5) . .
Ag3 Ag18 C74 C73 -3.1(5) 7_665 .
C57 Ag18 C74 C75 10.0(8) . .
C73 Ag18 C74 C75 179.2(9) . .
Ag15 Ag18 C74 C75 93.5(6) . .
Ag3 Ag18 C74 C75 176.1(6) 7_665 .
C57 Ag18 C74 Ag10 -122.9(4) . 7_665
C73 Ag18 C74 Ag10 46.2(4) . 7_665
Ag15 Ag18 C74 Ag10 -39.4(3) . 7_665
Ag3 Ag18 C74 Ag10 43.15(15) 7_665 7_665
C73 C74 C75 C76 123(18) . .
Ag18 C74 C75 C76 106.6(8) . .
Ag10 C74 C75 C76 -133.0(7) 7_665 .
C73 C74 C75 C80 0(19) . .
Ag18 C74 C75 C80 -16.5(9) . .
Ag10 C74 C75 C80 104.0(8) 7_665 .
C74 C75 C76 C77 -179.7(10) . .
C80 C75 C76 C77 -56.9(14) . .
C75 C76 C77 C78 57(2) . .
C76 C77 C78 C79 -59(2) . .
C77 C78 C79 C80 58(2) . .
C78 C79 C80 C75 -56.1(16) . .
C74 C75 C80 C79 179.0(9) . .
C76 C75 C80 C79 57.1(13) . .
C83 O25 C81 C82 177.9(11) . .
C81 O25 C83 C84 -175.7(10) . .
C87 O26 C85 C86 171(2) . .
C85 O26 C87 C88 164(4) . .
